data_1546259
loop_
_publ_author_name
'Yuan, Shang-Fu'
'Li, Pei'
'Tang, Qing'
'Wan, Xian-Kai'
'Nan, Zi-Ang'
'Jiang, De-en'
'Wang, Quan-Ming'

_publ_section_title
;
 Alkynyl-protected silver nanoclusters featuring an anticuboctahedral
 kernel
;
_journal_name_full Nanoscale
_journal_paper_doi 10.1039/C7NR02687K
_journal_year 2017
_chemical_formula_moiety '6(F6 Sb), 2(Ag25 C267 O20 P6), 2(C Cl2)'
_chemical_formula_sum 'C536 H464 Ag50 Cl4 F36 O40 P12 Sb6'
_chemical_formula_weight 14866.48
_space_group_crystal_system monoclinic
_space_group_IT_number 14
_space_group_name_Hall '-P 2ybc'
_space_group_name_H-M_alt 'P 1 21/c 1'
_symmetry_space_group_name_Hall '-P 2ybc'
_symmetry_space_group_name_H-M 'P 1 21/c 1'
_atom_sites_solution_primary dual
_audit_creation_date 2017-03-25
_audit_creation_method
;
Olex2 1.2
(compiled 2017.03.02 svn.r3394 for OlexSys, GUI svn.r5324)
;
_audit_update_record
;
2017-04-15 deposited with the CCDC.
2017-05-26 downloaded from the CCDC.
;
_cell_angle_alpha 90
_cell_angle_beta 92.5080(10)
_cell_angle_gamma 90
_cell_formula_units_Z 4
_cell_length_a 26.6041(2)
_cell_length_b 34.2294(2)
_cell_length_c 57.2156(5)
_cell_measurement_reflns_used 50575
_cell_measurement_temperature 100.00(10)
_cell_measurement_theta_max 60.9970
_cell_measurement_theta_min 3.5690
_cell_volume 52053.0(7)
_computing_molecular_graphics 'Olex2 (Dolomanov et al., 2009)'
_computing_publication_material 'Olex2 (Dolomanov et al., 2009)'
_computing_structure_refinement 'ShelXL (Sheldrick, 2015)'
_computing_structure_solution 'ShelXT (Sheldrick, 2015)'
_diffrn_ambient_temperature 100.00(10)
_diffrn_measured_fraction_theta_full 0.999
_diffrn_measured_fraction_theta_max 0.999
_diffrn_measurement_device_type 'multiwire proportional'
_diffrn_measurement_method 'phi and omega scans'
_diffrn_radiation_monochromator graphite
_diffrn_radiation_type CuK\a
_diffrn_radiation_wavelength 1.54178
_diffrn_reflns_av_R_equivalents 0.0755
_diffrn_reflns_av_unetI/netI 0.0840
_diffrn_reflns_Laue_measured_fraction_full 0.999
_diffrn_reflns_Laue_measured_fraction_max 0.999
_diffrn_reflns_limit_h_max 23
_diffrn_reflns_limit_h_min -29
_diffrn_reflns_limit_k_max 26
_diffrn_reflns_limit_k_min -38
_diffrn_reflns_limit_l_max 64
_diffrn_reflns_limit_l_min -64
_diffrn_reflns_number 183334
_diffrn_reflns_point_group_measured_fraction_full 0.999
_diffrn_reflns_point_group_measured_fraction_max 0.999
_diffrn_reflns_theta_full 60.000
_diffrn_reflns_theta_max 60.000
_diffrn_reflns_theta_min 3.471
_exptl_absorpt_coefficient_mu 18.249
_exptl_absorpt_correction_T_max 1.00000
_exptl_absorpt_correction_T_min 0.47444
_exptl_absorpt_process_details
;
CrysAlisPro 1.171.39.7e (Rigaku Oxford Diffraction, 2015)
Empirical absorption correction using spherical harmonics,
 implemented in SCALE3 ABSPACK scaling algorithm.
;
_exptl_crystal_colour brownish-red
_exptl_crystal_density_diffrn 1.897
_exptl_crystal_description block
_exptl_crystal_F_000 28912
_exptl_crystal_size_max 0.08
_exptl_crystal_size_mid 0.05
_exptl_crystal_size_min 0.04
_refine_diff_density_max 9.229
_refine_diff_density_min -14.777
_refine_diff_density_rms 0.297
_refine_ls_extinction_method none
_refine_ls_goodness_of_fit_ref 1.017
_refine_ls_hydrogen_treatment undef
_refine_ls_matrix_type fullcycle
_refine_ls_number_parameters 3333
_refine_ls_number_reflns 77220
_refine_ls_number_restraints 130
_refine_ls_restrained_S_all 1.023
_refine_ls_R_factor_all 0.1526
_refine_ls_R_factor_gt 0.1156
_refine_ls_shift/su_max 0.005
_refine_ls_shift/su_mean 0.000
_refine_ls_structure_factor_coef Fsqd
_refine_ls_weighting_details 'w=1/[\s^2^(Fo^2^)+(0.0955P)^2^+3587.5361P] where P=(Fo^2^+2Fc^2^)/3'
_refine_ls_weighting_scheme calc
_refine_ls_wR_factor_gt 0.2645
_refine_ls_wR_factor_ref 0.2840
_reflns_Friedel_coverage 0.000
_reflns_number_gt 55541
_reflns_number_total 77220
_reflns_threshold_expression 'I > 2\s(I)'
_cod_data_source_file c7nr02687k2.cif
_cod_data_source_block p
_cod_database_code 1546259
_shelx_shelxl_version_number 2014/7
_shelx_space_group_comment
;
The symmetry employed for this shelxl refinement is uniquely defined
by the following loop, which should always be used as a source of
symmetry information in preference to the above space-group names.
They are only intended as comments.
;
_olex2_refinement_description
;
1. Restrained distances
 O37A-C2O
 1.45 with sigma of 0.01
 C2P-O37A
 2.55 with sigma of 0.01
 O37A-C2N
 2.55 with sigma of 0.01
 C1EB-C734
 1.39 with sigma of 0.02
 C2J-C2E
 1.39 with sigma of 0.02
 C2I-C2H
 1.39 with sigma of 0.02
 O35A-C2H
 1.45 with sigma of 0.02
 O35A-C2K
 1.45 with sigma of 0.02
 C614-C613
 1.39 with sigma of 0.02
 C709-O36
 1.45 with sigma of 0.02
 C707-C709
 2.55 with sigma of 0.02
 C709-C707
 2.55 with sigma of 0.02
 O36-C706
 1.4 with sigma of 0.02
 O36-C709
 1.45 with sigma of 0.02
 C706-C709
 2.55 with sigma of 0.02
 O39A-C2U
 1.4 with sigma of 0.02
 C2V-O39A
 2.54 with sigma of 0.02
 O39A-C2T
 2.54 with sigma of 0.02
 F34-Sb6
 1.99 with sigma of 0.02
 F31-Sb6
 1.99 with sigma of 0.02
 F36-Sb6
 1.99 with sigma of 0.02
 Sb6-F33
 1.99 with sigma of 0.02
 Sb6-F32
 1.99 with sigma of 0.02
 F35-Sb6
 1.99 with sigma of 0.02
 F34-F33
 3.98 with sigma of 0.02
 F31-F32
 3.98 with sigma of 0.02
 F36-F35
 3.98 with sigma of 0.02
 F34-F32
 2.81 with sigma of 0.02
 F34-F31
 2.81 with sigma of 0.02
 F34-F36
 2.81 with sigma of 0.02
 F34-F35
 2.81 with sigma of 0.02
 F33-F32
 2.81 with sigma of 0.02
 F33-F35
 2.81 with sigma of 0.02
 F33-F31
 2.81 with sigma of 0.02
 F33-F36
 2.81 with sigma of 0.02
 F36-F32
 2.81 with sigma of 0.02
 F32-F35
 2.81 with sigma of 0.02
 F35-F31
 2.81 with sigma of 0.02
 F31-F36
 2.81 with sigma of 0.02
 Sb6A-F36A
 1.99 with sigma of 0.02
 Sb6A-F33A
 1.99 with sigma of 0.02
 Sb6A-F34A
 1.99 with sigma of 0.02
 Sb6A-F31A
 1.99 with sigma of 0.02
 Sb6A-F32A
 1.99 with sigma of 0.02
 Sb6A-F35A
 1.99 with sigma of 0.02
 F35A-F34A
 2.81 with sigma of 0.02
 F35A-F32A
 2.81 with sigma of 0.02
 F35A-F33A
 2.81 with sigma of 0.02
 F35A-F31A
 2.81 with sigma of 0.02
 F31A-F36A
 2.81 with sigma of 0.02
 F36A-F33A
 2.81 with sigma of 0.02
 F36A-F34A
 2.81 with sigma of 0.02
 F36A-F32A
 2.81 with sigma of 0.02
 F34A-F31A
 2.81 with sigma of 0.02
 F31A-F33A
 2.81 with sigma of 0.02
 F33A-F32A
 2.81 with sigma of 0.02
 F32A-F34A
 2.81 with sigma of 0.02
 F33A-F34A
 3.98 with sigma of 0.02
 F32A-F31A
 3.98 with sigma of 0.02
 F35A-F36A
 3.98 with sigma of 0.02
 Sb3A-F13A
 1.99 with sigma of 0.02
 Sb3A-F15A
 1.99 with sigma of 0.02
 Sb3A-F18A
 1.99 with sigma of 0.02
 Sb3A-F16A
 1.99 with sigma of 0.02
 Sb3A-F17A
 1.99 with sigma of 0.02
 F15A-F16A
 3.98 with sigma of 0.02
 F18-F17
 3.98 with sigma of 0.02
 F16-F15
 3.98 with sigma of 0.02
 F13A-F18A
 2.81 with sigma of 0.02
 F13A-F15A
 2.81 with sigma of 0.02
 F13A-F16A
 2.81 with sigma of 0.02
 F13A-F17A
 2.81 with sigma of 0.02
 Sb3A-F14A
 1.99 with sigma of 0.02
 F13A-F14A
 3.98 with sigma of 0.02
 F29A-F28A
 2.7 with sigma of 0.01
 F27A-F28A
 3.7 with sigma of 0.01
 F19A-F20A
 3.7 with sigma of 0.02
 F20A-F22A
 2.7 with sigma of 0.01
 F20A-F21A
 2.7 with sigma of 0.01
 F20A-F19A
 3.7 with sigma of 0.01
 F18A-F17A
 3.7 with sigma of 0.01
 F14A-F13A
 3.7 with sigma of 0.01
 F18A-F14A
 2.7 with sigma of 0.01
 F14A-F17A
 2.7 with sigma of 0.01
 F17A-F15A
 2.7 with sigma of 0.01
 F17A-F16A
 2.7 with sigma of 0.01
 F17A-F18A
 3.7 with sigma of 0.01
 F15-F16
 3.7 with sigma of 0.01
 F17-F18
 3.7 with sigma of 0.01
 Sb3-F16 = Sb3-F18 = Sb3-F13 = Sb3-F17 = Sb3-F14 = Sb3-F15
 1.85 with sigma of 0.01
 F15-F17
 2.7 with sigma of 0.01
 F17-F16
 2.7 with sigma of 0.01
 F16-F18
 2.7 with sigma of 0.01
 F15-F18
 2.7 with sigma of 0.01
 O34A-C2D
 1.45 with sigma of 0.01
 C2U-C737 \\sim C735-C2U \\sim C735-C734 \\sim C1EB-C734 \\sim C1EB-C738 \\sim
C737-C738
 with sigma of 0.02
 C2J-C2E \\sim C2F-C2E \\sim C2G-C2F \\sim C2G-C2H \\sim C2I-C2J
 with sigma of 0.02
 C612-C611 \\sim C611-C1K
 with sigma of 0.02
 O40-C749 \\sim O40A-C749
 with sigma of 0.02
 O40-C746 \\sim O40A-C33
 with sigma of 0.02
 O34A-C2D \\sim O34-C689
 with sigma of 0.02
2. Restrained planarity
 F13A, F14A, F17A, F18A
 with sigma of 0.1
3. Others
 Fixed Sof: Sb3(0.5) F13(0.5) F14(0.5) F15(0.5) F16(0.5) F17(0.5) F18(0.5)
 Sb3A(0.5) F13A(0.5) F14A(0.5) F15A(0.5) F16A(0.5) F17A(0.5) F18A(0.5)
 Sb4(0.6667) F19(0.6667) F20(0.6667) F21(0.6667) F22(0.6667) F23(0.6667)
 F24(0.6667) Sb4A(0.33333) F19A(0.33333) F20A(0.33333) F21A(0.33333)
 F22A(0.33333) F23A(0.33333) F24A(0.33333) Sb5(0.75) F25(0.75) F26(0.75)
 F27(0.75) F28(0.75) F29(0.75) F30(0.75) Sb5A(0.25) F25A(0.25) F26A(0.25)
 F27A(0.25) F28A(0.25) F29A(0.25) F30A(0.25) Sb6(0.5) F31(0.5) F32(0.5)
 F33(0.5) F34(0.5) F35(0.5) F36(0.5) Sb6A(0.5) F31A(0.5) F32A(0.5) F33A(0.5)
 F34A(0.5) F35A(0.5) F36A(0.5) O24(0.5) O24A(0.5) O25(0.5) O25A(0.5) O27(0.5)
 O27A(0.5) O28(0.5) O28A(0.5) O34(0.5) O34A(0.5) O35(0.5) O35A(0.5) O37(0.5)
 O37A(0.5) O39(0.5) O39A(0.5) O40(0.5) O40A(0.5) C1A(0.5) C1B(0.5) C1C(0.5)
 C1D(0.5) C1E(0.5) C1EB(0.5) C2S(0.5) C2T(0.5) C2U(0.5) C2V(0.5) C2W(0.5)
 C1F(0.5) C1G(0.5) C1H(0.5) C1I(0.5) C1J(0.5) C1K(0.5) C1L(0.5) C1Q(0.5)
 C1P(0.5) C1O(0.5) C1N(0.5) C1M(0.5) C1R(0.5) C1S(0.5) C1T(0.5) C1U(0.5)
 C1V(0.5) C1W(0.5) C1X(0.5) C1Y(0.5) C1Z(0.5) C2A(0.5) C2B(0.5) C2C(0.5)
 C2D(0.5) C2E(0.5) C2J(0.5) C2I(0.5) C2H(0.5) C2G(0.5) C2F(0.5) C2K(0.5)
 C2M(0.5) C2L(0.5) C2Q(0.5) C2P(0.5) C2O(0.5) C2N(0.5) C2R(0.5) C2X(0.5)
 C2Y(0.5) C2Z(0.5) C31(0.5) C32(0.5) C33(0.5) C34(0.5) C35(0.5) C586(0.5)
 C587(0.5) C588(0.5) C596(0.5) C595(0.5) C594(0.5) C593(0.5) C598(0.5)
 C597(0.5) C609(0.5) C612(0.5) C613(0.5) C618(0.5) C617(0.5) C616(0.5)
 C615(0.5) C614(0.5) C623(0.5) C624(0.5) C625(0.5) C626(0.5) C627(0.5)
 C628(0.5) C629(0.5) C683(0.5) C684(0.5) C685(0.5) C686(0.5) C687(0.5)
 C689(0.5) C693(0.5) C698(0.5) C697(0.5) C696(0.5) C695(0.5) C694(0.5)
 C699(0.5) C713(0.5) C714(0.5) C715(0.5) C716(0.5) C717(0.5) C718(0.5)
 C719(0.5) C733(0.5) C738(0.5) C737(0.5) C736(0.5) C735(0.5) C734(0.5)
 C741(0.5) C742(0.5) C743(0.5) C744(0.5) C745(0.5) C746(0.5) C747(0.5) C748(0.5)
4.a Fitted hexagon refined as free rotating group:
 C191(C192,C193,C194,C195,C196), C1EB(C2S,C2T,C2U,C2V,C2W), C1L(C1Q,C1P,C1O,
 C1N,C1M), C2E(C2J,C2I,C2H,C2G,C2F), C2M(C2L,C2Q,C2P,C2O,C2N), C451(C452,C453,
 C454,C455,C456), C596(C595,C594,C593,C598,C597), C613(C618,C617,C616,C615,
 C614), C673(C678,C677,C676,C675,C674), C693(C698,C697,C696,C695,C694),
 C707(C706,C705,C704,C703,C708), C733(C738,C737,C736,C735,C734)
;
_olex2_submission_special_instructions 'No special instructions were received'

loop_
_space_group_symop_operation_xyz
'x, y, z'
'-x, y+1/2, -z+1/2'
'-x, -y, -z'
'x, -y-1/2, z-1/2'

loop_
_atom_site_label
_atom_site_type_symbol
_atom_site_fract_x
_atom_site_fract_y
_atom_site_fract_z
_atom_site_U_iso_or_equiv
_atom_site_adp_type
_atom_site_occupancy
_atom_site_site_symmetry_order
_atom_site_calc_flag
_atom_site_refinement_flags_posn
_atom_site_refinement_flags_occupancy
_atom_site_disorder_assembly
_atom_site_disorder_group
Sb1 Sb 0.25495(6) 0.96504(4) 0.97577(3) 0.041 Uani 1 1 d . . . .
F1 F 0.2763(6) 0.9190(4) 0.9618(3) 0.062 Uiso 1 1 d . . . .
F2 F 0.2330(5) 1.0108(4) 0.9893(2) 0.061 Uiso 1 1 d . . . .
F3 F 0.3201(6) 0.9739(4) 0.9878(3) 0.062 Uiso 1 1 d . . . .
F4 F 0.1894(5) 0.9552(4) 0.9638(2) 0.051 Uiso 1 1 d . . . .
F5 F 0.2688(5) 0.9931(4) 0.9486(2) 0.054 Uiso 1 1 d . . . .
F6 F 0.2403(5) 0.9374(4) 1.0030(2) 0.052 Uiso 1 1 d . . . .
Sb2 Sb 0.82115(7) 0.17232(6) 0.87683(3) 0.064 Uani 1 1 d . . . .
F7 F 0.7901(8) 0.1436(7) 0.8527(4) 0.110 Uiso 1 1 d . . . .
F8 F 0.8517(7) 0.2019(6) 0.9012(3) 0.093 Uiso 1 1 d . . . .
F9 F 0.7615(7) 0.1709(6) 0.8928(3) 0.093 Uiso 1 1 d . . . .
F10 F 0.8782(10) 0.1760(8) 0.8604(5) 0.134 Uiso 1 1 d . . . .
F11 F 0.8422(9) 0.1272(7) 0.8917(4) 0.120 Uiso 1 1 d . . . .
F12 F 0.7994(7) 0.2180(6) 0.8619(3) 0.095 Uiso 1 1 d . . . .
Sb3 Sb 0.24808(13) 0.47294(10) 0.76935(6) 0.050 Uani 0.5 1 d D P A 1
F13 F 0.2318(9) 0.4929(7) 0.7976(3) 0.050 Uiso 0.5 1 d D P A 1
F14 F 0.2674(15) 0.4474(11) 0.7428(4) 0.100 Uiso 0.5 1 d D P A 1
F15 F 0.2029(7) 0.4880(6) 0.7446(3) 0.050 Uiso 0.5 1 d D P A 1
F16 F 0.3034(8) 0.4527(7) 0.7873(6) 0.119 Uiso 0.5 1 d D P A 1
F17 F 0.2799(9) 0.5224(5) 0.7686(5) 0.092 Uiso 0.5 1 d D P A 1
F18 F 0.2086(8) 0.4296(6) 0.7765(5) 0.082 Uiso 0.5 1 d D P A 1
Sb3A Sb 0.2046(2) 0.47937(18) 0.76379(10) 0.107 Uani 0.5 1 d D P B 2
F13A F 0.1933(8) 0.5131(5) 0.7894(3) 0.050 Uiso 0.5 1 d D P B 2
F14A F 0.2171(11) 0.4447(7) 0.7385(3) 0.116 Uiso 0.5 1 d D P B 2
F15A F 0.2700(6) 0.5058(7) 0.7576(4) 0.050 Uiso 0.5 1 d D P B 2
F16A F 0.1394(10) 0.4524(9) 0.7672(6) 0.170 Uiso 0.5 1 d D P B 2
F17A F 0.1729(8) 0.5141(6) 0.7431(4) 0.156 Uiso 0.5 1 d D P B 2
F18A F 0.2373(8) 0.4437(5) 0.7845(3) 0.050 Uiso 0.5 1 d D P B 2
Sb4 Sb -0.20256(13) 0.45574(10) 0.75745(6) 0.069 Uani 0.6667 1 d . P C 1
F19 F -0.2381(14) 0.4216(11) 0.7384(6) 0.127 Uiso 0.6667 1 d . P C 1
F20 F -0.1709(12) 0.4929(12) 0.7761(6) 0.104 Uiso 0.6667 1 d . P C 1
F21 F -0.1680(11) 0.4156(9) 0.7725(5) 0.094 Uiso 0.6667 1 d . P C 1
F22 F -0.2357(8) 0.4997(6) 0.7432(3) 0.050 Uiso 0.6667 1 d . P C 1
F23 F -0.2528(13) 0.4515(10) 0.7798(6) 0.114 Uiso 0.6667 1 d . P C 1
F24 F -0.1490(10) 0.4617(9) 0.7364(5) 0.082 Uiso 0.6667 1 d . P C 1
Sb4A Sb -0.2032(2) 0.47512(17) 0.75675(9) 0.050 Uani 0.3333 1 d . P D 2
F19A F -0.2228(14) 0.5215(10) 0.7777(6) 0.050 Uiso 0.3333 1 d D P D 2
F20A F -0.1672(11) 0.4573(12) 0.7337(6) 0.050 Uiso 0.3333 1 d D P D 2
F21A F -0.1542(15) 0.4936(14) 0.7754(6) 0.050 Uiso 0.3333 1 d D P D 2
F22A F -0.2609(11) 0.4781(12) 0.7454(7) 0.050 Uiso 0.3333 1 d D P D 2
F23A F -0.2080(15) 0.5193(12) 0.7358(7) 0.050 Uiso 0.3333 1 d . P D 2
F24A F -0.2006(15) 0.4411(12) 0.7809(7) 0.050 Uiso 0.3333 1 d . P D 2
Sb5 Sb -0.26877(11) 0.54447(10) 1.00023(6) 0.067 Uani 0.75 1 d . P E 1
F25 F -0.2206(15) 0.5787(12) 0.9946(7) 0.155 Uiso 0.75 1 d . P E 1
F26 F -0.3194(14) 0.5097(11) 1.0097(6) 0.136 Uiso 0.75 1 d . P E 1
F27 F -0.2830(12) 0.5710(10) 1.0285(6) 0.117 Uiso 0.75 1 d . P E 1
F28 F -0.2580(17) 0.5154(13) 0.9743(7) 0.166 Uiso 0.75 1 d . P E 1
F29 F -0.2234(14) 0.5136(11) 1.0181(6) 0.140 Uiso 0.75 1 d . P E 1
F30 F -0.3150(13) 0.5756(10) 0.9842(6) 0.128 Uiso 0.75 1 d . P E 1
Sb5A Sb -0.2529(3) 0.5399(2) 0.99887(14) 0.050 Uani 0.25 1 d . P F 2
F25A F -0.227(2) 0.5803(16) 0.9790(10) 0.050 Uiso 0.25 1 d . P F 2
F26A F -0.270(2) 0.4990(16) 1.0146(9) 0.050 Uiso 0.25 1 d . P F 2
F27A F -0.2108(18) 0.5097(14) 0.9825(8) 0.050 Uiso 0.25 1 d D P F 2
F28A F -0.2918(15) 0.5736(15) 1.0171(9) 0.050 Uiso 0.25 1 d D P F 2
F29A F -0.1939(14) 0.5528(15) 1.0177(9) 0.050 Uiso 0.25 1 d D P F 2
F30A F -0.301(2) 0.5296(16) 0.9732(9) 0.050 Uiso 0.25 1 d . P F 2
Sb6 Sb -0.3355(2) 0.80794(18) 0.89922(11) 0.114 Uani 0.5 1 d D P G 2
F31 F -0.2867(6) 0.7998(6) 0.8747(3) 0.050 Uiso 0.5 1 d D P G 2
F32 F -0.3813(6) 0.8169(6) 0.9255(3) 0.050 Uiso 0.5 1 d D P G 2
F33 F -0.2951(7) 0.7719(5) 0.9203(3) 0.050 Uiso 0.5 1 d D P G 2
F34 F -0.3753(7) 0.8445(5) 0.8793(3) 0.050 Uiso 0.5 1 d D P G 2
F35 F -0.2930(7) 0.8526(5) 0.9117(3) 0.050 Uiso 0.5 1 d D P G 2
F36 F -0.3768(7) 0.7642(5) 0.8878(3) 0.050 Uiso 0.5 1 d D P G 2
Sb6A Sb -0.3348(2) 0.81350(18) 0.87090(10) 0.108 Uani 0.5 1 d D P H 1
F31A F -0.3054(10) 0.8437(8) 0.8980(4) 0.105 Uiso 0.5 1 d D P H 1
F32A F -0.3605(8) 0.7854(6) 0.8427(3) 0.050 Uiso 0.5 1 d D P H 1
F33A F -0.2642(6) 0.8044(9) 0.8605(5) 0.110 Uiso 0.5 1 d D P H 1
F34A F -0.4032(6) 0.8244(9) 0.8804(5) 0.120 Uiso 0.5 1 d D P H 1
F35A F -0.3358(12) 0.8633(5) 0.8522(5) 0.156 Uiso 0.5 1 d D P H 1
F36A F -0.3311(12) 0.7650(6) 0.8890(4) 0.167 Uiso 0.5 1 d D P H 1
Ag1 Ag 0.06973(6) 0.72837(5) 0.88440(3) 0.040 Uani 1 1 d . . . .
Ag2 Ag 0.01461(5) 0.72990(4) 0.92724(2) 0.026 Uani 1 1 d . . . .
Ag3 Ag 0.09728(5) 0.67471(4) 0.92060(2) 0.027 Uani 1 1 d . . . .
Ag4 Ag 0.11431(5) 0.76039(4) 0.92634(2) 0.027 Uani 1 1 d . . . .
Ag5 Ag 0.04672(5) 0.63628(4) 0.87972(2) 0.029 Uani 1 1 d . . . .
Ag6 Ag 0.16561(5) 0.66383(4) 0.87611(3) 0.031 Uani 1 1 d . . . .
Ag7 Ag 0.18403(6) 0.75916(4) 0.88445(3) 0.036 Uani 1 1 d . . . .
Ag8 Ag 0.09374(6) 0.82529(5) 0.88889(3) 0.035 Uani 1 1 d . . . .
Ag9 Ag -0.02315(6) 0.78884(4) 0.89030(2) 0.032 Uani 1 1 d . . . .
Ag10 Ag -0.04945(5) 0.69563(4) 0.88684(2) 0.029 Uani 1 1 d . . . .
Ag11 Ag 0.00234(5) 0.74331(4) 0.84599(2) 0.027 Uani 1 1 d . . . .
Ag12 Ag 0.08335(5) 0.68363(4) 0.84155(2) 0.028 Uani 1 1 d . . . .
Ag13 Ag 0.10196(5) 0.77271(4) 0.84484(3) 0.032 Uani 1 1 d . . . .
Ag14 Ag 0.00971(6) 0.85062(4) 0.92439(3) 0.032 Uani 1 1 d . . . .
Ag15 Ag 0.00159(6) 0.85969(4) 0.86421(3) 0.037 Uani 1 1 d . . . .
Ag16 Ag -0.05651(6) 0.90395(5) 0.89899(3) 0.040 Uani 1 1 d . . . .
Ag17 Ag 0.05028(6) 0.91862(5) 0.89608(3) 0.041 Uani 1 1 d . . . .
Ag18 Ag 0.24666(6) 0.70494(5) 0.91097(3) 0.044 Uani 1 1 d . . . .
Ag19 Ag 0.23388(6) 0.71053(5) 0.84541(3) 0.044 Uani 1 1 d . . . .
Ag20 Ag 0.31617(6) 0.73466(4) 0.87844(3) 0.040 Uani 1 1 d . . . .
Ag21 Ag 0.28376(7) 0.64947(5) 0.87454(4) 0.059 Uani 1 1 d . . . .
Ag22 Ag -0.03489(5) 0.61651(4) 0.91395(2) 0.028 Uani 1 1 d . . . .
Ag23 Ag -0.05137(5) 0.62964(4) 0.84999(3) 0.030 Uani 1 1 d . . . .
Ag24 Ag -0.06096(5) 0.55881(4) 0.87709(3) 0.031 Uani 1 1 d . . . .
Ag25 Ag -0.12951(5) 0.62990(4) 0.88619(3) 0.034 Uani 1 1 d . . . .
P1 P 0.1244(2) 0.95801(16) 0.89261(9) 0.032 Uani 1 1 d . . . .
P2 P 0.3501(2) 0.79904(16) 0.88267(9) 0.035 Uani 1 1 d . . . .
P3 P 0.2780(2) 0.58074(19) 0.86584(11) 0.048 Uani 1 1 d . . . .
P4 P -0.01145(19) 0.50199(15) 0.87318(9) 0.030 Uani 1 1 d . . . .
P5 P -0.2012(2) 0.67201(18) 0.88552(11) 0.044 Uani 1 1 d . . . .
P6 P -0.1460(2) 0.90122(18) 0.89782(11) 0.044 Uani 1 1 d . . . .
O1 O -0.2783(6) 0.4382(5) 0.9061(3) 0.052 Uiso 1 1 d . . . .
O2 O 0.0743(9) 0.5013(7) 1.0109(4) 0.087 Uiso 1 1 d . . . .
O3 O -0.0955(6) 0.6437(5) 1.0361(3) 0.053 Uiso 1 1 d . . . .
O4 O 0.2434(6) 0.6152(5) 1.0254(3) 0.052 Uiso 1 1 d . . . .
O5 O 0.1100(7) 0.6550(6) 1.0640(3) 0.071 Uiso 1 1 d . . . .
O6 O -0.1248(7) 0.7764(6) 1.0340(3) 0.065 Uiso 1 1 d . . . .
O7 O 0.5530(16) 0.6146(12) 0.9377(8) 0.178 Uiso 1 1 d . . . .
O8 O 0.2430(6) 0.8385(5) 1.0287(3) 0.055 Uiso 1 1 d . . . .
O9 O 0.1012(6) 0.8718(5) 1.0407(3) 0.055 Uiso 1 1 d . . . .
O10 O 0.0619(6) 1.0688(5) 0.9987(3) 0.055 Uiso 1 1 d . . . .
O11 O -0.0985(10) 1.0796(8) 0.8043(4) 0.100 Uiso 1 1 d . . . .
O12 O -0.1028(8) 0.8477(6) 0.7425(4) 0.081 Uiso 1 1 d . . . .
O13 O 0.0438(9) 0.9141(7) 0.7442(4) 0.087 Uiso 1 1 d . . . .
O14 O -0.3183(6) 0.4722(5) 0.8430(3) 0.050 Uiso 1 1 d . . . .
O15 O -0.1144(12) 0.7063(10) 0.7334(6) 0.135 Uiso 1 1 d . . . .
O16 O -0.0055(7) 0.5217(6) 0.7436(3) 0.064 Uiso 1 1 d . . . .
O17 O 0.0474(9) 0.6707(7) 0.7062(4) 0.093 Uiso 1 1 d . . . .
O18 O 0.2455(16) 0.8268(13) 0.7387(7) 0.180 Uiso 1 1 d . . . .
O19 O 0.2232(12) 0.6263(10) 0.7261(6) 0.132 Uiso 1 1 d . . . .
O20 O 0.5660(12) 0.6755(9) 0.8382(5) 0.123 Uiso 1 1 d . . . .
C1 C 0.1851(8) 0.9379(7) 0.9037(4) 0.039 Uiso 1 1 d . . . .
C2 C 0.1985(8) 0.8997(7) 0.8921(4) 0.039 Uiso 1 1 d . . . .
C3 C 0.2466(8) 0.8818(6) 0.9033(4) 0.038 Uiso 1 1 d . . . .
C4 C 0.2664(8) 0.8477(7) 0.8895(4) 0.039 Uiso 1 1 d . . . .
C5 C 0.3173(8) 0.8345(6) 0.9005(4) 0.037 Uiso 1 1 d . . . .
C6 C 0.2209(9) 0.5608(7) 0.8519(4) 0.043 Uiso 1 1 d . . . .
C7 C 0.1756(8) 0.5582(6) 0.8677(4) 0.037 Uiso 1 1 d . . . .
C8 C 0.1312(8) 0.5390(6) 0.8548(4) 0.035 Uiso 1 1 d . . . .
C9 C 0.0861(8) 0.5323(6) 0.8699(3) 0.033 Uiso 1 1 d . . . .
C10 C 0.0474(7) 0.5065(6) 0.8568(3) 0.031 Uiso 1 1 d . . . .
C11 C -0.1984(15) 0.7159(12) 0.9048(7) 0.097 Uiso 1 1 d . . . .
C12 C -0.1697(14) 0.7457(11) 0.8952(6) 0.092 Uiso 1 1 d . . . .
C13 C -0.1761(13) 0.7836(10) 0.9118(6) 0.082 Uiso 1 1 d . . . .
C14 C -0.1582(10) 0.8195(8) 0.8974(4) 0.053 Uiso 1 1 d . . . .
C15 C -0.1739(10) 0.8567(8) 0.9103(5) 0.056 Uiso 1 1 d . . . .
C111 C 0.1185(8) 1.0042(6) 0.9088(4) 0.037 Uiso 1 1 d . . . .
C112 C 0.1561(8) 1.0176(7) 0.9243(4) 0.039 Uiso 1 1 d . . . .
C113 C 0.1473(9) 1.0518(7) 0.9377(4) 0.043 Uiso 1 1 d . . . .
C114 C 0.1029(10) 1.0712(8) 0.9349(4) 0.055 Uiso 1 1 d . . . .
C115 C 0.0643(10) 1.0585(8) 0.9194(5) 0.057 Uiso 1 1 d . . . .
C116 C 0.0723(10) 1.0232(8) 0.9058(4) 0.052 Uiso 1 1 d . . . .
C121 C 0.1350(8) 0.9739(6) 0.8630(3) 0.032 Uiso 1 1 d . . . .
C122 C 0.1132(8) 0.9526(7) 0.8439(4) 0.040 Uiso 1 1 d . . . .
C123 C 0.1201(9) 0.9644(7) 0.8214(4) 0.044 Uiso 1 1 d . . . .
C124 C 0.1500(8) 0.9969(7) 0.8170(4) 0.041 Uiso 1 1 d . . . .
C125 C 0.1725(9) 1.0180(7) 0.8354(4) 0.047 Uiso 1 1 d . . . .
C126 C 0.1644(8) 1.0061(6) 0.8583(4) 0.036 Uiso 1 1 d . . . .
C131 C 0.3621(8) 0.8236(6) 0.8558(4) 0.035 Uiso 1 1 d . . . .
C132 C 0.3693(10) 0.8021(8) 0.8357(4) 0.054 Uiso 1 1 d . . . .
C133 C 0.3812(11) 0.8200(8) 0.8147(5) 0.062 Uiso 1 1 d . . . .
C134 C 0.3842(10) 0.8607(8) 0.8129(5) 0.060 Uiso 1 1 d . . . .
C135 C 0.3764(11) 0.8825(8) 0.8336(5) 0.062 Uiso 1 1 d . . . .
C136 C 0.3662(10) 0.8649(8) 0.8539(4) 0.054 Uiso 1 1 d . . . .
C141 C 0.4120(9) 0.7955(7) 0.8974(4) 0.046 Uiso 1 1 d . . . .
C142 C 0.4127(14) 0.7701(11) 0.9166(6) 0.092 Uiso 1 1 d . . . .
C143 C 0.4622(18) 0.7635(14) 0.9292(8) 0.118 Uiso 1 1 d . . . .
C144 C 0.5043(17) 0.7830(14) 0.9209(8) 0.116 Uiso 1 1 d . . . .
C145 C 0.4994(14) 0.8087(11) 0.9027(7) 0.092 Uiso 1 1 d . . . .
C146 C 0.4538(11) 0.8131(9) 0.8888(5) 0.063 Uiso 1 1 d . . . .
C151 C 0.3275(11) 0.5673(9) 0.8453(5) 0.062 Uiso 1 1 d . . . .
C152 C 0.3182(13) 0.5454(11) 0.8266(6) 0.085 Uiso 1 1 d . . . .
C153 C 0.3618(16) 0.5378(12) 0.8117(7) 0.101 Uiso 1 1 d . . . .
C154 C 0.4048(15) 0.5542(12) 0.8173(7) 0.098 Uiso 1 1 d . . . .
C155 C 0.4149(13) 0.5736(10) 0.8338(6) 0.081 Uiso 1 1 d . . . .
C156 C 0.3764(13) 0.5837(10) 0.8517(6) 0.080 Uiso 1 1 d . . . .
C161 C 0.2886(8) 0.5491(6) 0.8905(4) 0.038 Uiso 1 1 d . . . .
C162 C 0.2821(10) 0.5632(8) 0.9130(5) 0.059 Uiso 1 1 d . . . .
C163 C 0.2873(10) 0.5387(8) 0.9328(5) 0.060 Uiso 1 1 d . . . .
C164 C 0.3022(10) 0.4989(8) 0.9300(4) 0.052 Uiso 1 1 d . . . .
C165 C 0.3093(8) 0.4858(7) 0.9074(4) 0.040 Uiso 1 1 d . . . .
C166 C 0.3017(8) 0.5090(6) 0.8880(4) 0.038 Uiso 1 1 d . . . .
C171 C -0.0480(8) 0.4675(6) 0.8547(3) 0.031 Uiso 1 1 d . . . .
C172 C -0.0627(8) 0.4318(6) 0.8634(4) 0.037 Uiso 1 1 d . . . .
C173 C -0.0908(9) 0.4062(7) 0.8481(4) 0.045 Uiso 1 1 d . . . .
C174 C -0.1016(9) 0.4159(7) 0.8242(4) 0.043 Uiso 1 1 d . . . .
C175 C -0.0857(9) 0.4532(7) 0.8162(4) 0.046 Uiso 1 1 d . . . .
C176 C -0.0589(8) 0.4787(6) 0.8319(4) 0.036 Uiso 1 1 d . . . .
C181 C 0.0052(8) 0.4762(6) 0.9000(3) 0.032 Uiso 1 1 d . . . .
C182 C 0.0419(8) 0.4468(7) 0.9012(4) 0.040 Uiso 1 1 d . . . .
C183 C 0.0536(10) 0.4280(8) 0.9221(4) 0.055 Uiso 1 1 d . . . .
C184 C 0.0295(9) 0.4383(7) 0.9426(4) 0.048 Uiso 1 1 d . . . .
C185 C -0.0066(11) 0.4685(9) 0.9414(5) 0.064 Uiso 1 1 d . . . .
C186 C -0.0189(9) 0.4878(7) 0.9202(4) 0.044 Uiso 1 1 d . . . .
C191 C -0.2531(14) 0.6469(10) 0.9011(6) 0.113 Uiso 1 1 d . . . .
C192 C -0.2430(13) 0.6367(11) 0.9244(7) 0.123 Uiso 1 1 d G . . .
C193 C -0.277(2) 0.6139(14) 0.9361(6) 0.269 Uiso 1 1 d G . . .
C194 C -0.3212(18) 0.6013(14) 0.9246(11) 0.278 Uiso 1 1 d G . . .
C195 C -0.3312(13) 0.6115(15) 0.9013(11) 0.236 Uiso 1 1 d G . . .
C196 C -0.2972(18) 0.6343(14) 0.8896(6) 0.237 Uiso 1 1 d G . . .
C201 C -0.2304(10) 0.6801(8) 0.8579(5) 0.058 Uiso 1 1 d . . . .
C202 C -0.2660(16) 0.7136(12) 0.8559(7) 0.104 Uiso 1 1 d . . . .
C203 C -0.287(2) 0.7250(18) 0.8333(11) 0.157 Uiso 1 1 d . . . .
C204 C -0.269(2) 0.7026(16) 0.8134(9) 0.135 Uiso 1 1 d . . . .
C205 C -0.2348(15) 0.6738(12) 0.8163(7) 0.094 Uiso 1 1 d . . . .
C206 C -0.2116(13) 0.6667(10) 0.8383(6) 0.079 Uiso 1 1 d . . . .
C211 C -0.1748(11) 0.9068(8) 0.8685(5) 0.060 Uiso 1 1 d . . . .
C212 C -0.2196(17) 0.8896(13) 0.8626(8) 0.112 Uiso 1 1 d . . . .
C213 C -0.2356(19) 0.8926(15) 0.8356(9) 0.129 Uiso 1 1 d . . . .
C214 C -0.2112(17) 0.9124(14) 0.8237(8) 0.110 Uiso 1 1 d . . . .
C215 C -0.1735(18) 0.9335(14) 0.8284(8) 0.115 Uiso 1 1 d . . . .
C216 C -0.1505(14) 0.9280(11) 0.8525(6) 0.091 Uiso 1 1 d . . . .
C221 C -0.1725(9) 0.9387(7) 0.9170(4) 0.047 Uiso 1 1 d . . . .
C222 C -0.2201(10) 0.9546(8) 0.9121(5) 0.058 Uiso 1 1 d . . . .
C223 C -0.2389(12) 0.9828(10) 0.9279(6) 0.075 Uiso 1 1 d . . . .
C224 C -0.2128(12) 0.9925(9) 0.9482(5) 0.073 Uiso 1 1 d . . . .
C225 C -0.1647(12) 0.9759(9) 0.9529(5) 0.070 Uiso 1 1 d . . . .
C226 C -0.1461(11) 0.9480(9) 0.9368(5) 0.067 Uiso 1 1 d . . . .
C231 C -0.1004(7) 0.5819(5) 0.9118(3) 0.024 Uiso 1 1 d . . . .
C232 C -0.1291(7) 0.5539(6) 0.9125(3) 0.031 Uiso 1 1 d . . . .
C233 C -0.1663(7) 0.5229(6) 0.9115(3) 0.026 Uiso 1 1 d . . . .
C234 C -0.1609(8) 0.4922(6) 0.8956(4) 0.034 Uiso 1 1 d . . . .
C235 C -0.1979(9) 0.4634(7) 0.8936(4) 0.044 Uiso 1 1 d . . . .
C236 C -0.2386(8) 0.4645(6) 0.9073(4) 0.038 Uiso 1 1 d . . . .
C237 C -0.2443(9) 0.4943(7) 0.9243(4) 0.047 Uiso 1 1 d . . . .
C238 C -0.2078(8) 0.5239(7) 0.9260(4) 0.041 Uiso 1 1 d . . . .
C239 C -0.2754(11) 0.4086(9) 0.8879(5) 0.067 Uiso 1 1 d . . . .
C241 C 0.0509(7) 0.6175(6) 0.9149(3) 0.029 Uiso 1 1 d . . . .
C242 C 0.0535(7) 0.5946(5) 0.9313(3) 0.024 Uiso 1 1 d . . . .
C243 C 0.0580(8) 0.5695(6) 0.9511(3) 0.033 Uiso 1 1 d . . . .
C244 C 0.0254(10) 0.5727(8) 0.9691(5) 0.058 Uiso 1 1 d . . . .
C245 C 0.0318(11) 0.5484(9) 0.9894(5) 0.067 Uiso 1 1 d . . . .
C246 C 0.0705(10) 0.5213(8) 0.9900(5) 0.055 Uiso 1 1 d . . . .
C247 C 0.1012(11) 0.5164(8) 0.9721(5) 0.062 Uiso 1 1 d . . . .
C248 C 0.0951(9) 0.5393(7) 0.9523(4) 0.048 Uiso 1 1 d . . . .
C249 C 0.1112(17) 0.4686(14) 1.0130(8) 0.117 Uiso 1 1 d . . . .
C251 C -0.0511(7) 0.6857(5) 0.9227(3) 0.021 Uiso 1 1 d . . . .
C252 C -0.0606(7) 0.6778(6) 0.9424(3) 0.027 Uiso 1 1 d . . . .
C253 C -0.0708(8) 0.6677(6) 0.9662(4) 0.034 Uiso 1 1 d . . . .
C254 C -0.1200(10) 0.6621(8) 0.9728(4) 0.053 Uiso 1 1 d . . . .
C255 C -0.1299(10) 0.6514(8) 0.9962(5) 0.059 Uiso 1 1 d . . . .
C256 C -0.0902(8) 0.6495(7) 1.0129(4) 0.040 Uiso 1 1 d . . . .
C257 C -0.0407(8) 0.6542(7) 1.0063(4) 0.040 Uiso 1 1 d . . . .
C258 C -0.0307(8) 0.6627(6) 0.9828(4) 0.035 Uiso 1 1 d . . . .
C259 C -0.1472(11) 0.6387(9) 1.0430(5) 0.068 Uiso 1 1 d . . . .
C261 C 0.1791(8) 0.6553(6) 0.9118(4) 0.034 Uiso 1 1 d . . . .
C262 C 0.1904(8) 0.6473(6) 0.9318(4) 0.034 Uiso 1 1 d . . . .
C263 C 0.2056(7) 0.6375(6) 0.9555(3) 0.029 Uiso 1 1 d . . . .
C264 C 0.2008(9) 0.5993(7) 0.9639(4) 0.051 Uiso 1 1 d . . . .
C265 C 0.2137(9) 0.5906(7) 0.9871(4) 0.047 Uiso 1 1 d . . . .
C266 C 0.2309(8) 0.6206(6) 1.0023(4) 0.037 Uiso 1 1 d . . . .
C267 C 0.2366(9) 0.6580(7) 0.9938(4) 0.050 Uiso 1 1 d . . . .
C268 C 0.2227(8) 0.6671(7) 0.9707(4) 0.040 Uiso 1 1 d . . . .
C269 C 0.2370(10) 0.5762(8) 1.0357(5) 0.060 Uiso 1 1 d . . . .
C271 C 0.0829(7) 0.7162(6) 0.9511(3) 0.028 Uiso 1 1 d . . . .
C272 C 0.0894(7) 0.7058(6) 0.9708(3) 0.030 Uiso 1 1 d . . . .
C273 C 0.0958(8) 0.6912(6) 0.9945(3) 0.033 Uiso 1 1 d . . . .
C274 C 0.1043(9) 0.6526(7) 0.9988(4) 0.046 Uiso 1 1 d . . . .
C275 C 0.1090(11) 0.6376(9) 1.0219(5) 0.065 Uiso 1 1 d . . . .
C276 C 0.1056(9) 0.6659(7) 1.0404(4) 0.050 Uiso 1 1 d . . . .
C277 C 0.0973(10) 0.7038(8) 1.0365(4) 0.053 Uiso 1 1 d . . . .
C278 C 0.0923(10) 0.7179(8) 1.0132(4) 0.052 Uiso 1 1 d . . . .
C279 C 0.1179(13) 0.6127(10) 1.0689(6) 0.083 Uiso 1 1 d . . . .
C281 C -0.0266(7) 0.7914(5) 0.9270(3) 0.024 Uiso 1 1 d . . . .
C282 C -0.0423(7) 0.7899(6) 0.9465(3) 0.027 Uiso 1 1 d . . . .
C283 C -0.0617(7) 0.7863(6) 0.9692(3) 0.031 Uiso 1 1 d . . . .
C284 C -0.0397(8) 0.7611(6) 0.9855(4) 0.036 Uiso 1 1 d . . . .
C285 C -0.0587(9) 0.7564(7) 1.0076(4) 0.044 Uiso 1 1 d . . . .
C286 C -0.1020(9) 0.7787(7) 1.0126(4) 0.047 Uiso 1 1 d . . . .
C287 C -0.1239(10) 0.8042(8) 0.9972(4) 0.051 Uiso 1 1 d . . . .
C288 C -0.1041(9) 0.8091(7) 0.9749(4) 0.048 Uiso 1 1 d . . . .
C289 C -0.1067(13) 0.7459(10) 1.0499(6) 0.083 Uiso 1 1 d . . . .
C291 C 0.3207(9) 0.6830(7) 0.9063(4) 0.049 Uiso 1 1 d . . . .
C292 C 0.3622(11) 0.6720(8) 0.9123(5) 0.062 Uiso 1 1 d . . . .
C293 C 0.4130(12) 0.6562(10) 0.9185(6) 0.077 Uiso 1 1 d . . . .
C294 C 0.424(2) 0.6568(16) 0.9402(9) 0.138 Uiso 1 1 d . . . .
C295 C 0.4792(18) 0.6437(14) 0.9496(8) 0.125 Uiso 1 1 d . . . .
C296 C 0.5000(15) 0.6272(11) 0.9291(7) 0.093 Uiso 1 1 d . . . .
C297 C 0.4911(14) 0.6287(11) 0.9057(7) 0.092 Uiso 1 1 d . . . .
C298 C 0.4430(13) 0.6418(10) 0.9007(6) 0.081 Uiso 1 1 d . . . .
C299 C 0.564(2) 0.6128(17) 0.9602(11) 0.152 Uiso 1 1 d . . . .
C301 C 0.2033(8) 0.7581(6) 0.9210(4) 0.036 Uiso 1 1 d . . . .
C302 C 0.2105(7) 0.7714(6) 0.9401(3) 0.030 Uiso 1 1 d . . . .
C303 C 0.2183(8) 0.7873(6) 0.9634(3) 0.032 Uiso 1 1 d . . . .
C304 C 0.1981(8) 0.7701(6) 0.9833(4) 0.036 Uiso 1 1 d . . . .
C305 C 0.2065(8) 0.7864(7) 1.0050(4) 0.040 Uiso 1 1 d . . . .
C306 C 0.2343(8) 0.8195(7) 1.0072(4) 0.040 Uiso 1 1 d . . . .
C307 C 0.2539(9) 0.8385(7) 0.9884(4) 0.048 Uiso 1 1 d . . . .
C308 C 0.2469(8) 0.8222(6) 0.9661(4) 0.038 Uiso 1 1 d . . . .
C309 C 0.2274(12) 0.8191(9) 1.0498(5) 0.072 Uiso 1 1 d . . . .
C311 C 0.0977(8) 0.8278(6) 0.9255(4) 0.036 Uiso 1 1 d . . . .
C312 C 0.1003(8) 0.8344(6) 0.9457(3) 0.031 Uiso 1 1 d . . . .
C313 C 0.1023(7) 0.8444(6) 0.9705(3) 0.031 Uiso 1 1 d . . . .
C314 C 0.0724(9) 0.8237(7) 0.9861(4) 0.043 Uiso 1 1 d . . . .
C315 C 0.0726(9) 0.8340(7) 1.0098(4) 0.047 Uiso 1 1 d . . . .
C316 C 0.1034(8) 0.8652(6) 1.0174(4) 0.038 Uiso 1 1 d . . . .
C317 C 0.1314(9) 0.8860(7) 1.0019(4) 0.048 Uiso 1 1 d . . . .
C318 C 0.1324(8) 0.8749(6) 0.9789(4) 0.038 Uiso 1 1 d . . . .
C319 C 0.1313(11) 0.9048(8) 1.0504(5) 0.062 Uiso 1 1 d . . . .
C321 C -0.0001(8) 0.9119(6) 0.9300(4) 0.036 Uiso 1 1 d . . . .
C322 C 0.0096(8) 0.9417(6) 0.9420(4) 0.037 Uiso 1 1 d . . . .
C323 C 0.0220(8) 0.9734(6) 0.9570(3) 0.034 Uiso 1 1 d . . . .
C324 C 0.0703(8) 0.9778(7) 0.9665(4) 0.039 Uiso 1 1 d . . . .
C325 C 0.0820(9) 1.0098(7) 0.9812(4) 0.043 Uiso 1 1 d . . . .
C326 C 0.0460(8) 1.0378(6) 0.9852(4) 0.037 Uiso 1 1 d . . . .
C327 C -0.0027(8) 1.0348(6) 0.9752(4) 0.037 Uiso 1 1 d . . . .
C328 C -0.0147(8) 1.0023(7) 0.9610(4) 0.039 Uiso 1 1 d . . . .
C329 C 0.0271(11) 1.1001(9) 1.0020(5) 0.063 Uiso 1 1 d . . . .
C331 C -0.0112(8) 0.9209(6) 0.8658(4) 0.037 Uiso 1 1 d . . . .
C332 C -0.0217(10) 0.9513(8) 0.8558(4) 0.052 Uiso 1 1 d . . . .
C333 C -0.0376(11) 0.9862(8) 0.8430(5) 0.061 Uiso 1 1 d . . . .
C334 C -0.0365(12) 0.9872(9) 0.8197(5) 0.070 Uiso 1 1 d . . . .
C335 C -0.0556(13) 1.0194(10) 0.8060(6) 0.081 Uiso 1 1 d . . . .
C336 C -0.0774(13) 1.0496(10) 0.8187(6) 0.079 Uiso 1 1 d . . . .
C337 C -0.0771(14) 1.0516(11) 0.8434(6) 0.091 Uiso 1 1 d . . . .
C338 C -0.0573(13) 1.0181(11) 0.8552(6) 0.085 Uiso 1 1 d . . . .
C339 C -0.1182(18) 1.1131(15) 0.8171(9) 0.129 Uiso 1 1 d . . . .
C341 C -0.0382(7) 0.8026(5) 0.8550(3) 0.024 Uiso 1 1 d . . . .
C342 C -0.0531(8) 0.8081(6) 0.8351(3) 0.032 Uiso 1 1 d . . . .
C343 C -0.0689(8) 0.8179(6) 0.8117(4) 0.037 Uiso 1 1 d . . . .
C344 C -0.0463(9) 0.7995(7) 0.7932(4) 0.043 Uiso 1 1 d . . . .
C345 C -0.0587(10) 0.8088(8) 0.7699(5) 0.055 Uiso 1 1 d . . . .
C346 C -0.0939(11) 0.8386(9) 0.7664(5) 0.064 Uiso 1 1 d . . . .
C347 C -0.1183(13) 0.8558(11) 0.7830(6) 0.085 Uiso 1 1 d . . . .
C348 C -0.1051(10) 0.8452(8) 0.8064(5) 0.058 Uiso 1 1 d . . . .
C349 C -0.1378(16) 0.8815(13) 0.7375(7) 0.108 Uiso 1 1 d . . . .
C351 C 0.0857(8) 0.8376(6) 0.8534(3) 0.033 Uiso 1 1 d . . . .
C352 C 0.0799(9) 0.8496(7) 0.8340(4) 0.044 Uiso 1 1 d . . . .
C353 C 0.0712(8) 0.8666(6) 0.8107(4) 0.039 Uiso 1 1 d . . . .
C354 C 0.1077(10) 0.8681(8) 0.7947(5) 0.055 Uiso 1 1 d . . . .
C355 C 0.0985(11) 0.8836(9) 0.7719(5) 0.069 Uiso 1 1 d . . . .
C356 C 0.0516(10) 0.8989(8) 0.7669(5) 0.059 Uiso 1 1 d . . . .
C357 C 0.0143(10) 0.8992(8) 0.7824(5) 0.060 Uiso 1 1 d . . . .
C358 C 0.0229(10) 0.8834(8) 0.8052(4) 0.055 Uiso 1 1 d . . . .
C359 C -0.0039(14) 0.9294(11) 0.7375(6) 0.092 Uiso 1 1 d . . . .
C361 C -0.1131(7) 0.5912(6) 0.8504(3) 0.031 Uiso 1 1 d . . . .
C362 C -0.1512(8) 0.5705(6) 0.8481(3) 0.032 Uiso 1 1 d . . . .
C363 C -0.1960(7) 0.5472(6) 0.8466(3) 0.028 Uiso 1 1 d . . . .
C364 C -0.2346(8) 0.5534(7) 0.8613(4) 0.039 Uiso 1 1 d . . . .
C365 C -0.2770(8) 0.5294(6) 0.8611(4) 0.037 Uiso 1 1 d . . . .
C366 C -0.2799(8) 0.4983(6) 0.8452(4) 0.037 Uiso 1 1 d . . . .
C367 C -0.2399(8) 0.4912(6) 0.8300(4) 0.037 Uiso 1 1 d . . . .
C368 C -0.1978(8) 0.5152(6) 0.8308(3) 0.033 Uiso 1 1 d . . . .
C369 C -0.3588(11) 0.4779(9) 0.8591(5) 0.065 Uiso 1 1 d . . . .
C371 C -0.0634(8) 0.6976(6) 0.8511(3) 0.033 Uiso 1 1 d . . . .
C372 C -0.0755(8) 0.7002(6) 0.8303(3) 0.032 Uiso 1 1 d . . . .
C373 C -0.0899(8) 0.7007(7) 0.8061(4) 0.041 Uiso 1 1 d . . . .
C374 C -0.1292(11) 0.7217(9) 0.7965(5) 0.069 Uiso 1 1 d . . . .
C375 C -0.1397(13) 0.7258(10) 0.7724(6) 0.082 Uiso 1 1 d . . . .
C376 C -0.1090(12) 0.7045(10) 0.7589(6) 0.077 Uiso 1 1 d . . . .
C377 C -0.0701(12) 0.6853(9) 0.7657(5) 0.072 Uiso 1 1 d . . . .
C378 C -0.0581(10) 0.6825(8) 0.7902(5) 0.056 Uiso 1 1 d . . . .
C379 C -0.152(2) 0.7332(15) 0.7257(9) 0.135 Uiso 1 1 d . . . .
C381 C 0.0346(7) 0.6278(6) 0.8430(3) 0.029 Uiso 1 1 d . . . .
C382 C 0.0256(7) 0.6081(6) 0.8258(3) 0.031 Uiso 1 1 d . . . .
C383 C 0.0156(8) 0.5849(6) 0.8053(4) 0.035 Uiso 1 1 d . . . .
C384 C -0.0336(8) 0.5751(7) 0.7977(4) 0.041 Uiso 1 1 d . . . .
C385 C -0.0421(9) 0.5524(7) 0.7772(4) 0.047 Uiso 1 1 d . . . .
C386 C 0.0000(9) 0.5425(7) 0.7643(4) 0.045 Uiso 1 1 d . . . .
C387 C 0.0483(9) 0.5510(7) 0.7713(4) 0.051 Uiso 1 1 d . . . .
C388 C 0.0575(9) 0.5716(7) 0.7921(4) 0.049 Uiso 1 1 d . . . .
C389 C -0.0559(11) 0.5100(9) 0.7358(5) 0.068 Uiso 1 1 d . . . .
C391 C 0.0594(6) 0.7366(5) 0.8183(3) 0.019 Uiso 1 1 d . . . .
C392 C 0.0602(7) 0.7245(6) 0.7982(3) 0.029 Uiso 1 1 d . . . .
C393 C 0.0591(8) 0.7123(6) 0.7746(4) 0.035 Uiso 1 1 d . . . .
C394 C 0.0668(8) 0.6718(7) 0.7692(4) 0.041 Uiso 1 1 d . . . .
C395 C 0.0621(10) 0.6593(8) 0.7465(5) 0.057 Uiso 1 1 d . . . .
C396 C 0.0523(10) 0.6862(8) 0.7287(5) 0.060 Uiso 1 1 d . . . .
C397 C 0.0446(10) 0.7253(8) 0.7328(5) 0.060 Uiso 1 1 d . . . .
C398 C 0.0500(9) 0.7387(8) 0.7564(4) 0.051 Uiso 1 1 d . . . .
C399 C 0.0342(15) 0.6977(12) 0.6868(7) 0.099 Uiso 1 1 d . . . .
C401 C 0.1920(8) 0.7678(7) 0.8478(4) 0.039 Uiso 1 1 d . . . .
C402 C 0.1983(8) 0.7806(6) 0.8294(4) 0.038 Uiso 1 1 d . . . .
C403 C 0.2085(10) 0.7945(8) 0.8070(4) 0.053 Uiso 1 1 d . . . .
C404 C 0.1824(12) 0.7806(9) 0.7870(5) 0.070 Uiso 1 1 d . . . .
C405 C 0.1930(15) 0.7912(12) 0.7648(7) 0.094 Uiso 1 1 d . . . .
C406 C 0.2291(16) 0.8162(13) 0.7634(7) 0.103 Uiso 1 1 d . . . .
C407 C 0.2581(16) 0.8347(13) 0.7813(7) 0.108 Uiso 1 1 d . . . .
C408 C 0.2456(12) 0.8238(9) 0.8051(5) 0.070 Uiso 1 1 d . . . .
C409 C 0.290(3) 0.857(2) 0.7397(12) 0.184 Uiso 1 1 d . . . .
C411 C 0.1667(8) 0.6625(6) 0.8388(4) 0.035 Uiso 1 1 d . . . .
C412 C 0.1770(8) 0.6550(6) 0.8200(4) 0.036 Uiso 1 1 d . . . .
C413 C 0.1891(9) 0.6456(7) 0.7955(4) 0.045 Uiso 1 1 d . . . .
C414 C 0.1996(10) 0.6773(8) 0.7808(5) 0.056 Uiso 1 1 d . . . .
C415 C 0.2126(13) 0.6699(10) 0.7567(6) 0.079 Uiso 1 1 d . . . .
C416 C 0.2094(13) 0.6307(10) 0.7502(6) 0.079 Uiso 1 1 d . . . .
C417 C 0.2003(11) 0.5993(9) 0.7640(5) 0.070 Uiso 1 1 d . . . .
C418 C 0.1894(10) 0.6077(8) 0.7881(4) 0.051 Uiso 1 1 d . . . .
C419 C 0.228(2) 0.5846(18) 0.7187(10) 0.159 Uiso 1 1 d . . . .
C421 C 0.3121(8) 0.6930(6) 0.8444(3) 0.033 Uiso 1 1 d . . . .
C422 C 0.3553(11) 0.6924(8) 0.8419(5) 0.062 Uiso 1 1 d . . . .
C423 C 0.4110(11) 0.6899(9) 0.8404(5) 0.068 Uiso 1 1 d . . . .
C424 C 0.4309(12) 0.6696(9) 0.8223(5) 0.070 Uiso 1 1 d . . . .
C425 C 0.4841(12) 0.6659(10) 0.8216(6) 0.075 Uiso 1 1 d . . . .
C426 C 0.5135(13) 0.6819(10) 0.8404(6) 0.081 Uiso 1 1 d . . . .
C427 C 0.4951(18) 0.7029(14) 0.8606(8) 0.125 Uiso 1 1 d . . . .
C428 C 0.4427(13) 0.7064(10) 0.8602(6) 0.078 Uiso 1 1 d . . . .
C429 C 0.598(2) 0.6923(18) 0.8583(11) 0.165 Uiso 1 1 d . . . .
Ag26 Ag 0.40278(6) 0.23194(5) 0.86658(3) 0.044 Uani 1 1 d . . . .
Ag27 Ag 0.38126(5) 0.27898(4) 0.90689(3) 0.029 Uani 1 1 d . . . .
Ag28 Ag 0.36795(5) 0.19443(4) 0.90871(3) 0.031 Uani 1 1 d . . . .
Ag29 Ag 0.46769(5) 0.22717(5) 0.90767(3) 0.034 Uani 1 1 d . . . .
Ag30 Ag 0.29192(6) 0.19811(4) 0.86854(3) 0.036 Uani 1 1 d . . . .
Ag31 Ag 0.38412(6) 0.13450(5) 0.86605(3) 0.039 Uani 1 1 d . . . .
Ag32 Ag 0.49827(6) 0.17570(5) 0.86619(3) 0.041 Uani 1 1 d . . . .
Ag33 Ag 0.51894(6) 0.26977(5) 0.86763(3) 0.038 Uani 1 1 d . . . .
Ag34 Ag 0.41630(6) 0.32509(5) 0.86454(4) 0.054 Uani 1 1 d . . . .
Ag35 Ag 0.30290(5) 0.29403(4) 0.86648(3) 0.030 Uani 1 1 d . . . .
Ag36 Ag 0.37622(5) 0.27353(5) 0.82431(3) 0.035 Uani 1 1 d . . . .
Ag37 Ag 0.36291(6) 0.19047(5) 0.82634(3) 0.037 Uani 1 1 d . . . .
Ag38 Ag 0.46562(5) 0.22492(5) 0.82618(3) 0.036 Uani 1 1 d . . . .
Ag39 Ag 0.50707(7) 0.33831(5) 0.83555(3) 0.048 Uani 1 1 d . . . .
Ag40 Ag 0.50504(7) 0.33961(5) 0.89819(3) 0.049 Uani 1 1 d . . . .
Ag41 Ag 0.59387(6) 0.34191(5) 0.87156(3) 0.049 Uani 1 1 d . . . .
Ag42 Ag 0.53324(6) 0.40745(5) 0.86785(4) 0.051 Uani 1 1 d . . . .
Ag43 Ag 0.22714(5) 0.24554(5) 0.83433(3) 0.035 Uani 1 1 d . . . .
Ag44 Ag 0.22846(5) 0.24706(4) 0.89710(3) 0.032 Uani 1 1 d . . . .
Ag45 Ag 0.19112(6) 0.30977(4) 0.86349(3) 0.039 Uani 1 1 d . . . .
Ag46 Ag 0.14549(6) 0.22334(4) 0.86335(3) 0.036 Uani 1 1 d . . . .
Ag47 Ag 0.47122(7) 0.10829(5) 0.83540(3) 0.047 Uani 1 1 d . . . .
Ag48 Ag 0.47199(6) 0.11004(5) 0.89735(3) 0.043 Uani 1 1 d . . . .
Ag49 Ag 0.43232(7) 0.04394(5) 0.86267(3) 0.050 Uani 1 1 d . . . .
Ag50 Ag 0.53654(7) 0.05981(5) 0.86997(4) 0.052 Uani 1 1 d . . . .
P7 P 0.6704(2) 0.30591(17) 0.86852(10) 0.037 Uani 1 1 d . . . .
P8 P 0.6254(3) 0.0690(2) 0.87087(13) 0.058 Uani 1 1 d . . . .
P9 P 0.3584(2) 0.00953(17) 0.87373(9) 0.036 Uani 1 1 d . . . .
P10 P 0.1179(2) 0.15891(16) 0.87146(9) 0.031 Uani 1 1 d . . . .
P11 P 0.19952(19) 0.37949(15) 0.85744(9) 0.030 Uani 1 1 d . . . .
P12 P 0.4843(2) 0.46745(18) 0.86726(11) 0.044 Uani 1 1 d . . . .
O21 O 0.4782(7) -0.0687(5) 0.9954(3) 0.062 Uiso 1 1 d . . . .
O22 O 0.6212(9) 0.1539(7) 1.0118(4) 0.090 Uiso 1 1 d . . . .
O23 O 0.3723(7) 0.0747(6) 1.0161(3) 0.064 Uiso 1 1 d . . . .
O24 O 0.6305(12) 0.2899(10) 1.0150(6) 0.050 Uiso 0.5 1 d . P I 2
O24A O 0.615(3) 0.263(2) 1.0169(12) 0.136 Uiso 0.5 1 d . P I 1
O25 O 0.4288(14) 0.2919(11) 1.0487(6) 0.064 Uiso 0.5 1 d . P J 1
O25A O 0.3859(12) 0.2527(10) 1.0522(6) 0.050 Uiso 0.5 1 d . P J 2
O26 O 0.2368(7) 0.1304(5) 1.0143(3) 0.060 Uiso 1 1 d . . K 1
O27 O 0.5962(14) 0.4210(11) 1.0153(6) 0.061 Uiso 0.5 1 d . P L 2
O27A O 0.650(2) 0.4209(19) 1.0159(11) 0.122 Uiso 0.5 1 d . P L 1
O28 O 0.4687(17) 0.4511(14) 0.9990(8) 0.087 Uiso 0.5 1 d . P M 1
O28A O 0.4132(16) 0.4396(13) 0.9997(7) 0.080 Uiso 0.5 1 d . P N 2
O29 O 0.2463(8) 0.3038(6) 1.0183(3) 0.072 Uiso 1 1 d . . . .
O30 O -0.0883(6) 0.3279(5) 0.8873(3) 0.052 Uiso 1 1 d . . . .
O31 O -0.0891(6) 0.3203(5) 0.8039(3) 0.056 Uiso 1 1 d . . . .
O32 O 0.2109(12) 0.1181(9) 0.7262(5) 0.128 Uiso 1 1 d . . . .
O33 O 0.2572(14) 0.3318(11) 0.7129(6) 0.154 Uiso 1 1 d . . . .
O34 O 0.3742(13) 0.0370(12) 0.7249(7) 0.074 Uiso 0.5 1 d D P O 2
O34A O 0.3578(16) 0.0780(13) 0.7137(7) 0.080 Uiso 0.5 1 d D P P 1
O35 O 0.4537(19) 0.2576(15) 0.6848(9) 0.102 Uiso 0.5 1 d . P Q 1
O35A O 0.355(4) 0.142(3) 0.6902(12) 0.216 Uiso 0.5 1 d D P R 2
O36 O 0.3904(16) 0.3760(16) 0.7145(5) 0.250 Uiso 1 1 d D . . .
O37 O 0.6106(12) -0.0209(10) 0.7368(6) 0.050 Uiso 0.5 1 d . P S 1
O37A O 0.552(2) -0.0072(16) 0.7226(7) 0.136 Uiso 0.5 1 d D P T 2
O38 O 0.6139(8) 0.1287(7) 0.7254(4) 0.084 Uiso 1 1 d . . . .
O39 O 0.6196(12) 0.2408(9) 0.7232(5) 0.044 Uiso 0.5 1 d . P U 1
O39A O 0.6444(10) 0.2614(10) 0.7281(4) 0.050 Uiso 0.5 1 d D P U 2
O40 O 0.5943(19) 0.4409(13) 0.7220(7) 0.093 Uiso 0.5 1 d D P V 2
O40A O 0.6195(15) 0.4546(17) 0.7188(8) 0.108 Uiso 0.5 1 d D P V 1
C1A C 0.604(4) 0.263(3) 0.9928(17) 0.116 Uiso 0.5 1 d . P I 1
C1B C 0.552(3) 0.275(2) 0.9884(14) 0.097 Uiso 0.5 1 d . P I 1
C1C C 0.534(3) 0.275(2) 0.9657(14) 0.096 Uiso 0.5 1 d . P I 1
C1D C 0.4134(14) 0.2579(12) 0.9795(6) 0.025 Uiso 0.5 1 d . P J 1
C1E C 0.3735(17) 0.2635(14) 0.9909(8) 0.042 Uiso 0.5 1 d . P J 1
C1EB C 0.5659(8) 0.2647(10) 0.7895(3) 0.054 Uiso 0.5 1 d D P U 1
C2S C 0.5412(7) 0.2758(12) 0.7686(4) 0.091 Uiso 0.5 1 d G P U 2
C2T C 0.5630(8) 0.2683(12) 0.7474(3) 0.083 Uiso 0.5 1 d DG P U 2
C2U C 0.6094(7) 0.2497(9) 0.7471(3) 0.090 Uiso 0.5 1 d DG P U 2
C2V C 0.6340(8) 0.2385(9) 0.7680(4) 0.048 Uiso 0.5 1 d DG P U 2
C2W C 0.6123(9) 0.2460(11) 0.7892(3) 0.050 Uiso 0.5 1 d G P U 2
C1F C 0.3728(18) 0.2761(14) 1.0158(8) 0.046 Uiso 0.5 1 d . P J 1
C1G C 0.423(2) 0.2828(17) 1.0251(10) 0.059 Uiso 0.5 1 d . P J 1
C1H C 0.466(2) 0.2768(16) 1.0138(9) 0.058 Uiso 0.5 1 d . P J 1
C1I C 0.462(2) 0.2633(16) 0.9885(9) 0.057 Uiso 0.5 1 d . P J 1
C1J C 0.267(3) 0.143(2) 1.0356(12) 0.080 Uiso 0.5 1 d . P K 1
C1K C 0.592(2) 0.385(2) 0.9206(7) 0.066 Uiso 0.5 1 d D P L 1
C1L C 0.6108(16) 0.3950(13) 0.9451(6) 0.050 Uiso 0.5 1 d . P L 1
C1Q C 0.619(2) 0.4332(11) 0.9528(9) 0.113 Uiso 0.5 1 d G P L 1
C1P C 0.631(2) 0.4404(13) 0.9762(10) 0.135 Uiso 0.5 1 d G P L 1
C1O C 0.637(2) 0.4095(19) 0.9919(6) 0.106 Uiso 0.5 1 d G P L 1
C1N C 0.629(2) 0.3714(16) 0.9842(8) 0.127 Uiso 0.5 1 d G P L 1
C1M C 0.616(2) 0.3641(10) 0.9608(9) 0.116 Uiso 0.5 1 d G P L 1
C1R C 0.4111(19) 0.3794(14) 0.9362(8) 0.045 Uiso 0.5 1 d . P N 2
C1S C 0.399(2) 0.4186(17) 0.9363(10) 0.058 Uiso 0.5 1 d . P N 2
C1T C 0.404(2) 0.4421(16) 0.9582(10) 0.052 Uiso 0.5 1 d . P N 2
C1U C 0.4091(18) 0.4203(14) 0.9773(8) 0.039 Uiso 0.5 1 d . P N 2
C1V C 0.4167(18) 0.3801(15) 0.9784(8) 0.049 Uiso 0.5 1 d . P N 2
C1W C 0.4125(19) 0.3583(15) 0.9571(9) 0.050 Uiso 0.5 1 d . P N 2
C1X C 0.4069(13) 0.4827(9) 1.0001(5) 0.012 Uiso 0.5 1 d . P N 2
C1Y C 0.373(3) 0.105(2) 0.7836(14) 0.096 Uiso 0.5 1 d . P P 1
C1Z C 0.3968(18) 0.1240(14) 0.7680(8) 0.044 Uiso 0.5 1 d . P P 1
C2A C 0.394(2) 0.1141(18) 0.7452(10) 0.068 Uiso 0.5 1 d . P P 1
C2B C 0.359(2) 0.0864(16) 0.7374(9) 0.054 Uiso 0.5 1 d . P P 1
C2C C 0.325(3) 0.070(2) 0.7531(13) 0.074 Uiso 0.5 1 d . P P 1
C2D C 0.316(3) 0.054(3) 0.7044(19) 0.151 Uiso 0.5 1 d D P P 1
C2E C 0.391(2) 0.194(2) 0.7557(7) 0.102 Uiso 0.5 1 d D P R 2
C2J C 0.364(3) 0.159(2) 0.7526(12) 0.188 Uiso 0.5 1 d DG P R 2
C2I C 0.356(3) 0.1435(16) 0.7304(15) 0.160 Uiso 0.5 1 d DG P R 2
C2H C 0.376(3) 0.1619(19) 0.7112(10) 0.192 Uiso 0.5 1 d DG P R 2
C2G C 0.404(2) 0.1961(18) 0.7143(8) 0.081 Uiso 0.5 1 d DG P R 2
C2F C 0.411(2) 0.2119(14) 0.7366(10) 0.112 Uiso 0.5 1 d DG P R 2
C2K C 0.304(3) 0.142(5) 0.680(3) 0.209 Uiso 0.5 1 d D P R 2
C2M C 0.524(2) -0.0128(13) 0.7870(6) 0.118 Uiso 0.5 1 d . P T 2
C2L C 0.506(2) 0.0247(14) 0.7911(6) 0.091 Uiso 0.5 1 d G P T 2
C2Q C 0.5034(19) 0.0519(11) 0.7730(8) 0.089 Uiso 0.5 1 d G P T 2
C2P C 0.518(2) 0.0414(11) 0.7508(7) 0.117 Uiso 0.5 1 d DG P T 2
C2O C 0.535(2) 0.0039(11) 0.7467(6) 0.109 Uiso 0.5 1 d DG P T 2
C2N C 0.538(2) -0.0233(10) 0.7647(7) 0.092 Uiso 0.5 1 d DG P T 2
C2R C 0.552(7) -0.048(6) 0.722(3) 0.270 Uiso 0.5 1 d . P T 2
C2X C 0.551(2) 0.3970(16) 0.8264(10) 0.050 Uiso 0.5 1 d . P V 1
C2Y C 0.563(2) 0.4078(16) 0.8083(10) 0.050 Uiso 0.5 1 d . P V 1
C2Z C 0.575(2) 0.4190(16) 0.7866(9) 0.050 Uiso 0.5 1 d . P V 1
C16 C 0.6695(8) 0.2571(6) 0.8552(4) 0.037 Uiso 1 1 d . . . .
C17 C 0.6466(9) 0.2248(7) 0.8708(4) 0.043 Uiso 1 1 d . . . .
C18 C 0.6502(9) 0.1878(8) 0.8580(4) 0.051 Uiso 1 1 d . . . .
C19 C 0.6363(9) 0.1512(7) 0.8719(4) 0.047 Uiso 1 1 d . . . .
C20 C 0.6472(11) 0.1144(8) 0.8583(5) 0.062 Uiso 1 1 d . . . .
C21 C 0.3122(8) 0.0364(6) 0.8905(4) 0.038 Uiso 1 1 d . . . .
C22 C 0.2827(8) 0.0658(6) 0.8744(4) 0.036 Uiso 1 1 d . . . .
C23 C 0.2429(8) 0.0869(7) 0.8886(4) 0.039 Uiso 1 1 d . . . .
C24 C 0.2068(8) 0.1107(6) 0.8726(4) 0.036 Uiso 1 1 d . . . .
C25 C 0.1624(9) 0.1266(7) 0.8873(4) 0.043 Uiso 1 1 d . . . .
C26 C 0.2526(8) 0.4022(6) 0.8425(4) 0.037 Uiso 1 1 d . . . .
C27 C 0.3026(8) 0.4019(6) 0.8569(4) 0.034 Uiso 1 1 d . . . .
C28 C 0.3424(8) 0.4261(6) 0.8449(4) 0.037 Uiso 1 1 d . . . .
C29 C 0.3892(8) 0.4316(6) 0.8607(4) 0.037 Uiso 1 1 d . . . .
C30 C 0.4230(9) 0.4630(7) 0.8508(4) 0.043 Uiso 1 1 d . . . .
C31 C 0.546(2) 0.4490(18) 0.7730(11) 0.070 Uiso 0.5 1 d . P V 1
C32 C 0.554(2) 0.4584(18) 0.7492(10) 0.066 Uiso 0.5 1 d . P V 1
C33 C 0.594(2) 0.4420(18) 0.7401(10) 0.061 Uiso 0.5 1 d D P V 1
C34 C 0.627(3) 0.416(2) 0.7523(11) 0.076 Uiso 0.5 1 d . P V 1
C35 C 0.619(2) 0.4058(19) 0.7758(11) 0.075 Uiso 0.5 1 d . P V 1
C431 C 0.7124(8) 0.3323(7) 0.8494(4) 0.040 Uiso 1 1 d . . . .
C432 C 0.6935(9) 0.3655(7) 0.8380(4) 0.047 Uiso 1 1 d . . . .
C433 C 0.7247(10) 0.3853(8) 0.8221(5) 0.059 Uiso 1 1 d . . . .
C434 C 0.7725(12) 0.3733(10) 0.8193(6) 0.076 Uiso 1 1 d . . . .
C435 C 0.7914(13) 0.3378(10) 0.8304(6) 0.083 Uiso 1 1 d . . . .
C436 C 0.7604(10) 0.3189(8) 0.8458(4) 0.053 Uiso 1 1 d . . . .
C441 C 0.7051(9) 0.2995(7) 0.8970(4) 0.043 Uiso 1 1 d . . . .
C442 C 0.7470(11) 0.2746(8) 0.8994(5) 0.061 Uiso 1 1 d . . . .
C443 C 0.7732(11) 0.2730(9) 0.9219(5) 0.064 Uiso 1 1 d . . . .
C444 C 0.7593(10) 0.2967(8) 0.9395(5) 0.057 Uiso 1 1 d . . . .
C445 C 0.7158(11) 0.3213(8) 0.9372(5) 0.061 Uiso 1 1 d . . . .
C446 C 0.6890(9) 0.3227(7) 0.9152(4) 0.046 Uiso 1 1 d . . . .
C451 C 0.6568(12) 0.0346(8) 0.8524(5) 0.081 Uiso 1 1 d . . . .
C452 C 0.6402(11) 0.0318(9) 0.8290(5) 0.111 Uiso 1 1 d G . . .
C453 C 0.6685(18) 0.0114(12) 0.8133(5) 0.159 Uiso 1 1 d G . . .
C454 C 0.7135(17) -0.0062(13) 0.8208(9) 0.284 Uiso 1 1 d G . . .
C455 C 0.7300(13) -0.0034(15) 0.8441(10) 0.326 Uiso 1 1 d G . . .
C456 C 0.7017(14) 0.0170(13) 0.8599(6) 0.215 Uiso 1 1 d G . . .
C461 C 0.6549(11) 0.0655(9) 0.9012(5) 0.064 Uiso 1 1 d . . . .
C462 C 0.7018(15) 0.0819(12) 0.9064(7) 0.097 Uiso 1 1 d . . . .
C463 C 0.7105(14) 0.0795(11) 0.9353(6) 0.086 Uiso 1 1 d . . . .
C464 C 0.6844(17) 0.0604(13) 0.9475(8) 0.111 Uiso 1 1 d . . . .
C465 C 0.6390(14) 0.0430(11) 0.9418(7) 0.093 Uiso 1 1 d . . . .
C466 C 0.6267(11) 0.0482(8) 0.9172(5) 0.061 Uiso 1 1 d . . . .
C471 C 0.3197(8) -0.0152(6) 0.8507(4) 0.035 Uiso 1 1 d . . . .
C472 C 0.3187(9) 0.0009(7) 0.8285(4) 0.048 Uiso 1 1 d . . . .
C473 C 0.2878(11) -0.0146(8) 0.8109(5) 0.061 Uiso 1 1 d . . . .
C474 C 0.2597(10) -0.0486(8) 0.8153(4) 0.052 Uiso 1 1 d . . . .
C475 C 0.2610(9) -0.0654(7) 0.8378(4) 0.044 Uiso 1 1 d . . . .
C476 C 0.2910(8) -0.0480(7) 0.8552(4) 0.040 Uiso 1 1 d . . . .
C481 C 0.3804(8) -0.0304(6) 0.8922(3) 0.033 Uiso 1 1 d . . . .
C482 C 0.4228(9) -0.0500(7) 0.8854(4) 0.049 Uiso 1 1 d . . . .
C483 C 0.4434(10) -0.0809(8) 0.8992(5) 0.056 Uiso 1 1 d . . . .
C484 C 0.4217(10) -0.0904(8) 0.9197(4) 0.053 Uiso 1 1 d . . . .
C485 C 0.3808(9) -0.0705(7) 0.9276(4) 0.048 Uiso 1 1 d . . . .
C486 C 0.3588(9) -0.0396(7) 0.9140(4) 0.044 Uiso 1 1 d . . . .
C491 C 0.0940(9) 0.1313(7) 0.8464(4) 0.049 Uiso 1 1 d . . . .
C492 C 0.0913(12) 0.1507(9) 0.8247(5) 0.072 Uiso 1 1 d . . . .
C493 C 0.0656(15) 0.1286(12) 0.8053(7) 0.100 Uiso 1 1 d . . . .
C494 C 0.0523(14) 0.0901(11) 0.8093(6) 0.088 Uiso 1 1 d . . . .
C495 C 0.0586(13) 0.0724(10) 0.8292(6) 0.082 Uiso 1 1 d . . . .
C496 C 0.0773(11) 0.0930(9) 0.8491(5) 0.067 Uiso 1 1 d . . . .
C501 C 0.0669(7) 0.1602(6) 0.8915(3) 0.031 Uiso 1 1 d . . . .
C502 C 0.0173(10) 0.1527(8) 0.8835(5) 0.057 Uiso 1 1 d . . . .
C503 C -0.0221(13) 0.1546(10) 0.9001(6) 0.078 Uiso 1 1 d . . . .
C504 C -0.0097(11) 0.1617(9) 0.9235(5) 0.068 Uiso 1 1 d . . . .
C505 C 0.0390(10) 0.1688(8) 0.9315(5) 0.059 Uiso 1 1 d . . . .
C506 C 0.0767(8) 0.1681(7) 0.9155(4) 0.041 Uiso 1 1 d . . . .
C511 C 0.1425(8) 0.3959(7) 0.8413(4) 0.039 Uiso 1 1 d . . . .
C512 C 0.0983(10) 0.3758(8) 0.8478(5) 0.059 Uiso 1 1 d . . . .
C513 C 0.0515(10) 0.3859(8) 0.8390(4) 0.054 Uiso 1 1 d . . . .
C514 C 0.0491(10) 0.4148(8) 0.8231(4) 0.055 Uiso 1 1 d . . . .
C515 C 0.0884(11) 0.4352(9) 0.8148(5) 0.067 Uiso 1 1 d . . . .
C516 C 0.1409(10) 0.4250(8) 0.8249(5) 0.060 Uiso 1 1 d . . . .
C521 C 0.1980(7) 0.4074(6) 0.8841(3) 0.025 Uiso 1 1 d . . . .
C522 C 0.1761(8) 0.4446(6) 0.8860(4) 0.037 Uiso 1 1 d . . . .
C523 C 0.1754(8) 0.4642(7) 0.9074(4) 0.040 Uiso 1 1 d . . . .
C524 C 0.1992(9) 0.4474(7) 0.9272(4) 0.043 Uiso 1 1 d . . . .
C525 C 0.2219(9) 0.4114(7) 0.9259(4) 0.044 Uiso 1 1 d . . . .
C526 C 0.2221(8) 0.3901(7) 0.9050(4) 0.041 Uiso 1 1 d . . . .
C531 C 0.5151(10) 0.5071(8) 0.8521(4) 0.052 Uiso 1 1 d . . . .
C532 C 0.5234(12) 0.5009(10) 0.8282(6) 0.075 Uiso 1 1 d . . . .
C533 C 0.5481(13) 0.5311(10) 0.8163(6) 0.079 Uiso 1 1 d . . . .
C534 C 0.5590(14) 0.5656(11) 0.8263(7) 0.093 Uiso 1 1 d . . . .
C535 C 0.5521(14) 0.5715(11) 0.8493(7) 0.094 Uiso 1 1 d . . . .
C536 C 0.5281(11) 0.5420(9) 0.8633(5) 0.068 Uiso 1 1 d . . . .
C541 C 0.4692(8) 0.4890(7) 0.8950(4) 0.039 Uiso 1 1 d . . . .
C542 C 0.4334(9) 0.5186(7) 0.8965(4) 0.046 Uiso 1 1 d . . . .
C543 C 0.4255(10) 0.5376(8) 0.9179(5) 0.059 Uiso 1 1 d . . . .
C544 C 0.4542(12) 0.5266(9) 0.9369(5) 0.071 Uiso 1 1 d . . . .
C545 C 0.4924(15) 0.4992(12) 0.9358(7) 0.098 Uiso 1 1 d . . . .
C546 C 0.4979(13) 0.4779(11) 0.9141(6) 0.086 Uiso 1 1 d . . . .
C551 C 0.4841(10) 0.0483(8) 0.8993(4) 0.052 Uiso 1 1 d . . . .
C552 C 0.4827(9) 0.0276(7) 0.9168(4) 0.043 Uiso 1 1 d . . . .
C553 C 0.4809(8) 0.0040(6) 0.9374(4) 0.035 Uiso 1 1 d . . . .
C554 C 0.5165(9) -0.0263(7) 0.9410(4) 0.050 Uiso 1 1 d . . . .
C555 C 0.5152(10) -0.0501(8) 0.9606(5) 0.057 Uiso 1 1 d . . . .
C556 C 0.4786(9) -0.0433(7) 0.9761(4) 0.050 Uiso 1 1 d . . . .
C557 C 0.4416(9) -0.0142(7) 0.9733(4) 0.043 Uiso 1 1 d . . . .
C558 C 0.4442(9) 0.0090(7) 0.9528(4) 0.044 Uiso 1 1 d . . . .
C559 C 0.4458(10) -0.0602(8) 1.0143(5) 0.060 Uiso 1 1 d . . . .
C561 C 0.5113(8) 0.1673(6) 0.9020(4) 0.035 Uiso 1 1 d . . . .
C562 C 0.5297(8) 0.1664(7) 0.9215(4) 0.040 Uiso 1 1 d . . . .
C563 C 0.5533(8) 0.1640(7) 0.9451(4) 0.041 Uiso 1 1 d . . . .
C564 C 0.6017(10) 0.1503(8) 0.9484(5) 0.056 Uiso 1 1 d . . . .
C565 C 0.6239(10) 0.1471(8) 0.9710(5) 0.059 Uiso 1 1 d . . . .
C566 C 0.5987(11) 0.1576(9) 0.9884(5) 0.067 Uiso 1 1 d . . . .
C567 C 0.5481(11) 0.1734(9) 0.9869(5) 0.064 Uiso 1 1 d . . . .
C568 C 0.5267(9) 0.1763(7) 0.9646(4) 0.046 Uiso 1 1 d . . . .
C569 C 0.5945(16) 0.1609(12) 1.0309(7) 0.104 Uiso 1 1 d . . . .
C571 C 0.3839(9) 0.1284(7) 0.9022(4) 0.047 Uiso 1 1 d . . . .
C572 C 0.3798(8) 0.1185(7) 0.9219(4) 0.041 Uiso 1 1 d . . . .
C573 C 0.3766(9) 0.1063(7) 0.9460(4) 0.042 Uiso 1 1 d . . . .
C574 C 0.3358(8) 0.0851(6) 0.9537(4) 0.037 Uiso 1 1 d . . . .
C575 C 0.3316(9) 0.0736(7) 0.9771(4) 0.042 Uiso 1 1 d . . . .
C576 C 0.3715(9) 0.0836(7) 0.9924(4) 0.044 Uiso 1 1 d . . . .
C577 C 0.4138(11) 0.1041(9) 0.9851(5) 0.066 Uiso 1 1 d . . . .
C578 C 0.4154(10) 0.1161(8) 0.9625(5) 0.057 Uiso 1 1 d . . . .
C579 C 0.3313(11) 0.0526(9) 1.0248(5) 0.069 Uiso 1 1 d . . . .
C581 C 0.5314(9) 0.2730(7) 0.9040(4) 0.046 Uiso 1 1 d . . . .
C582 C 0.5484(9) 0.2735(7) 0.9236(4) 0.047 Uiso 1 1 d . . . .
C583 C 0.5674(11) 0.2724(9) 0.9466(5) 0.068 Uiso 1 1 d . . . .
C584 C 0.6140(8) 0.2566(7) 0.9538(4) 0.040 Uiso 1 1 d . . . .
C585 C 0.6334(9) 0.2569(7) 0.9760(4) 0.042 Uiso 1 1 d . . . .
C586 C 0.612(2) 0.2866(16) 0.9924(9) 0.050 Uiso 0.5 1 d . P I 2
C587 C 0.5778(19) 0.3141(15) 0.9854(9) 0.050 Uiso 0.5 1 d . P I 2
C588 C 0.5571(19) 0.3133(15) 0.9613(9) 0.050 Uiso 0.5 1 d . P I 2
C589 C 0.6679(11) 0.2583(9) 1.0237(5) 0.063 Uiso 1 1 d . . . .
C591 C 0.4083(7) 0.2348(6) 0.9342(3) 0.027 Uiso 1 1 d . . . .
C592 C 0.4076(9) 0.2411(7) 0.9551(4) 0.044 Uiso 1 1 d . . . .
C596 C 0.4013(16) 0.2574(13) 1.0265(5) 0.050 Uiso 0.5 1 d . P J 2
C595 C 0.4035(19) 0.2188(11) 1.0192(7) 0.114 Uiso 0.5 1 d G P J 2
C594 C 0.4053(19) 0.2101(10) 0.9956(8) 0.089 Uiso 0.5 1 d G P J 2
C593 C 0.4048(16) 0.2400(14) 0.9792(5) 0.056 Uiso 0.5 1 d G P J 2
C598 C 0.403(2) 0.2787(12) 0.9865(7) 0.104 Uiso 0.5 1 d G P J 2
C597 C 0.401(2) 0.2874(9) 1.0101(8) 0.111 Uiso 0.5 1 d G P J 2
C599 C 0.382(2) 0.2969(16) 1.0632(10) 0.148 Uiso 1 1 d . . . .
C601 C 0.2781(7) 0.1950(6) 0.9040(3) 0.027 Uiso 1 1 d . . . .
C602 C 0.2700(8) 0.1829(6) 0.9235(4) 0.036 Uiso 1 1 d . . . .
C603 C 0.2605(8) 0.1691(6) 0.9473(4) 0.034 Uiso 1 1 d . . . .
C604 C 0.2230(8) 0.1429(7) 0.9516(4) 0.041 Uiso 1 1 d . . . .
C605 C 0.2144(9) 0.1290(7) 0.9740(4) 0.046 Uiso 1 1 d . . . .
C606 C 0.2451(9) 0.1423(7) 0.9925(4) 0.047 Uiso 1 1 d . . . .
C607 C 0.2835(9) 0.1681(7) 0.9894(4) 0.046 Uiso 1 1 d . . . .
C608 C 0.2931(9) 0.1812(7) 0.9660(4) 0.042 Uiso 1 1 d . . . .
C609 C 0.2011(17) 0.1015(14) 1.0192(8) 0.043 Uiso 0.5 1 d . P K 1
C611 C 0.5697(9) 0.3818(7) 0.9013(4) 0.050 Uiso 1 1 d D . . .
C612 C 0.575(2) 0.3934(16) 0.9214(6) 0.050 Uiso 0.5 1 d D P L 2
C613 C 0.5787(13) 0.4073(11) 0.9436(4) 0.049 Uiso 0.5 1 d D P L 2
C618 C 0.5369(9) 0.4117(10) 0.9572(5) 0.044 Uiso 0.5 1 d G P L 2
C617 C 0.5432(11) 0.4175(11) 0.9811(5) 0.063 Uiso 0.5 1 d G P L 2
C616 C 0.5914(13) 0.4190(11) 0.9916(4) 0.055 Uiso 0.5 1 d G P L 2
C615 C 0.6331(10) 0.4146(13) 0.9781(6) 0.075 Uiso 0.5 1 d G P L 2
C614 C 0.6268(10) 0.4088(13) 0.9541(6) 0.079 Uiso 0.5 1 d DG P L 2
C619 C 0.646(2) 0.4021(16) 1.0282(9) 0.136 Uiso 1 1 d . . . .
C621 C 0.4187(9) 0.3390(7) 0.8999(4) 0.049 Uiso 1 1 d . . . .
C622 C 0.4220(11) 0.3558(9) 0.9181(5) 0.067 Uiso 1 1 d . . . .
C623 C 0.4400(16) 0.3780(12) 0.9425(7) 0.030 Uiso 0.5 1 d . P M 1
C624 C 0.4832(13) 0.3737(11) 0.9546(6) 0.023 Uiso 0.5 1 d . P M 1
C625 C 0.4912(19) 0.3967(15) 0.9754(9) 0.053 Uiso 0.5 1 d . P M 1
C626 C 0.4561(19) 0.4274(15) 0.9795(9) 0.051 Uiso 0.5 1 d . P M 1
C627 C 0.410(2) 0.4292(18) 0.9681(11) 0.054 Uiso 0.5 1 d . P M 1
C628 C 0.4029(16) 0.4056(13) 0.9495(8) 0.034 Uiso 0.5 1 d . P M 1
C629 C 0.4372(16) 0.4822(11) 1.0034(7) 0.027 Uiso 0.5 1 d . P M 1
C631 C 0.2967(8) 0.2972(6) 0.9029(4) 0.036 Uiso 1 1 d . . . .
C632 C 0.2884(7) 0.3009(6) 0.9232(3) 0.027 Uiso 1 1 d . . . .
C633 C 0.2743(8) 0.3030(6) 0.9475(4) 0.037 Uiso 1 1 d . . . .
C634 C 0.2904(9) 0.3340(7) 0.9618(4) 0.046 Uiso 1 1 d . . . .
C635 C 0.2811(10) 0.3348(8) 0.9854(5) 0.055 Uiso 1 1 d . . . .
C636 C 0.2548(10) 0.3029(8) 0.9947(5) 0.056 Uiso 1 1 d . . . .
C637 C 0.2351(9) 0.2719(7) 0.9808(4) 0.051 Uiso 1 1 d . . . .
C638 C 0.2470(9) 0.2719(8) 0.9567(4) 0.051 Uiso 1 1 d . . . .
C639 C 0.2241(16) 0.2680(12) 1.0284(7) 0.106 Uiso 1 1 d . . . .
C641 C 0.1567(8) 0.2726(6) 0.8941(4) 0.035 Uiso 1 1 d . . . .
C642 C 0.1122(8) 0.2814(6) 0.8960(3) 0.033 Uiso 1 1 d . . . .
C643 C 0.0600(8) 0.2918(6) 0.8971(4) 0.034 Uiso 1 1 d . . . .
C644 C 0.0224(8) 0.2651(7) 0.8970(4) 0.041 Uiso 1 1 d . . . .
C645 C -0.0286(9) 0.2750(7) 0.8946(4) 0.042 Uiso 1 1 d . . . .
C646 C -0.0405(8) 0.3136(6) 0.8917(4) 0.034 Uiso 1 1 d . . . .
C647 C -0.0037(11) 0.3423(8) 0.8940(5) 0.062 Uiso 1 1 d . . . .
C648 C 0.0460(9) 0.3312(7) 0.8973(4) 0.049 Uiso 1 1 d . . . .
C649 C -0.1286(11) 0.2998(9) 0.8868(5) 0.064 Uiso 1 1 d . . . .
C651 C 0.1532(7) 0.2679(6) 0.8336(3) 0.030 Uiso 1 1 d . . . .
C652 C 0.1099(8) 0.2767(6) 0.8287(3) 0.032 Uiso 1 1 d . . . .
C653 C 0.0583(8) 0.2894(6) 0.8215(4) 0.036 Uiso 1 1 d . . . .
C654 C 0.0471(8) 0.3071(6) 0.8002(4) 0.036 Uiso 1 1 d . . . .
C655 C -0.0012(9) 0.3187(7) 0.7934(4) 0.043 Uiso 1 1 d . . . .
C656 C -0.0393(8) 0.3110(7) 0.8087(4) 0.039 Uiso 1 1 d . . . .
C657 C -0.0295(10) 0.2939(8) 0.8302(4) 0.051 Uiso 1 1 d . . . .
C658 C 0.0204(10) 0.2816(8) 0.8370(4) 0.054 Uiso 1 1 d . . . .
C659 C -0.1019(10) 0.3376(8) 0.7810(5) 0.060 Uiso 1 1 d . . . .
C661 C 0.2747(8) 0.1911(7) 0.8325(4) 0.040 Uiso 1 1 d . . . .
C662 C 0.2610(8) 0.1768(7) 0.8143(4) 0.041 Uiso 1 1 d . . . .
C663 C 0.2456(12) 0.1597(9) 0.7926(5) 0.072 Uiso 1 1 d . . . .
C664 C 0.2743(15) 0.1722(12) 0.7729(7) 0.101 Uiso 1 1 d . . . .
C665 C 0.262(2) 0.1577(16) 0.7500(10) 0.146 Uiso 1 1 d . . . .
C666 C 0.2201(12) 0.1332(9) 0.7510(5) 0.069 Uiso 1 1 d . . . .
C667 C 0.1931(16) 0.1161(12) 0.7658(7) 0.105 Uiso 1 1 d . . . .
C668 C 0.2097(17) 0.1348(14) 0.7924(8) 0.115 Uiso 1 1 d . . . .
C669 C 0.1673(14) 0.0935(11) 0.7215(6) 0.092 Uiso 1 1 d . . . .
C671 C 0.2921(8) 0.2947(7) 0.8300(4) 0.040 Uiso 1 1 d . . . .
C672 C 0.2858(8) 0.2993(7) 0.8091(4) 0.039 Uiso 1 1 d . . . .
C673 C 0.2777(9) 0.3058(7) 0.7846(3) 0.067 Uiso 1 1 d . . . .
C678 C 0.2671(11) 0.3433(6) 0.7766(5) 0.115 Uiso 1 1 d G . . .
C677 C 0.2607(12) 0.3504(7) 0.7527(5) 0.133 Uiso 1 1 d G . . .
C676 C 0.2648(12) 0.3199(10) 0.7369(3) 0.123 Uiso 1 1 d G . . .
C675 C 0.2753(12) 0.2823(8) 0.7449(4) 0.126 Uiso 1 1 d G . . .
C674 C 0.2818(10) 0.2753(6) 0.7688(5) 0.112 Uiso 1 1 d G . . .
C679 C 0.257(2) 0.294(2) 0.6989(11) 0.179 Uiso 1 1 d . . . .
C681 C 0.3829(9) 0.1236(7) 0.8303(4) 0.046 Uiso 1 1 d . . . .
C682 C 0.3789(10) 0.1111(8) 0.8106(5) 0.059 Uiso 1 1 d . . . .
C683 C 0.379(2) 0.0862(16) 0.7909(9) 0.050 Uiso 0.5 1 d . P O 2
C684 C 0.424(2) 0.0822(18) 0.7784(10) 0.068 Uiso 0.5 1 d . P O 2
C685 C 0.422(2) 0.0642(19) 0.7564(11) 0.074 Uiso 0.5 1 d . P O 2
C686 C 0.375(2) 0.0527(16) 0.7464(9) 0.059 Uiso 0.5 1 d . P O 2
C687 C 0.330(2) 0.0582(16) 0.7581(10) 0.050 Uiso 0.5 1 d . P O 2
C688 C 0.3336(11) 0.0761(9) 0.7791(5) 0.065 Uiso 1 1 d . . . .
C689 C 0.3271(15) 0.0312(15) 0.7114(8) 0.050 Uiso 0.5 1 d D P O 2
C691 C 0.4000(9) 0.2267(7) 0.7993(4) 0.042 Uiso 1 1 d . . . .
C692 C 0.4035(14) 0.2281(11) 0.7790(7) 0.091 Uiso 1 1 d . . . .
C693 C 0.4227(13) 0.2349(11) 0.7544(5) 0.055 Uiso 0.5 1 d . P Q 1
C698 C 0.3888(11) 0.2262(12) 0.7359(6) 0.050 Uiso 0.5 1 d G P Q 1
C697 C 0.4020(15) 0.2330(14) 0.7130(5) 0.149 Uiso 0.5 1 d G P Q 1
C696 C 0.4489(16) 0.2485(14) 0.7086(5) 0.075 Uiso 0.5 1 d G P Q 1
C695 C 0.4827(12) 0.2572(12) 0.7271(7) 0.066 Uiso 0.5 1 d G P Q 1
C694 C 0.4696(12) 0.2504(12) 0.7500(6) 0.072 Uiso 0.5 1 d G P Q 1
C699 C 0.499(3) 0.286(3) 0.6850(15) 0.111 Uiso 0.5 1 d . P Q 1
C701 C 0.4202(10) 0.3326(8) 0.8279(5) 0.055 Uiso 1 1 d . . . .
C702 C 0.4180(13) 0.3418(10) 0.8093(6) 0.080 Uiso 1 1 d . . . .
C707 C 0.4235(8) 0.3403(7) 0.7441(3) 0.085 Uiso 1 1 d D . . .
C706 C 0.3837(9) 0.3654(8) 0.7384(3) 0.142 Uiso 1 1 d DG . . .
C705 C 0.3570(8) 0.3826(7) 0.7561(5) 0.115 Uiso 1 1 d G . . .
C704 C 0.3700(9) 0.3746(7) 0.7794(4) 0.090 Uiso 1 1 d G . . .
C703 C 0.4098(10) 0.3495(8) 0.7850(3) 0.131 Uiso 1 1 d G . . .
C708 C 0.4365(7) 0.3323(6) 0.7674(4) 0.061 Uiso 1 1 d G . . .
C709 C 0.437(2) 0.367(3) 0.7031(8) 0.301 Uiso 1 1 d D . . .
C711 C 0.4892(10) 0.0462(8) 0.8351(4) 0.052 Uiso 1 1 d . . . .
C712 C 0.5057(15) 0.0346(12) 0.8170(7) 0.103 Uiso 1 1 d . . . .
C713 C 0.5380(19) 0.0214(15) 0.7963(9) 0.050 Uiso 0.5 1 d . P S 1
C714 C 0.5628(19) -0.0211(15) 0.7963(9) 0.050 Uiso 0.5 1 d . P S 1
C715 C 0.5825(19) -0.0359(15) 0.7750(9) 0.050 Uiso 0.5 1 d . P S 1
C716 C 0.5846(19) -0.0089(15) 0.7596(9) 0.050 Uiso 0.5 1 d . P S 1
C717 C 0.5729(19) 0.0269(15) 0.7552(9) 0.050 Uiso 0.5 1 d . P S 1
C718 C 0.5473(19) 0.0425(15) 0.7807(9) 0.050 Uiso 0.5 1 d . P S 1
C719 C 0.6388(19) -0.0563(15) 0.7374(9) 0.050 Uiso 0.5 1 d . P S 1
C721 C 0.5111(8) 0.1670(6) 0.8304(4) 0.036 Uiso 1 1 d . . . .
C722 C 0.5307(10) 0.1582(8) 0.8125(4) 0.052 Uiso 1 1 d . . . .
C723 C 0.5543(11) 0.1505(8) 0.7899(5) 0.060 Uiso 1 1 d . . . .
C724 C 0.5268(17) 0.1597(13) 0.7685(8) 0.114 Uiso 1 1 d . . . .
C725 C 0.5480(15) 0.1493(12) 0.7468(7) 0.101 Uiso 1 1 d . . . .
C726 C 0.5975(12) 0.1359(9) 0.7481(5) 0.068 Uiso 1 1 d . . . .
C727 C 0.6274(17) 0.1302(14) 0.7692(8) 0.120 Uiso 1 1 d . . . .
C728 C 0.605(2) 0.1466(15) 0.7902(9) 0.133 Uiso 1 1 d . . . .
C729 C 0.6683(17) 0.1193(13) 0.7239(8) 0.115 Uiso 1 1 d . . . .
C731 C 0.5306(8) 0.2718(7) 0.8322(4) 0.041 Uiso 1 1 d . . . .
C732 C 0.5459(9) 0.2703(7) 0.8126(4) 0.045 Uiso 1 1 d . . . .
C733 C 0.5656(8) 0.2658(10) 0.7891(3) 0.050 Uiso 0.5 1 d . P U 2
C738 C 0.6151(8) 0.2766(10) 0.7858(4) 0.054 Uiso 0.5 1 d DG P U 1
C737 C 0.6359(7) 0.2708(10) 0.7642(4) 0.057 Uiso 0.5 1 d DG P U 1
C736 C 0.6071(8) 0.2543(10) 0.7459(3) 0.050 Uiso 0.5 1 d G P U 1
C735 C 0.5575(7) 0.2435(10) 0.7492(3) 0.045 Uiso 0.5 1 d DG P U 1
C734 C 0.5368(6) 0.2493(10) 0.7708(4) 0.046 Uiso 0.5 1 d DG P U 1
C739 C 0.6784(16) 0.2371(13) 0.7233(7) 0.106 Uiso 1 1 d . . . .
C741 C 0.564(3) 0.378(2) 0.8387(13) 0.085 Uiso 0.5 1 d . P V 2
C742 C 0.572(4) 0.387(3) 0.8188(18) 0.113 Uiso 0.5 1 d . P V 2
C743 C 0.579(4) 0.401(3) 0.7950(18) 0.110 Uiso 0.5 1 d . P V 2
C744 C 0.555(2) 0.3816(19) 0.7759(11) 0.070 Uiso 0.5 1 d . P V 2
C745 C 0.558(4) 0.393(3) 0.753(2) 0.150 Uiso 0.5 1 d . P V 2
C746 C 0.589(3) 0.428(2) 0.7467(10) 0.077 Uiso 0.5 1 d D P V 2
C747 C 0.612(2) 0.4488(18) 0.7670(11) 0.070 Uiso 0.5 1 d . P V 2
C748 C 0.6067(17) 0.4352(14) 0.7901(8) 0.040 Uiso 0.5 1 d . P V 2
C749 C 0.5757(9) 0.4703(7) 0.7020(4) 0.050 Uiso 1 1 d D . . .
Cl1S Cl 0.6388(2) -0.05792(18) 0.90174(10) 0.050 Uiso 1 1 d . . . .
Cl2S Cl 0.5595(2) -0.03867(18) 0.87167(10) 0.050 Uiso 1 1 d . . . .
C36 C 0.6147(9) -0.0636(7) 0.8678(4) 0.050 Uiso 1 1 d . . . .
Cl3S Cl 0.2684(2) 0.72676(18) 0.70363(10) 0.050 Uiso 1 1 d . . . .
Cl4S Cl 0.1631(2) 0.73446(18) 0.70463(10) 0.050 Uiso 1 1 d . . . .
C37 C 0.2109(9) 0.7083(7) 0.6931(4) 0.050 Uiso 1 1 d . . . .

loop_
_atom_site_aniso_label
_atom_site_aniso_U_11
_atom_site_aniso_U_22
_atom_site_aniso_U_33
_atom_site_aniso_U_23
_atom_site_aniso_U_13
_atom_site_aniso_U_12
Sb1 0.041 0.041 0.041 0.000 0.002 0.000
Sb2 0.064 0.064 0.064 0.000 0.003 0.000
Sb3 0.050 0.050 0.050 0.000 0.002 0.000
Sb3A 0.107 0.107 0.107 0.000 0.005 0.000
Sb4 0.069 0.069 0.069 0.000 0.003 0.000
Sb4A 0.050 0.050 0.050 0.000 0.002 0.000
Sb5 0.067 0.067 0.067 0.000 0.003 0.000
Sb5A 0.050 0.050 0.050 0.000 0.002 0.000
Sb6 0.114 0.114 0.114 0.000 0.005 0.000
Sb6A 0.108 0.108 0.108 0.000 0.005 0.000
Ag1 0.045 0.034 0.040 0.002 -0.004 -0.005
Ag2 0.026 0.018 0.033 0.002 -0.005 -0.004
Ag3 0.028 0.019 0.032 0.001 -0.004 0.000
Ag4 0.026 0.023 0.033 0.003 -0.005 -0.006
Ag5 0.027 0.030 0.029 0.002 -0.003 0.002
Ag6 0.029 0.025 0.039 0.006 -0.004 -0.004
Ag7 0.046 0.025 0.037 0.002 -0.003 -0.005
Ag8 0.034 0.035 0.035 0.003 -0.003 -0.003
Ag9 0.042 0.027 0.026 0.003 -0.005 -0.012
Ag10 0.036 0.018 0.032 0.000 -0.006 -0.002
Ag11 0.025 0.025 0.031 0.002 -0.004 -0.004
Ag12 0.028 0.021 0.035 0.004 -0.002 -0.003
Ag13 0.031 0.027 0.039 -0.001 -0.002 -0.009
Ag14 0.041 0.017 0.037 -0.001 -0.004 -0.003
Ag15 0.053 0.021 0.037 0.003 -0.003 -0.002
Ag16 0.033 0.036 0.052 -0.004 -0.001 0.002
Ag17 0.040 0.037 0.047 0.006 0.000 -0.012
Ag18 0.036 0.040 0.056 0.012 0.009 0.005
Ag19 0.033 0.043 0.057 0.005 0.004 -0.010
Ag20 0.044 0.022 0.053 -0.006 0.007 -0.008
Ag21 0.044 0.021 0.115 0.006 0.017 -0.007
Ag22 0.027 0.021 0.037 0.001 -0.001 -0.007
Ag23 0.030 0.025 0.036 0.001 -0.002 -0.010
Ag24 0.032 0.017 0.043 -0.001 0.005 0.001
Ag25 0.029 0.026 0.047 -0.002 -0.003 0.001
P1 0.032 0.032 0.032 0.000 0.001 0.000
P2 0.035 0.035 0.035 0.000 0.002 0.000
P3 0.048 0.048 0.048 0.000 0.002 0.000
P4 0.030 0.030 0.030 0.000 0.001 0.000
P5 0.044 0.044 0.044 0.000 0.002 0.000
P6 0.044 0.044 0.044 0.000 0.002 0.000
Ag26 0.038 0.046 0.047 -0.008 -0.004 -0.001
Ag27 0.024 0.021 0.040 0.000 -0.002 -0.004
Ag28 0.023 0.021 0.048 0.000 -0.007 -0.002
Ag29 0.022 0.037 0.042 -0.005 -0.007 -0.003
Ag30 0.037 0.026 0.042 -0.007 -0.011 0.001
Ag31 0.034 0.032 0.051 -0.004 -0.001 0.004
Ag32 0.039 0.038 0.046 -0.002 -0.009 -0.008
Ag33 0.036 0.036 0.043 -0.006 0.002 -0.006
Ag34 0.024 0.043 0.094 -0.028 0.008 -0.003
Ag35 0.021 0.032 0.038 0.006 -0.003 -0.005
Ag36 0.022 0.041 0.043 -0.007 -0.003 -0.001
Ag37 0.028 0.039 0.044 -0.013 -0.002 -0.002
Ag38 0.028 0.036 0.043 -0.008 -0.004 0.000
Ag39 0.057 0.031 0.053 -0.010 -0.016 0.008
Ag40 0.058 0.046 0.046 -0.013 0.013 -0.033
Ag41 0.034 0.034 0.077 -0.003 -0.014 -0.001
Ag42 0.030 0.025 0.098 -0.008 0.004 -0.005
Ag43 0.022 0.040 0.042 0.001 -0.002 0.000
Ag44 0.021 0.030 0.045 0.005 -0.003 0.001
Ag45 0.026 0.025 0.065 -0.002 -0.004 -0.005
Ag46 0.032 0.024 0.053 0.006 0.000 -0.004
Ag47 0.049 0.036 0.056 -0.011 0.003 -0.005
Ag48 0.043 0.026 0.059 -0.001 -0.010 -0.001
Ag49 0.047 0.039 0.063 0.006 -0.011 -0.012
Ag50 0.046 0.035 0.075 -0.003 -0.006 -0.001
P7 0.037 0.037 0.037 0.000 0.002 0.000
P8 0.058 0.058 0.058 0.000 0.003 0.000
P9 0.036 0.036 0.036 0.000 0.002 0.000
P10 0.031 0.031 0.031 0.000 0.001 0.000
P11 0.030 0.030 0.030 0.000 0.001 0.000
P12 0.044 0.044 0.044 0.000 0.002 0.000

loop_
_atom_type_symbol
_atom_type_description
_atom_type_scat_dispersion_real
_atom_type_scat_dispersion_imag
_atom_type_scat_source
C C 0.0181 0.0091 'International Tables Vol C Tables 4.2.6.8 and 6.1.1.4'
H H 0.0000 0.0000 'International Tables Vol C Tables 4.2.6.8 and 6.1.1.4'
O O 0.0492 0.0322 'International Tables Vol C Tables 4.2.6.8 and 6.1.1.4'
F F 0.0727 0.0534 'International Tables Vol C Tables 4.2.6.8 and 6.1.1.4'
P P 0.2955 0.4335 'International Tables Vol C Tables 4.2.6.8 and 6.1.1.4'
Cl Cl 0.3639 0.7018 'International Tables Vol C Tables 4.2.6.8 and 6.1.1.4'
Ag Ag 0.1306 4.2820 'International Tables Vol C Tables 4.2.6.8 and 6.1.1.4'
Sb Sb -0.0562 5.8946 'International Tables Vol C Tables 4.2.6.8 and 6.1.1.4'

loop_
_geom_angle_atom_site_label_1
_geom_angle_atom_site_label_2
_geom_angle_atom_site_label_3
_geom_angle
F1 Sb1 F4 89.3(6)
F1 Sb1 F5 90.2(6)
F1 Sb1 F6 90.4(6)
F2 Sb1 F1 179.1(7)
F2 Sb1 F3 90.8(7)
F2 Sb1 F4 90.0(6)
F2 Sb1 F5 89.4(6)
F2 Sb1 F6 90.0(6)
F3 Sb1 F1 90.0(6)
F3 Sb1 F4 179.0(7)
F3 Sb1 F5 90.5(6)
F3 Sb1 F6 90.0(6)
F4 Sb1 F5 90.1(6)
F4 Sb1 F6 89.4(6)
F6 Sb1 F5 179.3(6)
F7 Sb2 F8 179.1(10)
F7 Sb2 F9 89.4(9)
F7 Sb2 F12 89.1(9)
F9 Sb2 F8 90.0(8)
F10 Sb2 F7 90.3(11)
F10 Sb2 F8 90.2(10)
F10 Sb2 F9 177.0(11)
F10 Sb2 F11 93.0(11)
F10 Sb2 F12 87.4(10)
F11 Sb2 F7 90.8(10)
F11 Sb2 F8 89.8(10)
F11 Sb2 F9 90.0(10)
F11 Sb2 F12 179.5(11)
F12 Sb2 F8 90.2(9)
F12 Sb2 F9 89.6(9)
F13 Sb3 F14 172.9(16)
F13 Sb3 F15 113.1(11)
F13 Sb3 F16 82.3(15)
F13 Sb3 F17 79.0(13)
F13 Sb3 F18 86.9(13)
F14 Sb3 F15 72.8(15)
F14 Sb3 F16 92.0(18)
F14 Sb3 F17 105.3(17)
F14 Sb3 F18 89.1(17)
F15 Sb3 F16 164.4(13)
F15 Sb3 F17 90.5(5)
F16 Sb3 F17 90.2(5)
F18 Sb3 F15 92.0(5)
F18 Sb3 F16 91.2(5)
F18 Sb3 F17 165.5(13)
F13A Sb3A F14A 178.6(9)
F13A Sb3A F15A 91.6(8)
F13A Sb3A F16A 92.3(9)
F14A Sb3A F15A 88.1(11)
F14A Sb3A F16A 88.0(13)
F16A Sb3A F15A 175.5(10)
F17A Sb3A F13A 91.1(8)
F17A Sb3A F14A 90.3(6)
F17A Sb3A F15A 88.4(6)
F17A Sb3A F16A 89.2(7)
F17A Sb3A F18A 179.2(9)
F18A Sb3A F13A 89.6(7)
F18A Sb3A F14A 88.9(6)
F18A Sb3A F15A 91.3(10)
F18A Sb3A F16A 91.0(12)
F19 Sb4 F20 175.4(17)
F19 Sb4 F21 92.0(15)
F19 Sb4 F22 91.8(13)
F19 Sb4 F23 89.5(16)
F19 Sb4 F24 94.1(14)
F20 Sb4 F21 92.3(16)
F20 Sb4 F22 83.9(14)
F20 Sb4 F23 88.9(15)
F20 Sb4 F24 87.5(13)
F21 Sb4 F22 176.2(12)
F21 Sb4 F23 88.9(14)
F21 Sb4 F24 90.2(13)
F22 Sb4 F24 89.4(12)
F23 Sb4 F22 91.3(12)
F23 Sb4 F24 176.3(14)
F20A Sb4A F19A 148.5(18)
F20A Sb4A F23A 80.3(19)
F20A Sb4A F24A 110(2)
F21A Sb4A F19A 64.7(17)
F21A Sb4A F20A 99.4(13)
F21A Sb4A F23A 97(2)
F21A Sb4A F24A 77(2)
F22A Sb4A F19A 85.8(17)
F22A Sb4A F20A 104.7(14)
F22A Sb4A F21A 150(2)
F22A Sb4A F23A 70.8(18)
F22A Sb4A F24A 110.2(19)
F23A Sb4A F19A 75.3(16)
F24A Sb4A F19A 93.1(17)
F24A Sb4A F23A 168.3(18)
F25 Sb5 F26 173.8(18)
F25 Sb5 F27 90.7(17)
F25 Sb5 F28 94.1(19)
F25 Sb5 F29 91.1(18)
F25 Sb5 F30 89.9(17)
F26 Sb5 F27 83.5(15)
F28 Sb5 F26 91.7(18)
F28 Sb5 F27 175.0(17)
F28 Sb5 F29 90.9(18)
F28 Sb5 F30 92.0(17)
F29 Sb5 F26 86.5(16)
F29 Sb5 F27 87.4(15)
F30 Sb5 F26 92.2(15)
F30 Sb5 F27 89.6(14)
F30 Sb5 F29 176.9(15)
F25A Sb5A F30A 86(2)
F26A Sb5A F25A 172(2)
F26A Sb5A F27A 90(2)
F26A Sb5A F28A 92(2)
F26A Sb5A F29A 97(2)
F26A Sb5A F30A 93(2)
F27A Sb5A F25A 82(2)
F27A Sb5A F28A 175(2)
F27A Sb5A F29A 85(2)
F27A Sb5A F30A 85(2)
F28A Sb5A F25A 96(2)
F28A Sb5A F29A 90.2(16)
F28A Sb5A F30A 100(2)
F29A Sb5A F25A 82(2)
F29A Sb5A F30A 165(2)
F31 Sb6 F32 176.4(8)
F31 Sb6 F33 89.4(7)
F31 Sb6 F35 88.9(7)
F32 Sb6 F33 88.3(7)
F32 Sb6 F35 88.3(7)
F33 Sb6 F35 88.7(7)
F34 Sb6 F31 91.9(7)
F34 Sb6 F32 90.4(7)
F34 Sb6 F33 178.2(8)
F34 Sb6 F35 90.1(7)
F36 Sb6 F31 91.8(7)
F36 Sb6 F32 91.0(7)
F36 Sb6 F33 90.5(7)
F36 Sb6 F34 90.8(7)
F36 Sb6 F35 178.9(8)
F31A Sb6A F33A 88.3(8)
F31A Sb6A F35A 88.3(8)
F32A Sb6A F31A 176.0(9)
F32A Sb6A F33A 88.8(7)
F32A Sb6A F35A 88.9(8)
F34A Sb6A F31A 91.3(8)
F34A Sb6A F32A 91.5(8)
F34A Sb6A F33A 177.8(10)
F34A Sb6A F35A 89.8(8)
F34A Sb6A F36A 92.3(8)
F35A Sb6A F33A 88.0(8)
F36A Sb6A F31A 91.1(8)
F36A Sb6A F32A 91.6(8)
F36A Sb6A F33A 89.9(8)
F36A Sb6A F35A 177.9(10)
Ag2 Ag1 Ag5 89.23(6)
Ag2 Ag1 Ag7 120.27(6)
Ag2 Ag1 Ag9 59.21(5)
Ag2 Ag1 Ag10 57.45(5)
Ag2 Ag1 Ag12 143.14(7)
Ag3 Ag1 Ag2 61.38(5)
Ag3 Ag1 Ag4 63.25(5)
Ag3 Ag1 Ag5 57.97(5)
Ag3 Ag1 Ag7 89.85(6)
Ag3 Ag1 Ag9 120.58(7)
Ag3 Ag1 Ag10 88.16(6)
Ag3 Ag1 Ag12 103.59(6)
Ag3 Ag1 Ag13 146.70(8)
Ag4 Ag1 Ag2 59.36(5)
Ag4 Ag1 Ag5 121.14(6)
Ag4 Ag1 Ag7 60.97(5)
Ag4 Ag1 Ag9 87.59(6)
Ag4 Ag1 Ag10 116.78(6)
Ag4 Ag1 Ag12 147.63(8)
Ag4 Ag1 Ag13 109.34(6)
Ag5 Ag1 Ag9 119.28(6)
Ag5 Ag1 Ag10 60.15(4)
Ag7 Ag1 Ag5 119.79(6)
Ag7 Ag1 Ag9 120.91(6)
Ag7 Ag1 Ag10 177.55(7)
Ag9 Ag1 Ag10 59.14(4)
Ag11 Ag1 Ag2 109.04(7)
Ag11 Ag1 Ag3 145.09(7)
Ag11 Ag1 Ag4 144.42(8)
Ag11 Ag1 Ag5 90.03(6)
Ag11 Ag1 Ag7 120.64(7)
Ag11 Ag1 Ag9 60.38(5)
Ag11 Ag1 Ag10 61.69(5)
Ag11 Ag1 Ag12 62.62(5)
Ag11 Ag1 Ag13 59.63(5)
Ag12 Ag1 Ag5 56.50(5)
Ag12 Ag1 Ag7 91.17(6)
Ag12 Ag1 Ag9 122.86(6)
Ag12 Ag1 Ag10 90.68(5)
Ag13 Ag1 Ag2 145.96(7)
Ag13 Ag1 Ag5 120.76(7)
Ag13 Ag1 Ag7 61.02(5)
Ag13 Ag1 Ag9 90.00(6)
Ag13 Ag1 Ag10 121.30(6)
Ag13 Ag1 Ag12 64.30(5)
Ag1 Ag2 Ag3 58.12(5)
Ag1 Ag2 Ag9 65.95(5)
Ag1 Ag2 Ag10 68.89(5)
Ag3 Ag2 Ag9 124.05(6)
Ag3 Ag2 Ag10 92.94(5)
Ag4 Ag2 Ag1 59.23(5)
Ag4 Ag2 Ag3 62.02(5)
Ag4 Ag2 Ag9 91.36(5)
Ag4 Ag2 Ag10 128.08(6)
Ag10 Ag2 Ag9 64.77(4)
C251 Ag2 Ag1 107.4(4)
C251 Ag2 Ag3 97.5(4)
C251 Ag2 Ag4 159.1(4)
C251 Ag2 Ag9 97.4(4)
C251 Ag2 Ag10 43.0(4)
C251 Ag2 C281 103.4(6)
C271 Ag2 Ag1 94.7(5)
C271 Ag2 Ag3 50.3(5)
C271 Ag2 Ag4 50.7(5)
C271 Ag2 Ag9 141.3(5)
C271 Ag2 Ag10 141.4(5)
C271 Ag2 C251 120.8(7)
C271 Ag2 C281 122.9(7)
C281 Ag2 Ag1 105.1(4)
C281 Ag2 Ag3 156.7(5)
C281 Ag2 Ag4 96.0(4)
C281 Ag2 Ag9 43.4(4)
C281 Ag2 Ag10 95.4(4)
Ag1 Ag3 Ag2 60.50(5)
Ag1 Ag3 Ag4 58.51(5)
Ag1 Ag3 Ag5 67.46(5)
Ag1 Ag3 Ag6 68.54(5)
Ag2 Ag3 Ag4 57.61(4)
Ag2 Ag3 Ag5 94.08(5)
Ag2 Ag3 Ag6 129.03(6)
Ag4 Ag3 Ag6 96.46(5)
Ag5 Ag3 Ag4 125.89(6)
Ag5 Ag3 Ag6 64.86(5)
C241 Ag3 Ag1 108.8(5)
C241 Ag3 Ag2 99.4(5)
C241 Ag3 Ag4 156.7(5)
C241 Ag3 Ag5 45.1(5)
C241 Ag3 Ag6 96.1(5)
C241 Ag3 C261 102.9(7)
C241 Ag3 C262 102.5(7)
C261 Ag3 Ag1 103.8(5)
C261 Ag3 Ag2 156.2(5)
C261 Ag3 Ag4 99.4(5)
C261 Ag3 Ag5 95.7(5)
C261 Ag3 Ag6 40.2(5)
C261 Ag3 C262 26.4(6)
C262 Ag3 Ag1 127.1(4)
C262 Ag3 Ag2 151.3(4)
C262 Ag3 Ag4 100.5(5)
C262 Ag3 Ag5 114.5(4)
C262 Ag3 Ag6 66.6(4)
C271 Ag3 Ag1 96.1(5)
C271 Ag3 Ag2 49.7(5)
C271 Ag3 Ag4 48.5(5)
C271 Ag3 Ag5 142.4(5)
C271 Ag3 Ag6 142.4(5)
C271 Ag3 C241 121.5(7)
C271 Ag3 C261 121.6(7)
C271 Ag3 C262 102.5(6)
Ag1 Ag4 Ag2 61.41(5)
Ag1 Ag4 Ag3 58.24(5)
Ag1 Ag4 Ag7 65.41(5)
Ag1 Ag4 Ag8 68.97(5)
Ag2 Ag4 Ag3 60.37(5)
Ag2 Ag4 Ag7 126.75(6)
Ag2 Ag4 Ag8 97.91(5)
Ag3 Ag4 Ag7 89.70(5)
Ag3 Ag4 Ag8 127.12(6)
Ag7 Ag4 Ag8 64.57(5)
C271 Ag4 Ag1 96.8(5)
C271 Ag4 Ag2 51.2(5)
C271 Ag4 Ag3 49.6(5)
C271 Ag4 Ag7 136.7(5)
C271 Ag4 Ag8 148.2(5)
C271 Ag4 C301 116.8(7)
C271 Ag4 C302 106.7(6)
C271 Ag4 C311 126.6(7)
C301 Ag4 Ag1 104.9(5)
C301 Ag4 Ag2 155.9(5)
C301 Ag4 Ag3 95.7(5)
C301 Ag4 Ag7 43.4(5)
C301 Ag4 Ag8 94.6(5)
C301 Ag4 C302 26.4(6)
C302 Ag4 Ag1 131.3(4)
C302 Ag4 Ag2 157.8(4)
C302 Ag4 Ag3 108.1(4)
C302 Ag4 Ag7 68.3(4)
C302 Ag4 Ag8 103.8(4)
C311 Ag4 Ag1 106.9(5)
C311 Ag4 Ag2 100.7(5)
C311 Ag4 Ag3 159.4(5)
C311 Ag4 Ag7 96.7(5)
C311 Ag4 Ag8 42.2(5)
C311 Ag4 C301 102.4(7)
C311 Ag4 C302 92.5(7)
Ag1 Ag5 Ag6 63.15(5)
Ag1 Ag5 Ag10 62.20(5)
Ag3 Ag5 Ag1 54.57(4)
Ag3 Ag5 Ag6 61.34(5)
Ag3 Ag5 Ag10 87.53(5)
Ag3 Ag5 Ag22 84.44(5)
Ag3 Ag5 Ag23 145.13(7)
Ag10 Ag5 Ag6 125.34(6)
Ag12 Ag5 Ag1 56.67(5)
Ag12 Ag5 Ag3 100.93(6)
Ag12 Ag5 Ag6 56.30(4)
Ag12 Ag5 Ag10 92.09(5)
Ag12 Ag5 Ag22 150.44(6)
Ag12 Ag5 Ag23 85.99(5)
Ag22 Ag5 Ag1 107.50(6)
Ag22 Ag5 Ag6 143.86(6)
Ag22 Ag5 Ag10 58.87(4)
Ag23 Ag5 Ag1 105.86(6)
Ag23 Ag5 Ag6 141.17(6)
Ag23 Ag5 Ag10 57.89(4)
Ag23 Ag5 Ag22 74.22(5)
C241 Ag5 Ag1 102.5(5)
C241 Ag5 Ag3 51.5(5)
C241 Ag5 Ag6 97.8(5)
C241 Ag5 Ag10 94.5(5)
C241 Ag5 Ag12 151.2(5)
C241 Ag5 Ag22 48.1(5)
C241 Ag5 Ag23 121.0(5)
C241 Ag5 C381 153.8(8)
C381 Ag5 Ag1 103.6(5)
C381 Ag5 Ag3 152.2(5)
C381 Ag5 Ag6 94.6(5)
C381 Ag5 Ag10 97.0(5)
C381 Ag5 Ag12 51.7(5)
C381 Ag5 Ag22 121.3(5)
C381 Ag5 Ag23 49.7(5)
Ag3 Ag6 Ag5 53.80(4)
Ag3 Ag6 Ag7 81.82(5)
Ag5 Ag6 Ag7 113.86(6)
Ag12 Ag6 Ag3 94.32(5)
Ag12 Ag6 Ag5 55.10(4)
Ag12 Ag6 Ag7 88.35(5)
Ag12 Ag6 Ag18 140.67(6)
Ag12 Ag6 Ag19 86.37(6)
Ag12 Ag6 Ag21 135.82(7)
Ag18 Ag6 Ag3 81.04(5)
Ag18 Ag6 Ag5 134.84(6)
Ag18 Ag6 Ag7 52.32(5)
Ag19 Ag6 Ag3 140.41(7)
Ag19 Ag6 Ag5 141.47(6)
Ag19 Ag6 Ag7 58.61(5)
Ag19 Ag6 Ag18 74.04(5)
Ag19 Ag6 Ag21 56.57(5)
Ag21 Ag6 Ag3 129.27(7)
Ag21 Ag6 Ag5 154.52(6)
Ag21 Ag6 Ag7 90.91(5)
Ag21 Ag6 Ag18 56.39(5)
C261 Ag6 Ag3 47.0(6)
C261 Ag6 Ag5 91.3(6)
C261 Ag6 Ag7 88.8(6)
C261 Ag6 Ag12 141.1(6)
C261 Ag6 Ag18 50.7(6)
C261 Ag6 Ag19 124.0(6)
C261 Ag6 Ag21 83.0(6)
C261 Ag6 C411 165.7(8)
C411 Ag6 Ag3 145.8(6)
C411 Ag6 Ag5 96.4(6)
C411 Ag6 Ag7 99.0(6)
C411 Ag6 Ag12 51.7(6)
C411 Ag6 Ag18 126.5(6)
C411 Ag6 Ag19 53.1(6)
C411 Ag6 Ag21 84.9(6)
Ag1 Ag7 Ag6 63.00(5)
Ag1 Ag7 Ag8 62.37(5)
Ag4 Ag7 Ag1 53.62(5)
Ag4 Ag7 Ag6 92.00(5)
Ag4 Ag7 Ag8 58.06(5)
Ag4 Ag7 Ag13 97.86(6)
Ag4 Ag7 Ag19 147.98(7)
Ag8 Ag7 Ag6 125.22(6)
Ag13 Ag7 Ag1 54.22(5)
Ag13 Ag7 Ag6 86.99(5)
Ag13 Ag7 Ag8 57.79(5)
Ag13 Ag7 Ag19 82.25(6)
Ag18 Ag7 Ag1 108.32(6)
Ag18 Ag7 Ag4 87.33(6)
Ag18 Ag7 Ag6 61.48(5)
Ag18 Ag7 Ag8 143.41(7)
Ag18 Ag7 Ag13 148.28(7)
Ag18 Ag7 Ag19 77.27(6)
Ag19 Ag7 Ag1 104.79(6)
Ag19 Ag7 Ag6 55.98(5)
Ag19 Ag7 Ag8 138.49(6)
C301 Ag7 Ag1 100.5(6)
C301 Ag7 Ag4 50.7(6)
C301 Ag7 Ag6 98.7(6)
C301 Ag7 Ag8 94.6(6)
C301 Ag7 Ag13 148.0(6)
C301 Ag7 Ag18 50.5(6)
C301 Ag7 Ag19 126.9(6)
C301 Ag7 C401 159.2(8)
C401 Ag7 Ag1 100.3(6)
C401 Ag7 Ag4 147.9(6)
C401 Ag7 Ag6 90.9(6)
C401 Ag7 Ag8 94.8(6)
C401 Ag7 Ag13 50.3(6)
C401 Ag7 Ag18 121.7(6)
C401 Ag7 Ag19 46.3(6)
Ag4 Ag8 Ag7 57.37(5)
Ag4 Ag8 Ag9 81.58(5)
Ag4 Ag8 Ag14 82.16(5)
Ag7 Ag8 Ag9 115.02(6)
Ag13 Ag8 Ag4 97.35(6)
Ag13 Ag8 Ag7 57.78(5)
Ag13 Ag8 Ag9 84.40(5)
Ag13 Ag8 Ag14 138.18(6)
Ag14 Ag8 Ag7 139.49(6)
Ag14 Ag8 Ag9 54.01(4)
Ag15 Ag8 Ag4 135.63(7)
Ag15 Ag8 Ag7 143.81(6)
Ag15 Ag8 Ag9 54.61(5)
Ag15 Ag8 Ag13 86.05(5)
Ag15 Ag8 Ag14 67.41(5)
C311 Ag8 Ag4 48.9(6)
C311 Ag8 Ag7 95.7(6)
C311 Ag8 Ag9 89.9(6)
C311 Ag8 Ag13 146.2(6)
C311 Ag8 Ag14 50.3(6)
C311 Ag8 Ag15 117.2(6)
C351 Ag8 Ag4 145.6(6)
C351 Ag8 Ag7 96.2(6)
C351 Ag8 Ag9 92.5(6)
C351 Ag8 Ag13 48.2(6)
C351 Ag8 Ag14 121.3(6)
C351 Ag8 Ag15 54.2(6)
C351 Ag8 C311 165.6(8)
Ag1 Ag9 Ag8 61.64(5)
Ag1 Ag9 Ag10 62.25(5)
Ag2 Ag9 Ag1 54.84(5)
Ag2 Ag9 Ag8 89.15(5)
Ag2 Ag9 Ag10 57.42(4)
Ag2 Ag9 Ag11 99.07(6)
Ag10 Ag9 Ag8 123.88(6)
Ag11 Ag9 Ag1 52.86(4)
Ag11 Ag9 Ag8 86.02(5)
Ag11 Ag9 Ag10 60.67(4)
Ag14 Ag9 Ag1 108.48(6)
Ag14 Ag9 Ag2 86.43(5)
Ag14 Ag9 Ag8 60.43(5)
Ag14 Ag9 Ag10 141.94(6)
Ag14 Ag9 Ag11 146.03(7)
Ag15 Ag9 Ag1 106.53(6)
Ag15 Ag9 Ag2 145.22(7)
Ag15 Ag9 Ag8 56.79(5)
Ag15 Ag9 Ag10 145.76(6)
Ag15 Ag9 Ag11 86.39(5)
Ag15 Ag9 Ag14 71.41(5)
C281 Ag9 Ag1 101.3(5)
C281 Ag9 Ag2 50.7(5)
C281 Ag9 Ag8 95.1(5)
C281 Ag9 Ag10 94.8(5)
C281 Ag9 Ag11 149.7(5)
C281 Ag9 Ag14 48.9(5)
C281 Ag9 Ag15 119.5(5)
C341 Ag9 Ag1 99.1(5)
C341 Ag9 Ag2 149.0(5)
C341 Ag9 Ag8 91.8(5)
C341 Ag9 Ag10 97.5(5)
C341 Ag9 Ag11 50.2(5)
C341 Ag9 Ag14 120.6(5)
C341 Ag9 Ag15 50.4(5)
C341 Ag9 C281 159.3(7)
Ag2 Ag10 Ag1 53.67(4)
Ag2 Ag10 Ag5 85.40(5)
Ag2 Ag10 Ag9 57.81(4)
Ag2 Ag10 Ag11 96.49(5)
Ag2 Ag10 Ag22 84.51(5)
Ag2 Ag10 Ag23 142.33(6)
Ag2 Ag10 Ag25 130.57(6)
Ag5 Ag10 Ag1 57.65(4)
Ag9 Ag10 Ag1 58.61(5)
Ag9 Ag10 Ag5 116.25(6)
Ag11 Ag10 Ag1 50.69(4)
Ag11 Ag10 Ag5 82.16(5)
Ag11 Ag10 Ag9 56.68(4)
Ag22 Ag10 Ag1 102.21(5)
Ag22 Ag10 Ag5 56.69(4)
Ag22 Ag10 Ag9 142.27(6)
Ag22 Ag10 Ag11 138.71(6)
Ag23 Ag10 Ag1 101.67(6)
Ag23 Ag10 Ag5 57.07(4)
Ag23 Ag10 Ag9 138.75(6)
Ag23 Ag10 Ag11 82.51(5)
Ag23 Ag10 Ag22 72.79(5)
Ag23 Ag10 Ag25 57.98(5)
Ag25 Ag10 Ag1 152.68(6)
Ag25 Ag10 Ag5 95.03(5)
Ag25 Ag10 Ag9 148.71(6)
Ag25 Ag10 Ag11 132.64(6)
Ag25 Ag10 Ag22 56.54(4)
C251 Ag10 Ag1 99.0(5)
C251 Ag10 Ag2 49.5(5)
C251 Ag10 Ag5 94.1(5)
C251 Ag10 Ag9 96.5(5)
C251 Ag10 Ag11 146.0(5)
C251 Ag10 Ag22 51.6(5)
C251 Ag10 Ag23 123.6(5)
C251 Ag10 Ag25 81.3(5)
C371 Ag10 Ag1 94.4(6)
C371 Ag10 Ag2 144.1(6)
C371 Ag10 Ag5 90.2(6)
C371 Ag10 Ag9 93.3(6)
C371 Ag10 Ag11 47.6(6)
C371 Ag10 Ag22 122.1(6)
C371 Ag10 Ag23 49.5(6)
C371 Ag10 Ag25 85.3(6)
C371 Ag10 C251 166.3(8)
Ag1 Ag11 Ag9 66.76(5)
Ag1 Ag11 Ag10 67.62(5)
Ag1 Ag11 Ag12 60.41(5)
Ag1 Ag11 Ag13 61.32(5)
Ag9 Ag11 Ag10 62.65(4)
Ag12 Ag11 Ag9 127.01(6)
Ag12 Ag11 Ag10 92.78(5)
Ag13 Ag11 Ag9 94.54(6)
Ag13 Ag11 Ag10 128.90(6)
Ag13 Ag11 Ag12 64.07(5)
C341 Ag11 Ag1 105.4(4)
C341 Ag11 Ag9 42.8(4)
C341 Ag11 Ag10 93.6(4)
C341 Ag11 Ag12 160.4(4)
C341 Ag11 Ag13 97.8(5)
C341 Ag11 C371 101.1(7)
C341 Ag11 C372 101.1(6)
C371 Ag11 Ag1 103.3(5)
C371 Ag11 Ag9 92.4(5)
C371 Ag11 Ag10 39.9(5)
C371 Ag11 Ag12 95.6(5)
C371 Ag11 Ag13 158.4(5)
C371 Ag11 C372 27.3(6)
C372 Ag11 Ag1 128.3(4)
C372 Ag11 Ag9 111.2(4)
C372 Ag11 Ag10 67.2(4)
C372 Ag11 Ag12 98.4(4)
C372 Ag11 Ag13 154.3(4)
C391 Ag11 Ag1 96.0(4)
C391 Ag11 Ag9 144.1(4)
C391 Ag11 Ag10 141.7(4)
C391 Ag11 Ag12 50.3(4)
C391 Ag11 Ag13 50.3(4)
C391 Ag11 C341 124.6(6)
C391 Ag11 C371 122.8(7)
C391 Ag11 C372 104.1(6)
Ag1 Ag12 Ag6 71.08(5)
Ag1 Ag12 Ag11 56.97(5)
Ag1 Ag12 Ag13 57.22(5)
Ag5 Ag12 Ag1 66.83(5)
Ag5 Ag12 Ag6 68.60(5)
Ag5 Ag12 Ag11 92.88(6)
Ag5 Ag12 Ag13 124.00(6)
Ag6 Ag12 Ag11 127.89(6)
Ag6 Ag12 Ag13 94.21(5)
Ag11 Ag12 Ag13 55.61(4)
C381 Ag12 Ag1 108.2(5)
C381 Ag12 Ag5 46.3(5)
C381 Ag12 Ag6 100.7(5)
C381 Ag12 Ag11 98.9(5)
C381 Ag12 Ag13 154.3(5)
C381 Ag12 C391 121.7(6)
C381 Ag12 C411 106.3(7)
C391 Ag12 Ag1 91.7(4)
C391 Ag12 Ag5 140.3(4)
C391 Ag12 Ag6 137.5(4)
C391 Ag12 Ag11 48.2(4)
C391 Ag12 Ag13 45.9(4)
C391 Ag12 C411 116.1(7)
C411 Ag12 Ag1 111.7(5)
C411 Ag12 Ag5 103.1(5)
C411 Ag12 Ag6 45.6(5)
C411 Ag12 Ag11 154.8(5)
C411 Ag12 Ag13 99.2(5)
Ag1 Ag13 Ag7 64.77(5)
Ag1 Ag13 Ag8 68.61(5)
Ag1 Ag13 Ag12 58.48(5)
Ag7 Ag13 Ag8 64.44(5)
Ag11 Ag13 Ag1 59.05(5)
Ag11 Ag13 Ag7 123.81(6)
Ag11 Ag13 Ag8 95.02(6)
Ag11 Ag13 Ag12 60.32(5)
Ag12 Ag13 Ag7 90.15(5)
Ag12 Ag13 Ag8 127.05(6)
C351 Ag13 Ag1 105.8(5)
C351 Ag13 Ag7 96.9(5)
C351 Ag13 Ag8 41.8(5)
C351 Ag13 Ag11 98.7(5)
C351 Ag13 Ag12 157.8(5)
C351 Ag13 C401 104.3(7)
C391 Ag13 Ag1 94.8(4)
C391 Ag13 Ag7 137.2(4)
C391 Ag13 Ag8 145.2(4)
C391 Ag13 Ag11 51.1(4)
C391 Ag13 Ag12 48.5(4)
C391 Ag13 C351 125.5(7)
C391 Ag13 C401 119.0(7)
C401 Ag13 Ag1 103.7(5)
C401 Ag13 Ag7 43.2(5)
C401 Ag13 Ag8 95.1(5)
C401 Ag13 Ag11 154.6(5)
C401 Ag13 Ag12 95.3(5)
Ag9 Ag14 Ag8 65.56(5)
Ag9 Ag14 Ag17 107.05(6)
Ag16 Ag14 Ag8 106.22(6)
Ag16 Ag14 Ag9 87.94(6)
Ag16 Ag14 Ag17 58.24(5)
Ag17 Ag14 Ag8 66.31(5)
C281 Ag14 Ag8 96.4(5)
C281 Ag14 Ag9 44.8(4)
C281 Ag14 Ag16 110.4(5)
C281 Ag14 Ag17 151.8(5)
C281 Ag14 C311 97.0(7)
C311 Ag14 Ag8 40.8(5)
C311 Ag14 Ag9 92.5(5)
C311 Ag14 Ag16 140.5(5)
C311 Ag14 Ag17 84.2(5)
C321 Ag14 Ag8 116.9(6)
C321 Ag14 Ag9 139.4(6)
C321 Ag14 Ag16 51.6(6)
C321 Ag14 Ag17 51.8(6)
C321 Ag14 C281 144.8(8)
C321 Ag14 C311 115.4(8)
Ag9 Ag15 Ag8 68.60(5)
Ag9 Ag15 Ag16 86.91(6)
Ag9 Ag15 Ag17 110.43(6)
Ag16 Ag15 Ag8 108.66(6)
Ag17 Ag15 Ag8 69.79(6)
Ag17 Ag15 Ag16 58.13(5)
C331 Ag15 Ag8 119.5(6)
C331 Ag15 Ag9 138.7(6)
C331 Ag15 Ag16 51.8(6)
C331 Ag15 Ag17 51.0(6)
C331 Ag15 C341 141.6(8)
C331 Ag15 C351 117.5(8)
C341 Ag15 Ag8 97.7(5)
C341 Ag15 Ag9 45.2(5)
C341 Ag15 Ag16 109.9(5)
C341 Ag15 Ag17 155.5(5)
C341 Ag15 C351 95.6(7)
C351 Ag15 Ag8 43.0(5)
C351 Ag15 Ag9 95.8(5)
C351 Ag15 Ag16 145.5(5)
C351 Ag15 Ag17 89.2(5)
Ag14 Ag16 Ag15 72.08(5)
Ag14 Ag16 Ag17 63.90(6)
Ag17 Ag16 Ag15 60.80(6)
P6 Ag16 Ag14 125.25(17)
P6 Ag16 Ag15 120.51(16)
P6 Ag16 Ag17 170.83(17)
C321 Ag16 Ag14 47.1(5)
C321 Ag16 Ag15 103.6(5)
C321 Ag16 Ag17 54.0(5)
C321 Ag16 P6 130.4(6)
C321 Ag16 C331 104.6(8)
C331 Ag16 Ag14 103.8(5)
C331 Ag16 Ag15 45.0(5)
C331 Ag16 Ag17 51.3(5)
C331 Ag16 P6 122.1(5)
Ag15 Ag17 Ag14 69.80(5)
Ag16 Ag17 Ag14 57.86(5)
Ag16 Ag17 Ag15 61.07(6)
P1 Ag17 Ag14 141.26(14)
P1 Ag17 Ag15 131.75(15)
P1 Ag17 Ag16 155.77(15)
P1 Ag17 C321 127.3(5)
C321 Ag17 Ag14 44.0(5)
C321 Ag17 Ag15 100.7(5)
C321 Ag17 Ag16 50.0(5)
C331 Ag17 Ag14 99.6(5)
C331 Ag17 Ag15 45.2(5)
C331 Ag17 Ag16 52.4(5)
C331 Ag17 P1 118.1(6)
C331 Ag17 C321 101.7(7)
Ag7 Ag18 Ag6 66.20(5)
Ag7 Ag18 Ag21 103.93(7)
Ag20 Ag18 Ag6 100.82(7)
Ag20 Ag18 Ag7 78.72(6)
Ag20 Ag18 Ag21 62.29(6)
Ag21 Ag18 Ag6 61.60(6)
C261 Ag18 Ag6 40.5(5)
C261 Ag18 Ag7 92.8(5)
C261 Ag18 Ag20 138.2(5)
C261 Ag18 Ag21 80.9(5)
C291 Ag18 Ag6 111.6(7)
C291 Ag18 Ag7 132.5(7)
C291 Ag18 Ag20 54.4(7)
C291 Ag18 Ag21 50.3(7)
C291 Ag18 C261 115.8(8)
C291 Ag18 C301 143.6(9)
C301 Ag18 Ag6 100.2(5)
C301 Ag18 Ag7 47.2(5)
C301 Ag18 Ag20 103.4(6)
C301 Ag18 Ag21 151.1(5)
C301 Ag18 C261 99.8(7)
Ag6 Ag19 Ag7 65.41(5)
Ag20 Ag19 Ag6 102.88(7)
Ag20 Ag19 Ag7 73.69(6)
Ag20 Ag19 Ag21 62.18(6)
Ag21 Ag19 Ag6 64.29(6)
Ag21 Ag19 Ag7 99.66(7)
C401 Ag19 Ag6 96.4(6)
C401 Ag19 Ag7 43.1(6)
C401 Ag19 Ag20 94.1(6)
C401 Ag19 Ag21 142.1(6)
C401 Ag19 C411 103.5(8)
C411 Ag19 Ag6 44.2(5)
C411 Ag19 Ag7 98.0(5)
C411 Ag19 Ag20 143.6(5)
C411 Ag19 Ag21 85.3(5)
C421 Ag19 Ag6 118.0(6)
C421 Ag19 Ag7 127.1(5)
C421 Ag19 Ag20 53.7(5)
C421 Ag19 Ag21 53.9(5)
C421 Ag19 C401 135.8(8)
C421 Ag19 C411 120.4(7)
Ag18 Ag20 Ag19 80.48(6)
Ag18 Ag20 Ag21 61.28(6)
Ag19 Ag20 Ag21 58.99(6)
P2 Ag20 Ag18 120.88(15)
P2 Ag20 Ag19 126.17(15)
P2 Ag20 Ag21 174.04(16)
P2 Ag20 C421 129.1(5)
C291 Ag20 Ag18 46.9(6)
C291 Ag20 Ag19 103.6(6)
C291 Ag20 Ag21 49.0(6)
C291 Ag20 P2 127.6(6)
C291 Ag20 C421 95.8(8)
C421 Ag20 Ag18 107.9(5)
C421 Ag20 Ag19 46.4(5)
C421 Ag20 Ag21 51.1(5)
Ag18 Ag21 Ag6 62.01(6)
Ag18 Ag21 Ag20 56.43(6)
Ag19 Ag21 Ag6 59.14(5)
Ag19 Ag21 Ag18 77.99(6)
Ag19 Ag21 Ag20 58.83(6)
Ag20 Ag21 Ag6 97.28(6)
P3 Ag21 Ag6 95.88(17)
P3 Ag21 Ag18 137.54(18)
P3 Ag21 Ag19 123.50(18)
P3 Ag21 Ag20 164.92(18)
P3 Ag21 C421 118.2(5)
C291 Ag21 Ag6 106.5(6)
C291 Ag21 Ag18 44.8(6)
C291 Ag21 Ag19 104.7(6)
C291 Ag21 Ag20 50.4(6)
C291 Ag21 P3 131.6(6)
C291 Ag21 C421 96.7(8)
C421 Ag21 Ag6 105.2(5)
C421 Ag21 Ag18 103.0(5)
C421 Ag21 Ag19 46.3(5)
C421 Ag21 Ag20 50.8(5)
Ag5 Ag22 Ag10 64.44(5)
Ag24 Ag22 Ag5 80.90(5)
Ag24 Ag22 Ag10 101.80(6)
Ag24 Ag22 Ag25 63.33(5)
Ag25 Ag22 Ag5 103.48(6)
Ag25 Ag22 Ag10 61.06(5)
C231 Ag22 Ag5 134.1(5)
C231 Ag22 Ag10 111.9(5)
C231 Ag22 Ag24 54.1(5)
C231 Ag22 Ag25 51.1(5)
C231 Ag22 C241 146.6(7)
C231 Ag22 C242 126.0(6)
C231 Ag22 C251 113.6(7)
C241 Ag22 Ag5 43.5(5)
C241 Ag22 Ag10 95.7(5)
C241 Ag22 Ag24 103.3(5)
C241 Ag22 Ag25 147.0(5)
C241 Ag22 C242 27.8(6)
C241 Ag22 C251 99.5(6)
C242 Ag22 Ag5 69.9(4)
C242 Ag22 Ag10 121.6(4)
C242 Ag22 Ag24 104.9(4)
C242 Ag22 Ag25 167.8(4)
C251 Ag22 Ag5 93.0(4)
C251 Ag22 Ag10 41.5(4)
C251 Ag22 Ag24 138.7(4)
C251 Ag22 Ag25 78.9(4)
C251 Ag22 C242 111.1(6)
Ag5 Ag23 Ag10 65.04(5)
Ag24 Ag23 Ag5 81.80(5)
Ag24 Ag23 Ag10 104.24(6)
Ag24 Ag23 Ag25 63.41(5)
Ag25 Ag23 Ag5 102.47(6)
Ag25 Ag23 Ag10 61.16(5)
C361 Ag23 Ag5 133.4(5)
C361 Ag23 Ag10 116.1(5)
C361 Ag23 Ag24 52.0(5)
C361 Ag23 Ag25 55.2(5)
C361 Ag23 C371 120.8(7)
C361 Ag23 C381 138.8(7)
C361 Ag23 C382 117.1(7)
C371 Ag23 Ag5 91.4(5)
C371 Ag23 Ag10 41.9(5)
C371 Ag23 Ag24 143.1(5)
C371 Ag23 Ag25 83.1(5)
C371 Ag23 C382 113.8(7)
C381 Ag23 Ag5 44.1(5)
C381 Ag23 Ag10 98.6(5)
C381 Ag23 Ag24 100.3(5)
C381 Ag23 Ag25 146.2(5)
C381 Ag23 C371 99.6(7)
C381 Ag23 C382 27.4(6)
C382 Ag23 Ag5 69.4(4)
C382 Ag23 Ag10 125.1(4)
C382 Ag23 Ag24 97.8(4)
C382 Ag23 Ag25 160.9(4)
Ag22 Ag24 Ag25 58.39(5)
Ag23 Ag24 Ag22 78.39(5)
Ag23 Ag24 Ag25 59.91(5)
P4 Ag24 Ag22 120.25(14)
P4 Ag24 Ag23 125.13(14)
P4 Ag24 Ag25 174.89(14)
P4 Ag24 C231 127.6(5)
C231 Ag24 Ag22 44.8(4)
C231 Ag24 Ag23 102.6(4)
C231 Ag24 Ag25 47.6(4)
C361 Ag24 Ag22 105.6(5)
C361 Ag24 Ag23 46.1(5)
C361 Ag24 Ag25 52.5(5)
C361 Ag24 P4 130.9(5)
C361 Ag24 C231 96.8(7)
Ag10 Ag25 Ag24 99.38(6)
Ag22 Ag25 Ag10 62.40(5)
Ag22 Ag25 Ag23 76.74(5)
Ag22 Ag25 Ag24 58.28(5)
Ag23 Ag25 Ag10 60.87(5)
Ag23 Ag25 Ag24 56.68(5)
P5 Ag25 Ag10 96.30(16)
P5 Ag25 Ag22 139.74(16)
P5 Ag25 Ag23 124.59(16)
P5 Ag25 Ag24 161.14(16)
P5 Ag25 C361 118.4(5)
C231 Ag25 Ag10 107.3(5)
C231 Ag25 Ag22 45.1(5)
C231 Ag25 Ag23 102.3(5)
C231 Ag25 Ag24 50.6(5)
C231 Ag25 P5 133.1(5)
C231 Ag25 C361 94.5(6)
C361 Ag25 Ag10 104.5(5)
C361 Ag25 Ag22 100.6(5)
C361 Ag25 Ag23 43.9(5)
C361 Ag25 Ag24 47.1(5)
C1 P1 Ag17 118.1(8)
C111 P1 Ag17 110.5(7)
C111 P1 C1 103.9(10)
C121 P1 Ag17 114.0(7)
C121 P1 C1 105.4(10)
C121 P1 C111 103.4(10)
C5 P2 Ag20 118.7(7)
C131 P2 Ag20 115.2(7)
C131 P2 C5 105.9(10)
C131 P2 C141 103.8(11)
C141 P2 Ag20 108.4(8)
C141 P2 C5 103.3(10)
C6 P3 Ag21 120.1(8)
C6 P3 C151 103.3(12)
C151 P3 Ag21 109.4(10)
C161 P3 Ag21 115.0(8)
C161 P3 C6 102.6(11)
C161 P3 C151 104.9(12)
C10 P4 Ag24 117.5(7)
C171 P4 Ag24 107.5(7)
C171 P4 C10 101.5(9)
C181 P4 Ag24 116.0(7)
C181 P4 C10 106.6(9)
C181 P4 C171 106.2(9)
C11 P5 Ag25 117.8(12)
C11 P5 C191 95.6(17)
C191 P5 Ag25 108.5(11)
C201 P5 Ag25 115.6(10)
C201 P5 C11 114.3(15)
C201 P5 C191 101.3(16)
C15 P6 Ag16 115.9(9)
C211 P6 Ag16 113.6(9)
C211 P6 C15 106.4(13)
C211 P6 C221 108.5(12)
C221 P6 Ag16 111.3(8)
C221 P6 C15 100.1(12)
C236 O1 C239 114.9(19)
C246 O2 C249 118(3)
C256 O3 C259 115.0(19)
C266 O4 C269 118.9(18)
C276 O5 C279 117(2)
C286 O6 C289 116(2)
C299 O7 C296 119(4)
C306 O8 C309 118(2)
C316 O9 C319 116.7(19)
C326 O10 C329 117.9(19)
C336 O11 C339 115(3)
C346 O12 C349 116(3)
C356 O13 C359 119(3)
C366 O14 C369 115.1(19)
C379 O15 C376 112(3)
C386 O16 C389 118(2)
C396 O17 C399 118(3)
C406 O18 C409 111(4)
C416 O19 C419 113(4)
C426 O20 C429 113(3)
C2 C1 P1 112.9(15)
C1 C2 C3 111.4(18)
C4 C3 C2 112.8(18)
C3 C4 C5 109.2(18)
C4 C5 P2 113.5(15)
C7 C6 P3 115.1(16)
C8 C7 C6 110.7(18)
C7 C8 C9 113.9(17)
C8 C9 C10 109.7(17)
C9 C10 P4 111.3(14)
C12 C11 P5 111(3)
C11 C12 C13 106(3)
C14 C13 C12 106(3)
C15 C14 C13 108(2)
C14 C15 P6 112.0(18)
C112 C111 P1 122.0(17)
C112 C111 C116 122(2)
C116 C111 P1 115.6(17)
C111 C112 C113 119(2)
C114 C113 C112 120(2)
C113 C114 C115 122(2)
C114 C115 C116 118(2)
C111 C116 C115 118(2)
C122 C121 P1 119.5(16)
C126 C121 P1 122.3(15)
C126 C121 C122 118.3(19)
C123 C122 C121 120(2)
C122 C123 C124 120(2)
C125 C124 C123 120(2)
C124 C125 C126 119(2)
C121 C126 C125 122(2)
C132 C131 P2 119.9(18)
C132 C131 C136 117(2)
C136 C131 P2 123.1(17)
C131 C132 C133 122(2)
C132 C133 C134 121(3)
C133 C134 C135 117(3)
C136 C135 C134 122(3)
C135 C136 C131 122(2)
C142 C141 P2 113(2)
C146 C141 P2 122(2)
C146 C141 C142 125(3)
C141 C142 C143 117(3)
C144 C143 C142 117(4)
C145 C144 C143 121(4)
C144 C145 C146 123(4)
C141 C146 C145 116(3)
C152 C151 P3 123(3)
C152 C151 C156 124(3)
C156 C151 P3 113(2)
C151 C152 C153 116(3)
C154 C153 C152 119(4)
C155 C154 C153 128(4)
C154 C155 C156 122(4)
C151 C156 C155 112(3)
C162 C161 P3 119.8(18)
C162 C161 C166 118(2)
C166 C161 P3 122.5(16)
C161 C162 C163 122(3)
C162 C163 C164 120(2)
C165 C164 C163 118(2)
C166 C165 C164 123(2)
C165 C166 C161 120(2)
C172 C171 P4 120.9(15)
C176 C171 P4 116.7(16)
C176 C171 C172 122.4(19)
C171 C172 C173 118(2)
C174 C173 C172 122(2)
C173 C174 C175 118(2)
C176 C175 C174 120(2)
C171 C176 C175 120(2)
C182 C181 P4 122.6(16)
C182 C181 C186 120.1(19)
C186 C181 P4 117.2(16)
C183 C182 C181 121(2)
C182 C183 C184 121(2)
C183 C184 C185 118(2)
C186 C185 C184 121(2)
C185 C186 C181 119(2)
C192 C191 P5 117(3)
C192 C191 C196 120.0
C196 C191 P5 123(3)
C191 C192 C193 120.00(6)
C194 C193 C192 120.0
C193 C194 C195 120.0
C196 C195 C194 120.0
C195 C196 C191 120.0
C202 C201 P5 116(2)
C206 C201 P5 122(2)
C206 C201 C202 118(3)
C203 C202 C201 120(4)
C202 C203 C204 115(5)
C205 C204 C203 122(5)
C204 C205 C206 120(4)
C201 C206 C205 122(3)
C212 C211 P6 121(3)
C216 C211 P6 119(2)
C216 C211 C212 120(3)
C211 C212 C213 114(4)
C214 C213 C212 118(5)
C213 C214 C215 132(5)
C214 C215 C216 115(4)
C211 C216 C215 120(3)
C222 C221 P6 121.1(19)
C226 C221 P6 118(2)
C226 C221 C222 121(2)
C221 C222 C223 118(3)
C224 C223 C222 121(3)
C223 C224 C225 119(3)
C224 C225 C226 119(3)
C221 C226 C225 121(3)
Ag22 C231 Ag24 81.0(6)
Ag22 C231 Ag25 83.7(6)
Ag25 C231 Ag24 81.7(6)
C232 C231 Ag22 162.1(16)
C232 C231 Ag24 93.6(14)
C232 C231 Ag25 112.5(14)
C231 C232 C233 174(2)
C234 C233 C232 119.0(18)
C234 C233 C238 120.4(19)
C238 C233 C232 120.6(18)
C235 C234 C233 119.5(19)
C236 C235 C234 121(2)
O1 C236 C237 113.2(19)
C235 C236 O1 125(2)
C235 C236 C237 121(2)
C238 C237 C236 118(2)
C237 C238 C233 120(2)
Ag5 C241 Ag3 83.4(7)
Ag5 C241 Ag22 88.4(7)
Ag22 C241 Ag3 122.7(9)
C242 C241 Ag3 114.8(15)
C242 C241 Ag5 157.8(17)
C242 C241 Ag22 91.7(14)
C241 C242 Ag22 60.5(12)
C241 C242 C243 177(2)
C243 C242 Ag22 121.1(13)
C242 C243 C248 120.7(19)
C244 C243 C242 121(2)
C244 C243 C248 118(2)
C243 C244 C245 120(2)
C246 C245 C244 118(3)
O2 C246 C245 112(2)
C247 C246 O2 125(3)
C247 C246 C245 122(3)
C246 C247 C248 120(3)
C247 C248 C243 120(2)
Ag2 C251 Ag22 120.8(7)
Ag10 C251 Ag2 87.5(6)
Ag10 C251 Ag22 86.9(6)
C252 C251 Ag2 103.4(14)
C252 C251 Ag10 168.3(16)
C252 C251 Ag22 91.1(13)
C251 C252 C253 178(2)
C254 C253 C252 120.3(19)
C254 C253 C258 120(2)
C258 C253 C252 120.0(19)
C253 C254 C255 120(2)
C256 C255 C254 119(2)
O3 C256 C255 125(2)
O3 C256 C257 114.9(19)
C257 C256 C255 120(2)
C256 C257 C258 120(2)
C253 C258 C257 120(2)
Ag3 C261 Ag18 119.4(9)
Ag6 C261 Ag3 92.8(8)
Ag6 C261 Ag18 88.8(7)
C262 C261 Ag3 93.1(15)
C262 C261 Ag6 173.0(19)
C262 C261 Ag18 91.5(15)
C261 C262 Ag3 60.4(13)
C261 C262 C263 178(2)
C263 C262 Ag3 121.5(14)
C264 C263 C262 120.8(19)
C268 C263 C262 119.3(19)
C268 C263 C264 119.7(19)
C265 C264 C263 120(2)
C264 C265 C266 120(2)
O4 C266 C265 124(2)
O4 C266 C267 116(2)
C267 C266 C265 120(2)
C266 C267 C268 121(2)
C267 C268 C263 120(2)
Ag2 C271 Ag3 80.1(6)
Ag4 C271 Ag2 78.1(6)
Ag4 C271 Ag3 82.0(6)
C272 C271 Ag2 135.3(16)
C272 C271 Ag3 120.8(16)
C272 C271 Ag4 139.0(17)
C271 C272 C273 177(2)
C274 C273 C272 120.9(19)
C274 C273 C278 121(2)
C278 C273 C272 119(2)
C273 C274 C275 122(2)
C274 C275 C276 116(3)
O5 C276 C275 122(2)
C277 C276 O5 115(2)
C277 C276 C275 123(2)
C276 C277 C278 120(2)
C273 C278 C277 119(2)
Ag9 C281 Ag2 85.9(6)
Ag9 C281 Ag14 86.2(7)
Ag14 C281 Ag2 126.8(8)
C282 C281 Ag2 97.6(14)
C282 C281 Ag9 161.6(16)
C282 C281 Ag14 105.5(14)
C281 C282 C283 177(2)
C284 C283 C282 120.7(19)
C284 C283 C288 120.2(19)
C288 C283 C282 119.1(19)
C283 C284 C285 122(2)
C284 C285 C286 117(2)
O6 C286 C285 122(2)
C287 C286 O6 115(2)
C287 C286 C285 123(2)
C286 C287 C288 120(2)
C287 C288 C283 119(2)
Ag18 C291 Ag20 78.7(8)
Ag18 C291 Ag21 84.9(9)
Ag21 C291 Ag20 80.6(8)
C292 C291 Ag18 156(2)
C292 C291 Ag20 116(2)
C292 C291 Ag21 115(2)
C291 C292 C293 176(3)
C294 C293 C292 113(4)
C294 C293 C298 127(4)
C298 C293 C292 120(3)
C293 C294 C295 119(5)
C296 C295 C294 103(4)
C295 C296 O7 103(4)
C297 C296 O7 117(4)
C297 C296 C295 137(4)
C296 C297 C298 110(4)
C297 C298 C293 121(3)
Ag7 C301 Ag4 85.9(7)
Ag7 C301 Ag18 82.3(7)
Ag18 C301 Ag4 125.4(9)
C302 C301 Ag4 89.6(15)
C302 C301 Ag7 156.2(19)
C302 C301 Ag18 118.8(17)
C301 C302 Ag4 64.0(13)
C301 C302 C303 179(2)
C303 C302 Ag4 114.9(13)
C304 C303 C302 123.1(19)
C304 C303 C308 119.1(19)
C308 C303 C302 117.8(18)
C305 C304 C303 121(2)
C306 C305 C304 119(2)
C305 C306 O8 123(2)
C305 C306 C307 123(2)
C307 C306 O8 114(2)
C306 C307 C308 119(2)
C307 C308 C303 119(2)
Ag4 C311 Ag14 119.3(9)
Ag8 C311 Ag4 88.9(8)
Ag8 C311 Ag14 88.9(7)
C312 C311 Ag4 99.5(16)
C312 C311 Ag8 171.3(19)
C312 C311 Ag14 88.8(15)
C311 C312 C313 177(2)
C314 C313 C312 120.1(19)
C318 C313 C312 120.6(19)
C318 C313 C314 119.3(19)
C315 C314 C313 121(2)
C314 C315 C316 118(2)
O9 C316 C315 112(2)
O9 C316 C317 126(2)
C317 C316 C315 121(2)
C318 C317 C316 121(2)
C317 C318 C313 120(2)
Ag14 C321 Ag16 81.3(7)
Ag14 C321 Ag17 84.2(7)
Ag16 C321 Ag17 76.0(6)
C322 C321 Ag14 149.2(18)
C322 C321 Ag16 129.3(17)
C322 C321 Ag17 104.8(16)
C321 C322 C323 175(2)
C322 C323 C328 119.4(19)
C324 C323 C322 121(2)
C324 C323 C328 120(2)
C323 C324 C325 120(2)
C326 C325 C324 120(2)
O10 C326 C325 115.5(19)
O10 C326 C327 123(2)
C325 C326 C327 121(2)
C326 C327 C328 119(2)
C327 C328 C323 120(2)
Ag15 C331 Ag16 83.2(7)
Ag15 C331 Ag17 83.7(7)
Ag17 C331 Ag16 76.2(6)
C332 C331 Ag15 149(2)
C332 C331 Ag16 118.4(19)
C332 C331 Ag17 121.3(19)
C331 C332 C333 176(3)
C334 C333 C332 120(3)
C334 C333 C338 120(3)
C338 C333 C332 120(3)
C333 C334 C335 123(3)
C336 C335 C334 115(3)
C335 C336 O11 113(3)
C335 C336 C337 125(3)
C337 C336 O11 122(3)
C336 C337 C338 115(3)
C333 C338 C337 122(3)
Ag9 C341 Ag11 87.0(7)
Ag9 C341 Ag15 84.4(6)
Ag15 C341 Ag11 125.1(8)
C342 C341 Ag9 171.2(17)
C342 C341 Ag11 93.5(14)
C342 C341 Ag15 102.3(15)
C341 C342 C343 175(2)
C344 C343 C342 119(2)
C348 C343 C342 123(2)
C348 C343 C344 118(2)
C343 C344 C345 122(2)
C346 C345 C344 116(2)
C345 C346 O12 113(2)
C347 C346 O12 122(3)
C347 C346 C345 125(3)
C346 C347 C348 117(3)
C343 C348 C347 122(3)
Ag8 C351 Ag13 90.0(8)
Ag8 C351 Ag15 82.7(7)
Ag13 C351 Ag15 121.7(9)
C352 C351 Ag8 171(2)
C352 C351 Ag13 98.6(16)
C352 C351 Ag15 92.7(16)
C351 C352 C353 176(3)
C354 C353 C352 123(2)
C354 C353 C358 120(2)
C358 C353 C352 118(2)
C353 C354 C355 122(2)
C356 C355 C354 117(3)
C355 C356 O13 115(3)
C357 C356 O13 121(3)
C357 C356 C355 123(3)
C356 C357 C358 120(3)
C357 C358 C353 117(2)
Ag23 C361 Ag24 82.0(7)
Ag23 C361 Ag25 80.8(7)
Ag24 C361 Ag25 80.3(6)
C362 C361 Ag23 172.5(17)
C362 C361 Ag24 105.1(15)
C362 C361 Ag25 102.6(15)
C361 C362 C363 177(2)
C364 C363 C362 121.1(19)
C364 C363 C368 120.4(19)
C368 C363 C362 118.3(18)
C363 C364 C365 122(2)
C364 C365 C366 118(2)
O14 C366 C365 126(2)
O14 C366 C367 114.0(19)
C365 C366 C367 120(2)
C368 C367 C366 120(2)
C367 C368 C363 119.0(19)
Ag10 C371 Ag11 92.5(8)
Ag10 C371 Ag23 88.6(7)
Ag23 C371 Ag11 123.2(9)
C372 C371 Ag10 174.5(18)
C372 C371 Ag11 89.8(15)
C372 C371 Ag23 94.3(15)
C371 C372 Ag11 62.9(13)
C371 C372 C373 177(2)
C373 C372 Ag11 119.5(14)
C374 C373 C372 125(2)
C374 C373 C378 116(2)
C378 C373 C372 119(2)
C373 C374 C375 125(3)
C376 C375 C374 114(3)
C375 C376 O15 121(3)
C377 C376 O15 112(3)
C377 C376 C375 127(3)
C376 C377 C378 119(3)
C373 C378 C377 119(2)
Ag5 C381 Ag12 82.0(7)
Ag5 C381 Ag23 86.2(7)
Ag12 C381 Ag23 122.4(9)
C382 C381 Ag5 153.5(17)
C382 C381 Ag12 121.7(16)
C382 C381 Ag23 89.6(14)
C381 C382 Ag23 63.0(13)
C381 C382 C383 179(2)
C383 C382 Ag23 117.8(14)
C382 C383 C388 118.9(19)
C384 C383 C382 121.6(19)
C384 C383 C388 119(2)
C383 C384 C385 120(2)
C386 C385 C384 118(2)
O16 C386 C385 121(2)
C387 C386 O16 115(2)
C387 C386 C385 124(2)
C386 C387 C388 119(2)
C387 C388 C383 120(2)
Ag11 C391 Ag12 81.5(5)
Ag13 C391 Ag11 78.6(5)
Ag13 C391 Ag12 85.6(6)
C392 C391 Ag11 137.4(15)
C392 C391 Ag12 104.9(14)
C392 C391 Ag13 143.1(15)
C391 C392 C393 176(2)
C392 C393 C394 119.6(19)
C398 C393 C392 121(2)
C398 C393 C394 119(2)
C395 C394 C393 120(2)
C394 C395 C396 120(3)
O17 C396 C395 116(3)
C397 C396 O17 121(3)
C397 C396 C395 123(3)
C396 C397 C398 118(3)
C393 C398 C397 120(2)
Ag7 C401 Ag13 86.4(8)
Ag7 C401 Ag19 90.6(8)
Ag19 C401 Ag13 123.3(10)
C402 C401 Ag7 165(2)
C402 C401 Ag13 95.2(17)
C402 C401 Ag19 100.4(17)
C401 C402 C403 176(3)
C402 C403 C408 118(2)
C404 C403 C402 122(2)
C404 C403 C408 120(3)
C405 C404 C403 124(3)
C406 C405 C404 115(4)
C405 C406 O18 117(4)
C405 C406 C407 130(4)
C407 C406 O18 113(4)
C406 C407 C408 115(4)
C403 C408 C407 116(3)
Ag6 C411 Ag12 82.7(7)
Ag6 C411 Ag19 82.7(7)
Ag12 C411 Ag19 117.9(9)
C412 C411 Ag6 162.5(19)
C412 C411 Ag12 113.3(17)
C412 C411 Ag19 95.1(16)
C411 C412 C413 179(2)
C414 C413 C412 117(2)
C418 C413 C412 120(2)
C418 C413 C414 123(2)
C413 C414 C415 119(3)
C416 C415 C414 114(3)
C415 C416 O19 110(3)
C417 C416 O19 122(3)
C417 C416 C415 128(3)
C416 C417 C418 116(3)
C413 C418 C417 119(2)
Ag19 C421 Ag20 79.9(7)
Ag19 C421 Ag21 79.8(7)
Ag20 C421 Ag21 78.1(6)
C422 C421 Ag19 164(2)
C422 C421 Ag20 95.9(18)
C422 C421 Ag21 114.6(19)
C421 C422 C423 175(3)
C422 C423 C428 118(3)
C424 C423 C422 119(3)
C424 C423 C428 123(3)
C423 C424 C425 119(3)
C426 C425 C424 117(3)
O20 C426 C427 121(3)
C425 C426 O20 112(3)
C425 C426 C427 127(4)
C428 C427 C426 114(4)
C427 C428 C423 121(3)
Ag27 Ag26 Ag28 60.31(5)
Ag27 Ag26 Ag30 87.60(6)
Ag27 Ag26 Ag31 121.59(7)
Ag27 Ag26 Ag32 121.84(7)
Ag27 Ag26 Ag33 89.15(6)
Ag27 Ag26 Ag34 60.15(6)
Ag27 Ag26 Ag38 144.82(8)
Ag28 Ag26 Ag30 58.75(5)
Ag28 Ag26 Ag31 61.33(5)
Ag28 Ag26 Ag32 91.26(6)
Ag28 Ag26 Ag33 118.78(6)
Ag28 Ag26 Ag34 120.46(7)
Ag28 Ag26 Ag38 146.19(8)
Ag29 Ag26 Ag27 60.63(5)
Ag29 Ag26 Ag28 59.86(5)
Ag29 Ag26 Ag30 118.58(7)
Ag29 Ag26 Ag31 91.96(6)
Ag29 Ag26 Ag32 61.23(5)
Ag29 Ag26 Ag33 58.93(5)
Ag29 Ag26 Ag34 91.26(6)
Ag29 Ag26 Ag36 147.05(8)
Ag29 Ag26 Ag37 145.11(8)
Ag29 Ag26 Ag38 107.45(7)
Ag30 Ag26 Ag31 60.20(5)
Ag30 Ag26 Ag32 121.44(7)
Ag30 Ag26 Ag33 176.66(7)
Ag30 Ag26 Ag34 117.97(7)
Ag32 Ag26 Ag31 61.29(5)
Ag32 Ag26 Ag33 59.92(5)
Ag32 Ag26 Ag34 120.58(7)
Ag33 Ag26 Ag31 121.20(6)
Ag34 Ag26 Ag31 176.78(7)
Ag34 Ag26 Ag33 60.79(5)
Ag36 Ag26 Ag27 110.26(7)
Ag36 Ag26 Ag28 147.11(7)
Ag36 Ag26 Ag30 90.91(6)
Ag36 Ag26 Ag31 116.92(7)
Ag36 Ag26 Ag32 117.44(7)
Ag36 Ag26 Ag33 90.93(6)
Ag36 Ag26 Ag34 60.03(6)
Ag36 Ag26 Ag37 60.00(6)
Ag36 Ag26 Ag38 60.14(5)
Ag37 Ag26 Ag27 146.81(7)
Ag37 Ag26 Ag28 109.00(7)
Ag37 Ag26 Ag30 62.38(5)
Ag37 Ag26 Ag31 56.91(5)
Ag37 Ag26 Ag32 87.84(6)
Ag37 Ag26 Ag33 120.96(7)
Ag37 Ag26 Ag34 120.03(8)
Ag37 Ag26 Ag38 61.87(5)
Ag38 Ag26 Ag30 124.24(7)
Ag38 Ag26 Ag31 90.04(6)
Ag38 Ag26 Ag32 57.39(5)
Ag38 Ag26 Ag33 59.09(5)
Ag38 Ag26 Ag34 89.09(7)
Ag26 Ag27 Ag28 60.31(5)
Ag26 Ag27 Ag29 59.18(5)
Ag26 Ag27 Ag34 65.11(6)
Ag26 Ag27 Ag35 69.29(5)
Ag28 Ag27 Ag34 125.42(7)
Ag28 Ag27 Ag35 96.50(5)
Ag29 Ag27 Ag28 59.39(5)
Ag29 Ag27 Ag34 93.36(6)
Ag29 Ag27 Ag35 128.46(6)
Ag34 Ag27 Ag35 62.73(5)
C591 Ag27 Ag26 96.3(5)
C591 Ag27 Ag28 49.4(5)
C591 Ag27 Ag29 49.8(5)
C591 Ag27 Ag34 142.0(5)
C591 Ag27 Ag35 144.1(5)
C591 Ag27 C621 125.7(8)
C591 Ag27 C631 121.4(7)
C621 Ag27 Ag26 104.7(6)
C621 Ag27 Ag28 159.4(6)
C621 Ag27 Ag29 101.4(6)
C621 Ag27 Ag34 42.5(6)
C621 Ag27 Ag35 90.2(6)
C621 Ag27 C631 99.5(8)
C631 Ag27 Ag26 107.1(5)
C631 Ag27 Ag28 98.7(5)
C631 Ag27 Ag29 157.5(5)
C631 Ag27 Ag34 96.3(5)
C631 Ag27 Ag35 42.8(5)
Ag26 Ag28 Ag27 59.37(5)
Ag26 Ag28 Ag30 64.91(5)
Ag26 Ag28 Ag31 66.28(5)
Ag27 Ag28 Ag30 90.55(5)
Ag27 Ag28 Ag31 125.60(7)
Ag29 Ag28 Ag26 59.08(5)
Ag29 Ag28 Ag27 60.04(5)
Ag29 Ag28 Ag30 123.96(7)
Ag29 Ag28 Ag31 94.48(6)
Ag30 Ag28 Ag31 63.59(5)
C571 Ag28 Ag26 103.2(6)
C571 Ag28 Ag27 158.8(6)
C571 Ag28 Ag29 101.5(6)
C571 Ag28 Ag30 92.3(6)
C571 Ag28 Ag31 39.9(6)
C571 Ag28 C601 100.2(8)
C591 Ag28 Ag26 96.1(5)
C591 Ag28 Ag27 50.1(5)
C591 Ag28 Ag29 50.2(5)
C591 Ag28 Ag30 139.4(5)
C591 Ag28 Ag31 143.6(5)
C591 Ag28 C571 127.9(8)
C591 Ag28 C601 121.0(7)
C601 Ag28 Ag26 104.8(5)
C601 Ag28 Ag27 96.3(5)
C601 Ag28 Ag29 155.5(5)
C601 Ag28 Ag30 43.7(4)
C601 Ag28 Ag31 94.9(5)
Ag26 Ag29 Ag27 60.20(5)
Ag26 Ag29 Ag28 61.06(5)
Ag26 Ag29 Ag32 64.62(5)
Ag26 Ag29 Ag33 68.46(6)
Ag27 Ag29 Ag32 124.81(6)
Ag27 Ag29 Ag33 94.31(6)
Ag28 Ag29 Ag27 60.57(5)
Ag28 Ag29 Ag32 93.87(6)
Ag28 Ag29 Ag33 129.52(6)
Ag33 Ag29 Ag32 63.87(5)
C561 Ag29 Ag26 102.5(5)
C561 Ag29 Ag27 155.9(5)
C561 Ag29 Ag28 97.0(5)
C561 Ag29 Ag32 42.3(5)
C561 Ag29 Ag33 94.1(5)
C581 Ag29 Ag26 107.7(6)
C581 Ag29 Ag27 99.6(6)
C581 Ag29 Ag28 159.9(6)
C581 Ag29 Ag32 95.7(6)
C581 Ag29 Ag33 42.9(6)
C581 Ag29 C561 101.9(8)
C591 Ag29 Ag26 97.6(5)
C591 Ag29 Ag27 50.3(5)
C591 Ag29 Ag28 50.1(5)
C591 Ag29 Ag32 143.0(5)
C591 Ag29 Ag33 142.4(5)
C591 Ag29 C561 123.4(7)
C591 Ag29 C581 121.2(8)
Ag26 Ag30 Ag31 62.87(5)
Ag26 Ag30 Ag35 63.38(5)
Ag28 Ag30 Ag26 56.34(5)
Ag28 Ag30 Ag31 61.68(5)
Ag28 Ag30 Ag35 90.66(5)
Ag28 Ag30 Ag37 100.23(6)
Ag28 Ag30 Ag43 149.94(7)
Ag31 Ag30 Ag35 126.17(6)
Ag37 Ag30 Ag26 54.01(5)
Ag37 Ag30 Ag31 55.70(5)
Ag37 Ag30 Ag35 89.90(6)
Ag43 Ag30 Ag26 106.58(6)
Ag43 Ag30 Ag31 137.11(7)
Ag43 Ag30 Ag35 59.42(5)
Ag43 Ag30 Ag37 83.80(6)
Ag44 Ag30 Ag26 111.74(6)
Ag44 Ag30 Ag28 88.99(6)
Ag44 Ag30 Ag31 148.53(7)
Ag44 Ag30 Ag35 60.30(5)
Ag44 Ag30 Ag37 149.06(7)
Ag44 Ag30 Ag43 74.20(5)
C601 Ag30 Ag26 104.9(5)
C601 Ag30 Ag28 52.5(5)
C601 Ag30 Ag31 99.9(5)
C601 Ag30 Ag35 96.1(5)
C601 Ag30 Ag37 152.0(5)
C601 Ag30 Ag43 122.6(5)
C601 Ag30 Ag44 49.8(5)
C601 Ag30 C661 155.3(8)
C661 Ag30 Ag26 99.8(6)
C661 Ag30 Ag28 148.9(6)
C661 Ag30 Ag31 90.8(6)
C661 Ag30 Ag35 95.4(6)
C661 Ag30 Ag37 49.5(6)
C661 Ag30 Ag43 48.2(6)
C661 Ag30 Ag44 120.3(6)
Ag28 Ag31 Ag26 52.39(5)
Ag28 Ag31 Ag30 54.73(4)
Ag28 Ag31 Ag32 83.19(5)
Ag28 Ag31 Ag49 133.80(7)
Ag30 Ag31 Ag26 56.93(5)
Ag30 Ag31 Ag32 113.53(6)
Ag30 Ag31 Ag49 154.15(7)
Ag32 Ag31 Ag26 56.64(5)
Ag32 Ag31 Ag49 92.31(6)
Ag37 Ag31 Ag26 53.07(5)
Ag37 Ag31 Ag28 98.02(6)
Ag37 Ag31 Ag30 59.67(5)
Ag37 Ag31 Ag32 82.74(6)
Ag37 Ag31 Ag47 82.94(6)
Ag37 Ag31 Ag49 127.11(7)
Ag47 Ag31 Ag26 100.25(6)
Ag47 Ag31 Ag28 137.62(7)
Ag47 Ag31 Ag30 142.56(7)
Ag47 Ag31 Ag32 54.74(5)
Ag47 Ag31 Ag49 53.44(5)
Ag48 Ag31 Ag26 99.20(6)
Ag48 Ag31 Ag28 81.50(6)
Ag48 Ag31 Ag30 136.22(7)
Ag48 Ag31 Ag32 55.47(5)
Ag48 Ag31 Ag37 138.09(7)
Ag48 Ag31 Ag47 71.02(6)
Ag48 Ag31 Ag49 59.22(5)
Ag49 Ag31 Ag26 148.84(7)
C571 Ag31 Ag26 95.6(7)
C571 Ag31 Ag28 46.0(7)
C571 Ag31 Ag30 89.3(7)
C571 Ag31 Ag32 94.7(7)
C571 Ag31 Ag37 143.8(7)
C571 Ag31 Ag47 124.7(7)
C571 Ag31 Ag48 54.2(7)
C571 Ag31 Ag49 89.0(7)
C571 Ag31 C681 163.9(10)
C681 Ag31 Ag26 100.5(7)
C681 Ag31 Ag28 149.4(7)
C681 Ag31 Ag30 100.5(7)
C681 Ag31 Ag32 93.0(7)
C681 Ag31 Ag37 51.4(7)
C681 Ag31 Ag47 51.0(7)
C681 Ag31 Ag48 121.0(7)
C681 Ag31 Ag49 76.5(7)
Ag26 Ag32 Ag31 62.06(5)
Ag26 Ag32 Ag33 62.48(5)
Ag29 Ag32 Ag26 54.15(5)
Ag29 Ag32 Ag31 88.45(6)
Ag29 Ag32 Ag33 57.92(5)
Ag33 Ag32 Ag31 124.53(6)
Ag38 Ag32 Ag26 56.74(5)
Ag38 Ag32 Ag29 101.08(6)
Ag38 Ag32 Ag31 90.14(6)
Ag38 Ag32 Ag33 59.93(5)
Ag38 Ag32 Ag47 85.86(6)
Ag38 Ag32 Ag48 146.17(7)
Ag47 Ag32 Ag26 107.49(6)
Ag47 Ag32 Ag29 146.31(7)
Ag47 Ag32 Ag31 58.37(5)
Ag47 Ag32 Ag33 144.70(7)
Ag48 Ag32 Ag26 104.13(7)
Ag48 Ag32 Ag29 83.90(6)
Ag48 Ag32 Ag31 56.33(5)
Ag48 Ag32 Ag33 140.73(7)
Ag48 Ag32 Ag47 73.22(6)
C561 Ag32 Ag26 100.1(6)
C561 Ag32 Ag29 50.3(6)
C561 Ag32 Ag31 93.2(6)
C561 Ag32 Ag33 95.2(6)
C561 Ag32 Ag38 151.0(6)
C561 Ag32 Ag47 120.1(6)
C561 Ag32 Ag48 48.6(6)
C561 Ag32 C721 155.2(8)
C721 Ag32 Ag26 104.7(6)
C721 Ag32 Ag29 152.1(6)
C721 Ag32 Ag31 97.0(6)
C721 Ag32 Ag33 97.5(6)
C721 Ag32 Ag38 51.8(6)
C721 Ag32 Ag47 50.2(6)
C721 Ag32 Ag48 121.8(6)
Ag29 Ag33 Ag26 52.61(5)
Ag29 Ag33 Ag32 58.21(5)
Ag29 Ag33 Ag34 85.41(6)
Ag29 Ag33 Ag38 97.54(6)
Ag29 Ag33 Ag41 127.72(7)
Ag32 Ag33 Ag26 57.60(5)
Ag32 Ag33 Ag34 115.05(6)
Ag34 Ag33 Ag26 57.56(5)
Ag38 Ag33 Ag26 53.59(5)
Ag38 Ag33 Ag32 54.85(5)
Ag38 Ag33 Ag34 83.95(6)
Ag38 Ag33 Ag41 134.50(7)
Ag39 Ag33 Ag26 102.71(6)
Ag39 Ag33 Ag29 142.16(7)
Ag39 Ag33 Ag32 138.20(7)
Ag39 Ag33 Ag34 56.97(6)
Ag39 Ag33 Ag38 83.51(6)
Ag39 Ag33 Ag40 73.70(6)
Ag39 Ag33 Ag41 58.79(5)
Ag40 Ag33 Ag26 100.47(6)
Ag40 Ag33 Ag29 82.74(6)
Ag40 Ag33 Ag32 140.95(7)
Ag40 Ag33 Ag34 56.88(6)
Ag40 Ag33 Ag38 140.76(7)
Ag40 Ag33 Ag41 55.32(5)
Ag41 Ag33 Ag26 151.40(7)
Ag41 Ag33 Ag32 150.77(7)
Ag41 Ag33 Ag34 94.16(6)
C581 Ag33 Ag26 98.3(7)
C581 Ag33 Ag29 49.0(7)
C581 Ag33 Ag32 95.5(7)
C581 Ag33 Ag34 96.7(7)
C581 Ag33 Ag38 146.0(7)
C581 Ag33 Ag39 125.2(7)
C581 Ag33 Ag40 52.8(7)
C581 Ag33 Ag41 79.4(7)
C731 Ag33 Ag26 100.0(6)
C731 Ag33 Ag29 146.7(6)
C731 Ag33 Ag32 92.3(6)
C731 Ag33 Ag34 95.0(6)
C731 Ag33 Ag38 49.6(6)
C731 Ag33 Ag39 52.2(6)
C731 Ag33 Ag40 125.0(6)
C731 Ag33 Ag41 85.6(6)
C731 Ag33 C581 161.6(9)
Ag26 Ag34 Ag33 61.65(5)
Ag27 Ag34 Ag26 54.74(5)
Ag27 Ag34 Ag33 86.69(6)
Ag27 Ag34 Ag35 58.90(5)
Ag35 Ag34 Ag26 64.04(5)
Ag35 Ag34 Ag33 125.59(7)
Ag36 Ag34 Ag26 54.40(5)
Ag36 Ag34 Ag27 100.93(6)
Ag36 Ag34 Ag33 88.27(6)
Ag36 Ag34 Ag35 62.39(5)
Ag39 Ag34 Ag26 105.19(7)
Ag39 Ag34 Ag27 141.94(8)
Ag39 Ag34 Ag33 55.94(5)
Ag39 Ag34 Ag35 147.60(8)
Ag39 Ag34 Ag36 86.21(7)
Ag40 Ag34 Ag26 103.05(8)
Ag40 Ag34 Ag27 80.65(7)
Ag40 Ag34 Ag33 56.10(5)
Ag40 Ag34 Ag35 137.97(9)
Ag40 Ag34 Ag36 144.32(7)
Ag40 Ag34 Ag39 72.81(6)
C621 Ag34 Ag26 101.1(7)
C621 Ag34 Ag27 49.2(7)
C621 Ag34 Ag33 95.1(7)
C621 Ag34 Ag35 91.8(7)
C621 Ag34 Ag36 149.5(7)
C621 Ag34 Ag39 120.6(7)
C621 Ag34 Ag40 49.6(7)
C621 Ag34 C701 159.2(10)
C701 Ag34 Ag26 99.6(7)
C701 Ag34 Ag27 150.8(7)
C701 Ag34 Ag33 92.6(7)
C701 Ag34 Ag35 99.3(7)
C701 Ag34 Ag36 49.9(7)
C701 Ag34 Ag39 50.5(7)
C701 Ag34 Ag40 122.6(7)
Ag27 Ag35 Ag30 82.25(5)
Ag27 Ag35 Ag34 58.37(5)
Ag27 Ag35 Ag36 96.47(5)
Ag27 Ag35 Ag43 138.15(6)
Ag27 Ag35 Ag44 85.33(5)
Ag34 Ag35 Ag30 114.61(6)
Ag34 Ag35 Ag36 56.54(5)
Ag36 Ag35 Ag30 82.45(5)
Ag43 Ag35 Ag30 55.93(4)
Ag43 Ag35 Ag34 137.35(7)
Ag43 Ag35 Ag36 80.89(5)
Ag43 Ag35 Ag44 69.66(5)
Ag44 Ag35 Ag30 53.99(5)
Ag44 Ag35 Ag34 143.70(7)
Ag44 Ag35 Ag36 135.87(6)
Ag45 Ag35 Ag27 134.68(7)
Ag45 Ag35 Ag30 95.23(5)
Ag45 Ag35 Ag34 149.87(7)
Ag45 Ag35 Ag36 128.24(6)
Ag45 Ag35 Ag43 57.06(5)
Ag45 Ag35 Ag44 58.66(5)
C631 Ag35 Ag27 49.1(6)
C631 Ag35 Ag30 90.3(6)
C631 Ag35 Ag34 97.6(6)
C631 Ag35 Ag36 145.6(6)
C631 Ag35 Ag43 122.1(6)
C631 Ag35 Ag44 52.8(6)
C631 Ag35 Ag45 85.8(6)
C671 Ag35 Ag27 143.8(6)
C671 Ag35 Ag30 92.2(6)
C671 Ag35 Ag34 92.8(6)
C671 Ag35 Ag36 47.3(6)
C671 Ag35 Ag43 50.7(6)
C671 Ag35 Ag44 119.9(6)
C671 Ag35 Ag45 81.4(6)
C671 Ag35 C631 167.1(8)
Ag26 Ag36 Ag34 65.57(6)
Ag26 Ag36 Ag35 67.31(5)
Ag26 Ag36 Ag37 60.00(6)
Ag26 Ag36 Ag38 60.84(6)
Ag34 Ag36 Ag35 61.07(5)
Ag37 Ag36 Ag34 125.56(7)
Ag37 Ag36 Ag35 96.01(6)
Ag37 Ag36 Ag38 62.12(5)
Ag38 Ag36 Ag34 92.57(6)
Ag38 Ag36 Ag35 127.95(7)
C671 Ag36 Ag26 103.5(5)
C671 Ag36 Ag34 91.1(5)
C671 Ag36 Ag35 40.1(5)
C671 Ag36 Ag37 100.2(5)
C671 Ag36 Ag38 160.2(5)
C671 Ag36 C672 26.9(7)
C672 Ag36 Ag26 128.5(5)
C672 Ag36 Ag34 109.5(5)
C672 Ag36 Ag35 66.9(5)
C672 Ag36 Ag37 103.2(5)
C672 Ag36 Ag38 157.9(5)
C691 Ag36 Ag26 96.7(6)
C691 Ag36 Ag34 142.1(6)
C691 Ag36 Ag35 145.0(6)
C691 Ag36 Ag37 50.3(6)
C691 Ag36 Ag38 50.5(6)
C691 Ag36 C671 126.3(8)
C691 Ag36 C672 107.5(7)
C691 Ag36 C701 121.1(9)
C701 Ag36 Ag26 104.5(7)
C701 Ag36 Ag34 43.8(7)
C701 Ag36 Ag35 93.5(7)
C701 Ag36 Ag37 156.2(7)
C701 Ag36 Ag38 94.9(7)
C701 Ag36 C671 101.1(8)
C701 Ag36 C672 100.6(8)
Ag26 Ag37 Ag30 63.61(5)
Ag26 Ag37 Ag31 70.02(6)
Ag26 Ag37 Ag38 59.94(5)
Ag31 Ag37 Ag30 64.63(5)
Ag36 Ag37 Ag26 60.00(6)
Ag36 Ag37 Ag30 91.61(6)
Ag36 Ag37 Ag31 130.02(7)
Ag36 Ag37 Ag38 59.48(5)
Ag38 Ag37 Ag30 123.53(6)
Ag38 Ag37 Ag31 96.48(6)
C661 Ag37 Ag26 102.0(5)
C661 Ag37 Ag30 42.1(5)
C661 Ag37 Ag31 92.7(5)
C661 Ag37 Ag36 96.9(6)
C661 Ag37 Ag38 154.8(6)
C681 Ag37 Ag26 109.3(6)
C681 Ag37 Ag30 98.5(6)
C681 Ag37 Ag31 43.6(6)
C681 Ag37 Ag36 159.7(6)
C681 Ag37 Ag38 100.4(6)
C681 Ag37 C661 102.4(8)
C691 Ag37 Ag26 97.0(6)
C691 Ag37 Ag30 141.4(6)
C691 Ag37 Ag31 143.1(6)
C691 Ag37 Ag36 50.7(6)
C691 Ag37 Ag38 49.3(6)
C691 Ag37 C661 124.1(8)
C691 Ag37 C681 119.8(8)
Ag26 Ag38 Ag32 65.88(6)
Ag26 Ag38 Ag33 67.31(5)
Ag26 Ag38 Ag37 58.19(5)
Ag32 Ag38 Ag33 65.22(5)
Ag32 Ag38 Ag37 90.60(6)
Ag36 Ag38 Ag26 59.03(5)
Ag36 Ag38 Ag32 124.81(7)
Ag36 Ag38 Ag33 95.21(6)
Ag36 Ag38 Ag37 58.40(5)
Ag37 Ag38 Ag33 125.49(7)
C691 Ag38 Ag26 94.9(6)
C691 Ag38 Ag32 137.1(6)
C691 Ag38 Ag33 144.3(6)
C691 Ag38 Ag36 50.0(6)
C691 Ag38 Ag37 48.4(6)
C691 Ag38 C721 118.1(8)
C691 Ag38 C731 127.8(8)
C721 Ag38 Ag26 107.5(5)
C721 Ag38 Ag32 45.5(5)
C721 Ag38 Ag33 97.2(5)
C721 Ag38 Ag36 155.9(5)
C721 Ag38 Ag37 97.7(5)
C721 Ag38 C731 100.9(8)
C731 Ag38 Ag26 105.5(5)
C731 Ag38 Ag32 94.9(5)
C731 Ag38 Ag33 41.5(5)
C731 Ag38 Ag36 102.0(5)
C731 Ag38 Ag37 158.5(6)
Ag33 Ag39 Ag34 67.09(6)
Ag33 Ag39 Ag41 63.71(6)
Ag33 Ag39 Ag42 102.76(7)
Ag34 Ag39 Ag41 103.67(8)
Ag34 Ag39 Ag42 87.17(7)
Ag41 Ag39 Ag42 53.99(5)
C2X Ag39 Ag33 139.1(13)
C2X Ag39 Ag34 130.8(13)
C2X Ag39 Ag41 75.6(13)
C2X Ag39 Ag42 51.9(13)
C701 Ag39 Ag33 97.2(7)
C701 Ag39 Ag34 44.3(7)
C701 Ag39 Ag41 147.9(7)
C701 Ag39 Ag42 111.9(7)
C701 Ag39 C2X 121.0(15)
C701 Ag39 C731 99.6(9)
C701 Ag39 C742 130(2)
C731 Ag39 Ag33 43.4(5)
C731 Ag39 Ag34 96.9(6)
C731 Ag39 Ag41 84.1(5)
C731 Ag39 Ag42 137.4(5)
C731 Ag39 C2X 131.1(14)
C731 Ag39 C742 114(2)
C741 Ag39 Ag33 114(2)
C741 Ag39 Ag34 131(2)
C741 Ag39 Ag41 51(2)
C741 Ag39 Ag42 44(2)
C741 Ag39 C701 143(2)
C741 Ag39 C731 117(2)
C741 Ag39 C742 27(3)
C742 Ag39 Ag33 132(2)
C742 Ag39 Ag34 148(2)
C742 Ag39 Ag41 74(2)
C742 Ag39 Ag42 66(2)
Ag33 Ag40 Ag34 67.02(6)
Ag33 Ag40 Ag42 103.80(7)
Ag41 Ag40 Ag33 65.55(6)
Ag41 Ag40 Ag34 107.76(7)
Ag41 Ag40 Ag42 56.03(6)
Ag42 Ag40 Ag34 88.11(7)
C581 Ag40 Ag33 44.1(6)
C581 Ag40 Ag34 98.5(6)
C581 Ag40 Ag41 81.8(6)
C581 Ag40 Ag42 137.1(6)
C581 Ag40 C622 113.1(9)
C611 Ag40 Ag33 116.5(6)
C611 Ag40 Ag34 136.9(6)
C611 Ag40 Ag41 51.6(6)
C611 Ag40 Ag42 48.8(6)
C611 Ag40 C581 112.4(9)
C611 Ag40 C621 139.7(9)
C611 Ag40 C622 119.4(9)
C621 Ag40 Ag33 99.6(6)
C621 Ag40 Ag34 43.3(6)
C621 Ag40 Ag41 150.3(6)
C621 Ag40 Ag42 107.7(6)
C621 Ag40 C581 105.8(9)
C621 Ag40 C622 27.4(8)
C622 Ag40 Ag33 123.9(7)
C622 Ag40 Ag34 70.0(7)
C622 Ag40 Ag41 165.1(7)
C622 Ag40 Ag42 109.1(7)
Ag39 Ag41 Ag33 57.50(5)
Ag40 Ag41 Ag33 59.13(5)
Ag40 Ag41 Ag39 74.86(6)
Ag42 Ag41 Ag33 105.26(7)
Ag42 Ag41 Ag39 63.65(6)
Ag42 Ag41 Ag40 64.65(7)
P7 Ag41 Ag33 97.34(15)
P7 Ag41 Ag39 123.73(15)
P7 Ag41 Ag40 138.40(16)
P7 Ag41 Ag42 155.16(16)
C611 Ag41 Ag33 108.6(6)
C611 Ag41 Ag39 107.4(6)
C611 Ag41 Ag40 50.1(6)
C611 Ag41 Ag42 52.6(6)
C611 Ag41 P7 128.8(6)
C611 Ag41 C741 100.5(19)
C741 Ag41 Ag33 99.3(18)
C741 Ag41 Ag39 42.1(18)
C741 Ag41 Ag40 100.2(18)
C741 Ag41 Ag42 48.5(18)
C741 Ag41 P7 118.2(18)
Ag40 Ag42 Ag39 72.33(6)
Ag41 Ag42 Ag39 62.36(6)
Ag41 Ag42 Ag40 59.33(7)
P12 Ag42 Ag39 122.45(16)
P12 Ag42 Ag40 120.80(17)
P12 Ag42 Ag41 175.19(17)
P12 Ag42 C2X 103.5(13)
C2X Ag42 Ag39 49.8(13)
C2X Ag42 Ag40 120.3(13)
C2X Ag42 Ag41 79.7(13)
C611 Ag42 Ag39 106.6(6)
C611 Ag42 Ag40 47.8(6)
C611 Ag42 Ag41 53.1(6)
C611 Ag42 P12 122.9(7)
C611 Ag42 C2X 131.3(14)
C741 Ag42 Ag39 41(2)
C741 Ag42 Ag40 101(2)
C741 Ag42 Ag41 56(2)
C741 Ag42 P12 127(2)
C741 Ag42 C611 108(2)
Ag30 Ag43 Ag35 64.65(5)
Ag45 Ag43 Ag30 102.97(6)
Ag45 Ag43 Ag35 59.37(5)
Ag46 Ag43 Ag30 84.75(6)
Ag46 Ag43 Ag35 106.33(6)
Ag46 Ag43 Ag45 66.41(5)
C651 Ag43 Ag30 135.4(5)
C651 Ag43 Ag35 113.2(5)
C651 Ag43 Ag45 54.1(5)
C651 Ag43 Ag46 51.9(5)
C651 Ag43 C661 145.3(8)
C651 Ag43 C671 114.4(8)
C661 Ag43 Ag30 44.1(6)
C661 Ag43 Ag35 96.7(6)
C661 Ag43 Ag45 147.1(6)
C661 Ag43 Ag46 104.3(6)
C661 Ag43 C671 99.5(8)
C671 Ag43 Ag30 92.9(5)
C671 Ag43 Ag35 41.7(5)
C671 Ag43 Ag45 78.0(5)
C671 Ag43 Ag46 142.6(5)
Ag30 Ag44 Ag35 65.72(5)
Ag30 Ag44 Ag45 103.48(6)
Ag30 Ag44 Ag46 84.92(6)
Ag45 Ag44 Ag35 58.63(5)
Ag46 Ag44 Ag35 104.18(6)
Ag46 Ag44 Ag45 64.38(5)
C601 Ag44 Ag30 45.1(5)
C601 Ag44 Ag35 97.1(5)
C601 Ag44 Ag45 148.4(5)
C601 Ag44 Ag46 108.2(5)
C601 Ag44 C631 95.9(7)
C631 Ag44 Ag30 91.9(5)
C631 Ag44 Ag35 41.7(5)
C631 Ag44 Ag45 79.3(5)
C631 Ag44 Ag46 141.5(5)
C641 Ag44 Ag30 137.5(6)
C641 Ag44 Ag35 109.5(6)
C641 Ag44 Ag45 51.6(6)
C641 Ag44 Ag46 54.2(6)
C641 Ag44 C601 150.6(8)
C641 Ag44 C631 112.1(8)
Ag35 Ag45 Ag44 62.71(5)
Ag35 Ag45 Ag46 102.00(6)
Ag43 Ag45 Ag35 63.57(5)
Ag43 Ag45 Ag44 73.98(5)
Ag43 Ag45 Ag46 56.01(5)
Ag44 Ag45 Ag46 57.21(5)
P11 Ag45 Ag35 94.99(13)
P11 Ag45 Ag43 128.31(14)
P11 Ag45 Ag44 139.54(14)
P11 Ag45 Ag46 161.48(14)
C641 Ag45 Ag35 105.9(5)
C641 Ag45 Ag43 99.4(5)
C641 Ag45 Ag44 43.8(5)
C641 Ag45 Ag46 49.4(5)
C641 Ag45 P11 132.2(5)
C641 Ag45 C651 92.3(7)
C651 Ag45 Ag35 108.3(5)
C651 Ag45 Ag43 45.0(5)
C651 Ag45 Ag44 98.3(5)
C651 Ag45 Ag46 45.8(5)
C651 Ag45 P11 121.4(5)
Ag43 Ag46 Ag44 75.34(5)
Ag43 Ag46 Ag45 57.58(5)
Ag44 Ag46 Ag45 58.41(5)
P10 Ag46 Ag43 127.02(14)
P10 Ag46 Ag44 110.66(14)
P10 Ag46 Ag45 168.13(14)
P10 Ag46 C641 121.9(5)
C641 Ag46 Ag43 99.3(5)
C641 Ag46 Ag44 44.2(5)
C641 Ag46 Ag45 47.6(5)
C651 Ag46 Ag43 46.2(5)
C651 Ag46 Ag44 102.2(5)
C651 Ag46 Ag45 48.9(5)
C651 Ag46 P10 142.9(5)
C651 Ag46 C641 93.6(7)
Ag32 Ag47 Ag31 66.89(6)
Ag32 Ag47 Ag50 85.52(6)
Ag49 Ag47 Ag31 67.92(6)
Ag49 Ag47 Ag32 110.59(8)
Ag49 Ag47 Ag50 56.62(6)
Ag50 Ag47 Ag31 102.03(7)
C681 Ag47 Ag31 42.1(6)
C681 Ag47 Ag32 96.5(6)
C681 Ag47 Ag49 82.1(6)
C681 Ag47 Ag50 135.9(6)
C681 Ag47 C722 113.0(8)
C711 Ag47 Ag31 117.2(7)
C711 Ag47 Ag32 135.6(7)
C711 Ag47 Ag49 49.5(7)
C711 Ag47 Ag50 50.0(7)
C711 Ag47 C681 115.1(9)
C711 Ag47 C721 138.6(9)
C711 Ag47 C722 118.6(9)
C721 Ag47 Ag31 100.3(5)
C721 Ag47 Ag32 45.1(5)
C721 Ag47 Ag49 154.8(5)
C721 Ag47 Ag50 107.6(5)
C721 Ag47 C681 104.3(8)
C721 Ag47 C722 26.3(7)
C722 Ag47 Ag31 124.0(6)
C722 Ag47 Ag32 70.5(5)
C722 Ag47 Ag49 164.8(5)
C722 Ag47 Ag50 109.1(5)
Ag31 Ag48 Ag49 66.11(6)
Ag32 Ag48 Ag31 68.20(6)
Ag32 Ag48 Ag49 104.23(7)
Ag50 Ag48 Ag31 107.70(7)
Ag50 Ag48 Ag32 87.96(7)
Ag50 Ag48 Ag49 55.39(6)
C551 Ag48 Ag31 114.7(7)
C551 Ag48 Ag32 137.7(7)
C551 Ag48 Ag49 51.0(7)
C551 Ag48 Ag50 50.1(7)
C551 Ag48 C561 142.4(9)
C551 Ag48 C571 112.9(9)
C561 Ag48 Ag31 100.1(5)
C561 Ag48 Ag32 44.4(5)
C561 Ag48 Ag49 147.7(5)
C561 Ag48 Ag50 107.2(5)
C561 Ag48 C571 101.9(8)
C571 Ag48 Ag31 43.4(6)
C571 Ag48 Ag32 97.2(6)
C571 Ag48 Ag49 87.7(6)
C571 Ag48 Ag50 142.7(6)
Ag47 Ag49 Ag31 58.64(6)
Ag47 Ag49 Ag48 71.24(6)
Ag48 Ag49 Ag31 54.67(5)
Ag50 Ag49 Ag31 100.81(7)
Ag50 Ag49 Ag47 64.33(6)
Ag50 Ag49 Ag48 58.22(6)
P9 Ag49 Ag31 96.77(15)
P9 Ag49 Ag47 145.65(16)
P9 Ag49 Ag48 116.14(15)
P9 Ag49 Ag50 149.48(16)
P9 Ag49 C551 103.9(6)
C551 Ag49 Ag31 95.5(6)
C551 Ag49 Ag47 102.2(6)
C551 Ag49 Ag48 42.5(6)
C551 Ag49 Ag50 50.0(6)
C711 Ag49 Ag31 106.3(7)
C711 Ag49 Ag47 47.8(7)
C711 Ag49 Ag48 101.5(7)
C711 Ag49 Ag50 53.8(7)
C711 Ag49 P9 142.3(7)
C711 Ag49 C551 103.1(9)
Ag48 Ag50 Ag47 72.44(6)
Ag49 Ag50 Ag47 59.06(6)
Ag49 Ag50 Ag48 66.40(7)
P8 Ag50 Ag47 118.49(19)
P8 Ag50 Ag48 121.01(19)
P8 Ag50 Ag49 171.9(2)
C551 Ag50 Ag47 102.8(6)
C551 Ag50 Ag48 46.5(7)
C551 Ag50 Ag49 56.3(6)
C551 Ag50 P8 130.6(7)
C551 Ag50 C711 105.6(9)
C711 Ag50 Ag47 45.1(6)
C711 Ag50 Ag48 105.3(6)
C711 Ag50 Ag49 49.9(6)
C711 Ag50 P8 122.5(7)
C16 P7 Ag41 120.2(7)
C16 P7 C431 101.3(10)
C16 P7 C441 104.7(10)
C431 P7 Ag41 109.4(7)
C431 P7 C441 106.9(10)
C441 P7 Ag41 113.0(8)
C20 P8 Ag50 116.0(10)
C20 P8 C461 106.8(13)
C451 P8 Ag50 112.6(10)
C451 P8 C20 99.3(13)
C451 P8 C461 108.4(14)
C461 P8 Ag50 112.7(10)
C21 P9 Ag49 117.8(7)
C21 P9 C471 103.9(10)
C471 P9 Ag49 118.3(7)
C481 P9 Ag49 106.0(7)
C481 P9 C21 106.1(10)
C481 P9 C471 103.1(10)
C25 P10 Ag46 117.3(8)
C491 P10 Ag46 115.5(8)
C491 P10 C25 105.8(11)
C491 P10 C501 105.6(10)
C501 P10 Ag46 110.3(7)
C501 P10 C25 100.8(10)
C26 P11 Ag45 123.8(7)
C511 P11 Ag45 107.2(7)
C511 P11 C26 105.7(10)
C521 P11 Ag45 113.2(6)
C521 P11 C26 102.3(9)
C521 P11 C511 102.5(9)
C30 P12 Ag42 113.4(8)
C531 P12 Ag42 112.6(9)
C531 P12 C30 102.9(11)
C541 P12 Ag42 118.1(8)
C541 P12 C30 104.8(10)
C541 P12 C531 103.6(11)
C556 O21 C559 119(2)
C569 O22 C566 121(3)
C576 O23 C579 118(2)
C586 O24 C589 117(3)
C1A O24A C589 115(6)
C1G O25 C599 120(4)
C596 O25A C599 107(3)
C606 O26 C1J 125(3)
C606 O26 C609 122(3)
C609 O26 C1J 112(3)
C616 O27 C619 118(4)
C619 O27A C1O 119(8)
C629 O28 C626 118(4)
C1U O28A C1X 118(4)
C636 O29 C639 117(2)
C646 O30 C649 116.5(19)
C656 O31 C659 117.0(19)
C669 O32 C666 118(3)
C676 O33 C679 105(4)
C686 O34 C689 121(4)
C2B O34A C2D 117(6)
C696 O35 C699 104(5)
C2H O35A C2K 130(10)
C706 O36 C709 121(2)
C719 O37 C716 117(3)
C2R O37A C2O 105(8)
C726 O38 C729 116(3)
C736 O39 C739 107(3)
C739 O39A C2U 117(3)
C746 O40 C749 146(5)
C33 O40A C749 105(4)
O24A C1A C1B 109(8)
C585 C1A O24A 129(8)
C585 C1A C1B 122(8)
C1C C1B C1A 117(8)
C1B C1C C583 121(7)
C1E C1D C1I 125(4)
C1E C1D C592 118(4)
C1I C1D C592 117(4)
C1D C1E C1F 125(4)
C738 C1EB C732 118.7(17)
C734 C1EB C732 122.3(17)
C734 C1EB C738 119.0(10)
C733 C2S C2T 120.3(12)
C2U C2T C2S 120.0
C2T C2U O39A 117.5(12)
C2T C2U C2V 120.0
C2V C2U O39A 114.0(11)
C2W C2V C2U 120.0
C2V C2W C733 118.9(9)
C1G C1F C1E 110(4)
O25 C1G C1F 117(5)
C1H C1G O25 117(5)
C1H C1G C1F 126(5)
C1G C1H C1I 119(5)
C1D C1I C1H 114(4)
C611 C1K C1L 168(6)
C1Q C1L C1K 123(4)
C1Q C1L C1M 120.0
C1M C1L C1K 116(4)
C1P C1Q C1L 120.0
C1O C1P C1Q 120.0
C1P C1O O27A 115(5)
C1P C1O C1N 120.0
C1N C1O O27A 125(5)
C1M C1N C1O 120.0
C1N C1M C1L 120.0
C1S C1R C1W 120(5)
C622 C1R C1S 130(5)
C622 C1R C1W 110(4)
C1R C1S C1T 121(5)
C1U C1T C1S 113(5)
C1T C1U O28A 118(4)
C1T C1U C1V 127(5)
C1V C1U O28A 114(4)
C1U C1V C1W 118(4)
C1R C1W C1V 117(5)
C1Z C1Y C682 125(6)
C1Z C1Y C688 126(7)
C688 C1Y C682 108(5)
C1Y C1Z C2A 122(6)
C1Z C2A C2B 120(5)
O34A C2B C2A 116(5)
O34A C2B C2C 123(5)
C2A C2B C2C 120(6)
C2B C2C C688 119(6)
C2J C2E C2F 120.0
C2J C2E C692 137(4)
C2F C2E C692 103(4)
C2I C2J C2E 120.0
C2J C2I C2H 120.00(5)
C2I C2H O35A 107(7)
C2G C2H O35A 132(7)
C2G C2H C2I 120.0
C2H C2G C2F 120.0
C2G C2F C2E 120.00(6)
C2L C2M C2N 120.0
C2M C2L C2Q 120.0
C2M C2L C712 113(3)
C2Q C2L C712 125(3)
C2P C2Q C2L 120.0
C2Q C2P C2O 120.0
C2P C2O O37A 120.0(6)
C2P C2O C2N 120.0
C2N C2O O37A 120.0(6)
C2O C2N C2M 120.0
Ag39 C2X Ag42 78.3(17)
C2Y C2X Ag39 128(4)
C2Y C2X Ag42 152(5)
C2X C2Y C2Z 177(6)
C2Y C2Z C31 123(5)
C2Y C2Z C35 123(5)
C35 C2Z C31 114(5)
C17 C16 P7 113.9(15)
C18 C17 C16 107.1(19)
C17 C18 C19 115(2)
C20 C19 C18 111(2)
C19 C20 P8 115.9(19)
C22 C21 P9 110.1(14)
C23 C22 C21 109.4(17)
C24 C23 C22 111.3(18)
C23 C24 C25 109.2(17)
C24 C25 P10 115.3(15)
C27 C26 P11 114.4(15)
C28 C27 C26 111.0(17)
C29 C28 C27 111.3(17)
C28 C29 C30 110.2(18)
C29 C30 P12 112.9(15)
C32 C31 C2Z 124(5)
C33 C32 C31 116(6)
C32 C33 O40A 127(6)
C32 C33 C34 124(6)
C34 C33 O40A 108(5)
C33 C34 C35 121(6)
C34 C35 C2Z 120(6)
C432 C431 P7 117.6(17)
C436 C431 P7 121.1(18)
C436 C431 C432 121(2)
C431 C432 C433 118(2)
C434 C433 C432 120(3)
C433 C434 C435 121(3)
C436 C435 C434 118(3)
C431 C436 C435 121(3)
C442 C441 P7 121.5(18)
C446 C441 P7 115.6(18)
C446 C441 C442 123(2)
C441 C442 C443 117(2)
C444 C443 C442 120(3)
C443 C444 C445 122(3)
C446 C445 C444 118(2)
C441 C446 C445 119(2)
C452 C451 P8 118(2)
C452 C451 C456 120.0
C456 C451 P8 121(2)
C453 C452 C451 120.0
C454 C453 C452 120.0
C453 C454 C455 120.0
C456 C455 C454 120.0
C455 C456 C451 120.0
C462 C461 P8 121(2)
C466 C461 P8 116(2)
C466 C461 C462 124(3)
C461 C462 C463 106(3)
C464 C463 C462 123(4)
C463 C464 C465 129(4)
C464 C465 C466 110(3)
C461 C466 C465 127(3)
C472 C471 P9 117.4(17)
C472 C471 C476 120(2)
C476 C471 P9 122.1(16)
C471 C472 C473 120(2)
C472 C473 C474 119(2)
C473 C474 C475 121(2)
C476 C475 C474 118(2)
C475 C476 C471 121(2)
C482 C481 P9 116.6(16)
C482 C481 C486 120(2)
C486 C481 P9 122.9(16)
C481 C482 C483 120(2)
C484 C483 C482 119(2)
C483 C484 C485 122(2)
C484 C485 C486 120(2)
C485 C486 C481 118(2)
C492 C491 P10 117(2)
C496 C491 P10 120(2)
C496 C491 C492 122(3)
C491 C492 C493 115(3)
C494 C493 C492 118(3)
C495 C494 C493 124(4)
C494 C495 C496 120(3)
C491 C496 C495 119(3)
C502 C501 P10 120.4(17)
C502 C501 C506 119(2)
C506 C501 P10 120.6(16)
C501 C502 C503 118(2)
C504 C503 C502 120(3)
C505 C504 C503 122(3)
C504 C505 C506 118(3)
C505 C506 C501 122(2)
C512 C511 P11 113.3(17)
C516 C511 P11 124.8(19)
C516 C511 C512 122(2)
C513 C512 C511 122(2)
C514 C513 C512 117(3)
C513 C514 C515 127(3)
C514 C515 C516 117(3)
C511 C516 C515 115(2)
C522 C521 P11 124.6(15)
C522 C521 C526 118.3(18)
C526 C521 P11 117.1(15)
C523 C522 C521 121.4(19)
C522 C523 C524 119(2)
C525 C524 C523 120(2)
C524 C525 C526 122(2)
C525 C526 C521 118(2)
C532 C531 P12 116(2)
C536 C531 P12 122(2)
C536 C531 C532 122(3)
C531 C532 C533 117(3)
C534 C533 C532 122(3)
C533 C534 C535 121(4)
C534 C535 C536 121(4)
C531 C536 C535 116(3)
C542 C541 P12 121.8(17)
C546 C541 P12 117(2)
C546 C541 C542 121(2)
C541 C542 C543 121(2)
C544 C543 C542 118(3)
C543 C544 C545 123(3)
C544 C545 C546 119(3)
C541 C546 C545 118(3)
Ag48 C551 Ag49 86.5(9)
Ag48 C551 Ag50 83.4(9)
Ag50 C551 Ag49 73.7(7)
C552 C551 Ag48 127(2)
C552 C551 Ag49 129(2)
C552 C551 Ag50 138(2)
C551 C552 C553 179(3)
C554 C553 C552 119(2)
C558 C553 C552 121(2)
C558 C553 C554 120(2)
C555 C554 C553 120(2)
C556 C555 C554 118(2)
C555 C556 O21 116(2)
C555 C556 C557 124(2)
C557 C556 O21 120(2)
C556 C557 C558 116(2)
C553 C558 C557 122(2)
Ag32 C561 Ag29 87.4(8)
Ag32 C561 Ag48 86.9(8)
Ag48 C561 Ag29 122.9(9)
C562 C561 Ag29 94.4(16)
C562 C561 Ag32 164.4(19)
C562 C561 Ag48 104.8(17)
C561 C562 C563 178(3)
C564 C563 C562 121(2)
C564 C563 C568 119(2)
C568 C563 C562 120(2)
C563 C564 C565 120(2)
C566 C565 C564 119(3)
O22 C566 C567 116(3)
C565 C566 O22 119(3)
C565 C566 C567 125(3)
C568 C567 C566 115(3)
C567 C568 C563 121(2)
Ag28 C571 Ag48 116.6(10)
Ag31 C571 Ag28 94.0(9)
Ag31 C571 Ag48 82.4(8)
C572 C571 Ag28 95.8(18)
C572 C571 Ag31 168(2)
C572 C571 Ag48 99.3(18)
C571 C572 C573 178(3)
C574 C573 C572 122(2)
C574 C573 C578 118(2)
C578 C573 C572 120(2)
C573 C574 C575 123(2)
C576 C575 C574 116(2)
O23 C576 C575 123(2)
O23 C576 C577 115(2)
C575 C576 C577 122(2)
C578 C577 C576 120(3)
C577 C578 C573 121(3)
Ag29 C581 Ag40 116.3(10)
Ag33 C581 Ag29 88.2(9)
Ag33 C581 Ag40 83.1(8)
C582 C581 Ag29 99.9(18)
C582 C581 Ag33 167(2)
C582 C581 Ag40 102.5(19)
C581 C582 C583 178(3)
C582 C583 C1C 120(4)
C582 C583 C584 125(3)
C582 C583 C588 113(3)
C584 C583 C1C 112(4)
C584 C583 C588 110(3)
C585 C584 C583 125(2)
C1A C585 C584 119(5)
C584 C585 C586 117(3)
O24 C586 C585 121(4)
C587 C586 O24 115(5)
C587 C586 C585 123(4)
C586 C587 C588 119(5)
C587 C588 C583 115(4)
Ag28 C591 Ag27 80.5(6)
Ag28 C591 Ag29 79.7(6)
Ag29 C591 Ag27 79.8(6)
C592 C591 Ag27 122.6(17)
C592 C591 Ag28 136.1(17)
C592 C591 Ag29 136.4(17)
C591 C592 C1D 166(3)
C591 C592 C593 168(3)
C595 C596 O25A 102(3)
C595 C596 C597 120.0
C597 C596 O25A 136(3)
C594 C595 C596 120.0
C593 C594 C595 120.0
C592 C593 C594 134(3)
C592 C593 C598 106(3)
C594 C593 C598 120.0
C597 C598 C593 120.0
C598 C597 C596 120.0
Ag30 C601 Ag28 83.8(7)
Ag30 C601 Ag44 85.1(7)
Ag44 C601 Ag28 127.1(9)
C602 C601 Ag28 96.3(14)
C602 C601 Ag30 163.1(18)
C602 C601 Ag44 107.8(15)
C601 C602 C603 179(2)
C604 C603 C602 122.1(19)
C604 C603 C608 119(2)
C608 C603 C602 118.9(19)
C603 C604 C605 123(2)
C606 C605 C604 118(2)
O26 C606 C605 120(2)
O26 C606 C607 118(2)
C607 C606 C605 122(2)
C606 C607 C608 119(2)
C603 C608 C607 119(2)
Ag40 C611 Ag41 78.3(8)
Ag40 C611 Ag42 83.4(8)
Ag42 C611 Ag41 74.3(8)
C1K C611 Ag40 117(4)
C1K C611 Ag41 125(3)
C1K C611 Ag42 153(4)
C612 C611 Ag40 110(3)
C612 C611 Ag41 150(3)
C612 C611 Ag42 134(3)
C611 C612 C613 177(5)
C612 C613 C618 122(3)
C612 C613 C614 117(3)
C618 C613 C614 120.0
C613 C618 C617 120.0
C616 C617 C618 120.0
O27 C616 C617 118(3)
O27 C616 C615 121(3)
C615 C616 C617 120.0
C616 C615 C614 120.0
C615 C614 C613 120.0
Ag34 C621 Ag27 88.3(9)
Ag34 C621 Ag40 87.1(9)
Ag40 C621 Ag27 116.7(11)
C622 C621 Ag27 107(2)
C622 C621 Ag34 164(2)
C622 C621 Ag40 90(2)
C1R C622 Ag40 133(3)
C621 C622 Ag40 62.8(18)
C621 C622 C1R 161(4)
C621 C622 C623 167(3)
C623 C622 Ag40 105(2)
C624 C623 C622 127(3)
C624 C623 C628 121(4)
C628 C623 C622 111(3)
C623 C624 C625 118(4)
C626 C625 C624 118(4)
O28 C626 C625 115(4)
C627 C626 O28 122(5)
C627 C626 C625 122(5)
C628 C627 C626 116(5)
C627 C628 C623 123(4)
Ag27 C631 Ag44 121.2(9)
Ag35 C631 Ag27 88.1(8)
Ag35 C631 Ag44 85.5(7)
C632 C631 Ag27 98.7(15)
C632 C631 Ag35 173.1(19)
C632 C631 Ag44 92.1(15)
C631 C632 C633 175(2)
C634 C633 C632 121(2)
C634 C633 C638 120(2)
C638 C633 C632 119(2)
C635 C634 C633 122(2)
C634 C635 C636 118(2)
O29 C636 C635 117(2)
O29 C636 C637 120(2)
C637 C636 C635 123(2)
C636 C637 C638 117(2)
C633 C638 C637 120(2)
Ag44 C641 Ag45 84.5(7)
Ag44 C641 Ag46 81.6(7)
Ag45 C641 Ag46 83.0(7)
C642 C641 Ag44 165.5(19)
C642 C641 Ag45 109.9(16)
C642 C641 Ag46 98.4(15)
C641 C642 C643 177(2)
C644 C643 C642 123(2)
C644 C643 C648 117(2)
C648 C643 C642 120(2)
C643 C644 C645 123(2)
C646 C645 C644 118(2)
O30 C646 C647 114(2)
C645 C646 O30 125(2)
C645 C646 C647 121(2)
C648 C647 C646 119(3)
C647 C648 C643 121(2)
Ag43 C651 Ag45 80.8(6)
Ag43 C651 Ag46 81.9(7)
Ag46 C651 Ag45 85.3(6)
C652 C651 Ag43 166.1(18)
C652 C651 Ag45 112.3(16)
C652 C651 Ag46 102.9(15)
C651 C652 C653 176(2)
C654 C653 C652 122.3(19)
C654 C653 C658 121(2)
C658 C653 C652 117.1(19)
C655 C654 C653 122(2)
C654 C655 C656 118(2)
O31 C656 C655 124(2)
O31 C656 C657 115(2)
C657 C656 C655 122(2)
C656 C657 C658 120(2)
C653 C658 C657 117(2)
Ag30 C661 Ag37 88.4(8)
Ag30 C661 Ag43 87.6(8)
Ag43 C661 Ag37 124.8(10)
C662 C661 Ag30 161(2)
C662 C661 Ag37 97.5(17)
C662 C661 Ag43 103.3(17)
C661 C662 C663 179(3)
C662 C663 C664 115(3)
C668 C663 C662 118(3)
C668 C663 C664 127(4)
C665 C664 C663 120(4)
C666 C665 C664 109(4)
C665 C666 O32 105(3)
C667 C666 O32 113(3)
C667 C666 C665 141(4)
C666 C667 C668 107(4)
C663 C668 C667 115(4)
Ag35 C671 Ag36 92.6(8)
Ag35 C671 Ag43 87.6(8)
Ag36 C671 Ag43 118.5(9)
C672 C671 Ag35 173(2)
C672 C671 Ag36 89.7(16)
C672 C671 Ag43 96.9(16)
C671 C672 Ag36 63.4(14)
C671 C672 C673 178(3)
C673 C672 Ag36 117.8(16)
C678 C673 C672 119(2)
C678 C673 C674 120.0
C674 C673 C672 121(2)
C677 C678 C673 120.0
C678 C677 C676 120.0
C677 C676 O33 113(3)
C675 C676 O33 127(3)
C675 C676 C677 120.0
C676 C675 C674 120.0
C675 C674 C673 120.0
Ag31 C681 Ag37 85.0(9)
Ag31 C681 Ag47 86.9(8)
Ag37 C681 Ag47 115.9(10)
C682 C681 Ag31 169(2)
C682 C681 Ag37 104(2)
C682 C681 Ag47 94.8(19)
C681 C682 C1Y 167(4)
C681 C682 C683 163(4)
C682 C683 C684 119(5)
C688 C683 C682 121(4)
C688 C683 C684 117(5)
C685 C684 C683 119(5)
C684 C685 C686 119(6)
O34 C686 C685 117(5)
O34 C686 C687 121(5)
C687 C686 C685 122(5)
C688 C687 C686 117(5)
C1Y C688 C2C 111(5)
C687 C688 C683 125(4)
Ag36 C691 Ag38 79.5(7)
Ag37 C691 Ag36 79.1(7)
Ag37 C691 Ag38 82.3(8)
C692 C691 Ag36 130(3)
C692 C691 Ag37 140(3)
C692 C691 Ag38 125(2)
C691 C692 C2E 133(4)
C691 C692 C693 164(4)
C698 C693 C692 116(3)
C698 C693 C694 120.0
C694 C693 C692 124(3)
C697 C698 C693 120.0
C696 C697 C698 120.0
C697 C696 O35 112(3)
C697 C696 C695 120.0
C695 C696 O35 127(4)
C694 C695 C696 120.0
C695 C694 C693 120.0
Ag34 C701 Ag36 86.3(10)
Ag34 C701 Ag39 85.3(9)
Ag39 C701 Ag36 125.0(12)
C702 C701 Ag34 169(3)
C702 C701 Ag36 99(2)
C702 C701 Ag39 100(2)
C701 C702 C703 172(4)
C706 C707 C708 120.0
C707 C706 O36 104.7(17)
C705 C706 O36 132(2)
C705 C706 C707 120.0
C706 C705 C704 120.0
C703 C704 C705 120.0
C704 C703 C702 115(2)
C704 C703 C708 120.0
C708 C703 C702 125(2)
C703 C708 C707 120.0
Ag47 C711 Ag49 82.7(9)
Ag47 C711 Ag50 84.9(9)
Ag49 C711 Ag50 76.3(8)
C712 C711 Ag47 114(3)
C712 C711 Ag49 151(3)
C712 C711 Ag50 126(3)
C711 C712 C2L 158(4)
C711 C712 C713 168(4)
C712 C713 C714 120(4)
C718 C713 C712 122(5)
C718 C713 C714 117(5)
C715 C714 C713 119(4)
C716 C715 C714 111(5)
C715 C716 O37 115(4)
C715 C716 C717 144(5)
C717 C716 O37 101(4)
C716 C717 C718 103(4)
C713 C718 C717 124(5)
Ag32 C721 Ag38 82.8(7)
Ag32 C721 Ag47 84.7(7)
Ag47 C721 Ag38 121.2(9)
C722 C721 Ag32 162(2)
C722 C721 Ag38 111.5(18)
C722 C721 Ag47 96.2(18)
C721 C722 Ag47 57.5(15)
C721 C722 C723 176(3)
C723 C722 Ag47 126.0(18)
C724 C723 C722 119(3)
C728 C723 C722 118(3)
C728 C723 C724 120(4)
C723 C724 C725 119(4)
C726 C725 C724 116(4)
O38 C726 C727 125(3)
C725 C726 O38 110(3)
C725 C726 C727 125(3)
C726 C727 C728 114(4)
C723 C728 C727 118(4)
Ag33 C731 Ag38 88.9(8)
Ag33 C731 Ag39 84.4(8)
Ag39 C731 Ag38 117.9(9)
C732 C731 Ag33 168(2)
C732 C731 Ag38 96.3(17)
C732 C731 Ag39 102.5(17)
C731 C732 C1EB 175(3)
C731 C732 C733 176(3)
C2S C733 C2W 120.7(10)
C2S C733 C732 126(2)
C2W C733 C732 113(2)
C737 C738 C1EB 120.4(5)
C736 C737 C738 120.0
C737 C736 O39 132.2(19)
C735 C736 O39 107.4(18)
C735 C736 C737 120.0
C734 C735 C736 120.0
C735 C734 C1EB 120.5(6)
Ag39 C741 Ag41 87(3)
Ag39 C741 Ag42 95(3)
Ag42 C741 Ag41 76(2)
C742 C741 Ag39 104(6)
C742 C741 Ag41 145(8)
C742 C741 Ag42 134(8)
C741 C742 Ag39 49(5)
C741 C742 C743 175(10)
C743 C742 Ag39 132(7)
C744 C743 C742 119(8)
C748 C743 C742 123(8)
C748 C743 C744 117(8)
C745 C744 C743 124(8)
C744 C745 C746 120(9)
O40 C746 C745 122(7)
C747 C746 O40 124(6)
C747 C746 C745 115(6)
C748 C747 C746 121(5)
C743 C748 C747 122(6)
Cl2S C36 Cl1S 93.7(11)
Cl4S C37 Cl3S 109.5(14)

loop_
_geom_bond_atom_site_label_1
_geom_bond_atom_site_label_2
_geom_bond_distance
Sb1 F1 1.867(15)
Sb1 F2 1.853(15)
Sb1 F3 1.861(15)
Sb1 F4 1.876(13)
Sb1 F5 1.879(14)
Sb1 F6 1.876(13)
Sb2 F7 1.86(2)
Sb2 F8 1.88(2)
Sb2 F9 1.87(2)
Sb2 F10 1.83(3)
Sb2 F11 1.84(2)
Sb2 F12 1.86(2)
Sb3 F13 1.824(10)
Sb3 F14 1.845(10)
Sb3 F15 1.888(8)
Sb3 F16 1.888(8)
Sb3 F17 1.895(8)
Sb3 F18 1.873(8)
Sb3A F13A 1.899(12)
Sb3A F14A 1.911(12)
Sb3A F15A 2.006(14)
Sb3A F16A 1.983(15)
Sb3A F17A 1.855(12)
Sb3A F18A 1.888(12)
Sb4 F19 1.83(4)
Sb4 F20 1.84(4)
Sb4 F21 1.84(3)
Sb4 F22 1.91(2)
Sb4 F23 1.89(3)
Sb4 F24 1.92(3)
Sb4A F19A 2.07(3)
Sb4A F20A 1.77(3)
Sb4A F21A 1.77(3)
Sb4A F22A 1.64(3)
Sb4A F23A 1.93(4)
Sb4A F24A 1.80(4)
Sb5 F25 1.78(4)
Sb5 F26 1.89(4)
Sb5 F27 1.91(3)
Sb5 F28 1.82(4)
Sb5 F29 1.87(4)
Sb5 F30 1.84(3)
Sb5A F25A 1.93(6)
Sb5A F26A 1.74(5)
Sb5A F27A 1.81(4)
Sb5A F28A 1.89(4)
Sb5A F29A 1.92(5)
Sb5A F30A 1.94(5)
Sb6 F31 1.973(12)
Sb6 F32 1.997(12)
Sb6 F33 2.005(12)
Sb6 F34 1.970(12)
Sb6 F35 2.013(12)
Sb6 F36 1.954(12)
Sb6A F31A 1.995(14)
Sb6A F32A 1.976(13)
Sb6A F33A 2.018(14)
Sb6A F34A 1.958(14)
Sb6A F35A 2.012(14)
Sb6A F36A 1.958(14)
Ag1 Ag2 2.911(2)
Ag1 Ag3 2.841(2)
Ag1 Ag4 2.849(2)
Ag1 Ag5 3.220(2)
Ag1 Ag7 3.218(2)
Ag1 Ag9 3.252(2)
Ag1 Ag10 3.372(2)
Ag1 Ag11 2.821(2)
Ag1 Ag12 2.926(2)
Ag1 Ag13 2.886(2)
Ag2 Ag3 2.9366(19)
Ag2 Ag4 2.8529(19)
Ag2 Ag9 3.0595(19)
Ag2 Ag10 3.0464(19)
Ag2 C251 2.318(18)
Ag2 C271 2.272(19)
Ag2 C281 2.374(18)
Ag3 Ag4 2.9836(19)
Ag3 Ag5 2.9555(19)
Ag3 Ag6 3.214(2)
Ag3 C241 2.33(2)
Ag3 C261 2.35(2)
Ag3 C262 2.70(2)
Ag3 C271 2.293(19)
Ag4 Ag7 3.094(2)
Ag4 Ag8 3.118(2)
Ag4 C271 2.255(19)
Ag4 C301 2.40(2)
Ag4 C302 2.67(2)
Ag4 C311 2.35(2)
Ag5 Ag6 3.316(2)
Ag5 Ag10 3.306(2)
Ag5 Ag12 2.921(2)
Ag5 Ag22 3.063(2)
Ag5 Ag23 3.0604(19)
Ag5 C241 2.109(19)
Ag5 C381 2.133(19)
Ag6 Ag7 3.331(2)
Ag6 Ag12 2.9627(19)
Ag6 Ag18 3.199(2)
Ag6 Ag19 3.036(2)
Ag6 Ag21 3.187(2)
Ag6 C261 2.08(2)
Ag6 C411 2.14(2)
Ag7 Ag8 3.319(2)
Ag7 Ag13 3.112(2)
Ag7 Ag18 2.881(2)
Ag7 Ag19 3.127(2)
Ag7 C301 2.13(2)
Ag7 C401 2.14(2)
Ag8 Ag9 3.355(2)
Ag8 Ag13 3.112(2)
Ag8 Ag14 3.205(2)
Ag8 Ag15 3.015(2)
Ag8 C311 2.10(2)
Ag8 C351 2.07(2)
Ag9 Ag10 3.270(2)
Ag9 Ag11 3.077(2)
Ag9 Ag14 2.982(2)
Ag9 Ag15 2.938(2)
Ag9 C281 2.107(18)
Ag9 C341 2.094(18)
Ag10 Ag11 3.210(2)
Ag10 Ag22 3.1367(19)
Ag10 Ag23 3.089(2)
Ag10 Ag25 3.097(2)
Ag10 C251 2.081(17)
Ag10 C371 2.06(2)
Ag11 Ag12 2.988(2)
Ag11 Ag13 2.8384(19)
Ag11 C341 2.367(19)
Ag11 C371 2.37(2)
Ag11 C372 2.67(2)
Ag11 C391 2.254(17)
Ag12 Ag13 3.093(2)
Ag12 C381 2.31(2)
Ag12 C391 2.323(17)
Ag12 C411 2.34(2)
Ag13 C351 2.32(2)
Ag13 C391 2.228(17)
Ag13 C401 2.40(2)
Ag14 Ag16 2.885(2)
Ag14 Ag17 3.059(2)
Ag14 C281 2.252(19)
Ag14 C311 2.47(2)
Ag14 C321 2.14(2)
Ag15 Ag16 2.986(2)
Ag15 Ag17 2.978(2)
Ag15 C331 2.13(2)
Ag15 C341 2.273(19)
Ag15 C351 2.47(2)
Ag16 Ag17 2.897(2)
Ag16 P6 2.382(6)
Ag16 C321 2.29(2)
Ag16 C331 2.36(2)
Ag17 P1 2.404(6)
Ag17 C321 2.41(2)
Ag17 C331 2.33(2)
Ag18 Ag20 2.867(2)
Ag18 Ag21 3.017(3)
Ag18 C261 2.47(2)
Ag18 C291 2.13(3)
Ag18 C301 2.24(2)
Ag19 Ag20 2.947(2)
Ag19 Ag21 2.952(3)
Ag19 C401 2.26(2)
Ag19 C411 2.45(2)
Ag19 C421 2.17(2)
Ag20 Ag21 3.046(2)
Ag20 P2 2.390(6)
Ag20 C291 2.38(2)
Ag20 C421 2.41(2)
Ag21 P3 2.408(7)
Ag21 C291 2.33(2)
Ag21 C421 2.42(2)
Ag22 Ag24 2.950(2)
Ag22 Ag25 2.953(2)
Ag22 C231 2.106(19)
Ag22 C241 2.28(2)
Ag22 C242 2.621(18)
Ag22 C251 2.462(18)
Ag23 Ag24 2.895(2)
Ag23 Ag25 2.998(2)
Ag23 C361 2.11(2)
Ag23 C371 2.35(2)
Ag23 C381 2.34(2)
Ag23 C382 2.63(2)
Ag24 Ag25 3.098(2)
Ag24 P4 2.365(5)
Ag24 C231 2.420(18)
Ag24 C361 2.30(2)
Ag25 P5 2.389(6)
Ag25 C231 2.313(18)
Ag25 C361 2.49(2)
P1 C1 1.84(2)
P1 C111 1.84(2)
P1 C121 1.81(2)
P2 C5 1.83(2)
P2 C131 1.79(2)
P2 C141 1.82(2)
P3 C6 1.82(2)
P3 C151 1.86(3)
P3 C161 1.79(2)
P4 C10 1.87(2)
P4 C171 1.84(2)
P4 C181 1.81(2)
P5 C11 1.86(4)
P5 C191 1.88(3)
P5 C201 1.75(3)
P6 C15 1.85(3)
P6 C211 1.82(3)
P6 C221 1.85(2)
O1 C236 1.39(3)
O1 C239 1.46(3)
O2 C246 1.38(3)
O2 C249 1.49(5)
O3 C256 1.35(3)
O3 C259 1.46(3)
O4 C266 1.36(3)
O4 C269 1.47(3)
O5 C276 1.40(3)
O5 C279 1.49(4)
O6 C286 1.39(3)
O6 C289 1.45(4)
O7 C296 1.53(5)
O7 C299 1.31(6)
O8 C306 1.40(3)
O8 C309 1.46(3)
O9 C316 1.36(3)
O9 C319 1.48(3)
O10 C326 1.37(3)
O10 C329 1.43(3)
O11 C336 1.42(4)
O11 C339 1.47(5)
O12 C346 1.41(3)
O12 C349 1.51(5)
O13 C356 1.41(3)
O13 C359 1.41(4)
O14 C366 1.36(3)
O14 C369 1.46(3)
O15 C376 1.46(4)
O15 C379 1.42(5)
O16 C386 1.38(3)
O16 C389 1.45(3)
O17 C396 1.39(3)
O17 C399 1.47(4)
O18 C406 1.54(5)
O18 C409 1.55(7)
O19 C416 1.45(4)
O19 C419 1.50(6)
O20 C426 1.43(4)
O20 C429 1.52(6)
C1 C2 1.52(3)
C2 C3 1.54(3)
C3 C4 1.52(3)
C4 C5 1.54(3)
C6 C7 1.54(3)
C7 C8 1.51(3)
C8 C9 1.53(3)
C9 C10 1.53(3)
C11 C12 1.40(5)
C12 C13 1.62(5)
C13 C14 1.57(4)
C14 C15 1.54(4)
C111 C112 1.39(3)
C111 C116 1.39(3)
C112 C113 1.42(3)
C113 C114 1.36(3)
C114 C115 1.40(4)
C115 C116 1.46(4)
C121 C122 1.42(3)
C121 C126 1.39(3)
C122 C123 1.37(3)
C123 C124 1.40(3)
C124 C125 1.39(3)
C125 C126 1.40(3)
C131 C132 1.38(3)
C131 C136 1.42(3)
C132 C133 1.40(4)
C133 C134 1.40(4)
C134 C135 1.42(4)
C135 C136 1.35(4)
C141 C142 1.40(4)
C141 C146 1.37(4)
C142 C143 1.49(5)
C143 C144 1.40(6)
C144 C145 1.36(5)
C145 C146 1.43(4)
C151 C152 1.32(4)
C151 C156 1.45(4)
C152 C153 1.50(5)
C153 C154 1.30(5)
C154 C155 1.18(5)
C155 C156 1.52(5)
C161 C162 1.39(3)
C161 C166 1.43(3)
C162 C163 1.41(4)
C163 C164 1.43(4)
C164 C165 1.39(3)
C165 C166 1.37(3)
C171 C172 1.38(3)
C171 C176 1.38(3)
C172 C173 1.43(3)
C173 C174 1.42(3)
C174 C175 1.43(3)
C175 C176 1.42(3)
C181 C182 1.40(3)
C181 C186 1.41(3)
C182 C183 1.38(3)
C183 C184 1.40(3)
C184 C185 1.41(4)
C185 C186 1.40(4)
C191 C192 1.3900
C191 C196 1.3900
C192 C193 1.3900
C193 C194 1.3900
C194 C195 1.3900
C195 C196 1.3900
C201 C202 1.49(5)
C201 C206 1.33(4)
C202 C203 1.44(6)
C203 C204 1.47(7)
C204 C205 1.34(6)
C205 C206 1.40(5)
C211 C212 1.36(5)
C211 C216 1.35(4)
C212 C213 1.59(6)
C213 C214 1.18(6)
C214 C215 1.26(6)
C215 C216 1.50(5)
C221 C222 1.39(4)
C221 C226 1.35(4)
C222 C223 1.43(4)
C223 C224 1.37(4)
C224 C225 1.41(4)
C225 C226 1.43(4)
C231 C232 1.23(3)
C232 C233 1.45(3)
C233 C234 1.40(3)
C233 C238 1.41(3)
C234 C235 1.39(3)
C235 C236 1.36(3)
C236 C237 1.42(3)
C237 C238 1.41(3)
C241 C242 1.22(3)
C242 C243 1.42(3)
C243 C244 1.38(3)
C243 C248 1.43(3)
C244 C245 1.43(4)
C245 C246 1.39(4)
C246 C247 1.35(4)
C247 C248 1.38(4)
C251 C252 1.20(3)
C252 C253 1.44(3)
C253 C254 1.39(3)
C253 C258 1.41(3)
C254 C255 1.42(4)
C255 C256 1.40(3)
C256 C257 1.39(3)
C257 C258 1.41(3)
C261 C262 1.20(3)
C262 C263 1.44(3)
C263 C264 1.40(3)
C263 C268 1.40(3)
C264 C265 1.39(3)
C265 C266 1.41(3)
C266 C267 1.38(3)
C267 C268 1.39(3)
C271 C272 1.19(3)
C272 C273 1.45(3)
C273 C274 1.36(3)
C273 C278 1.41(3)
C274 C275 1.42(4)
C275 C276 1.44(4)
C276 C277 1.33(3)
C277 C278 1.42(3)
C281 C282 1.21(3)
C282 C283 1.42(3)
C283 C284 1.38(3)
C283 C288 1.42(3)
C284 C285 1.40(3)
C285 C286 1.42(3)
C286 C287 1.36(3)
C287 C288 1.41(3)
C291 C292 1.20(4)
C292 C293 1.48(4)
C293 C294 1.27(5)
C293 C298 1.41(4)
C294 C295 1.61(6)
C295 C296 1.43(6)
C296 C297 1.35(5)
C297 C298 1.37(5)
C301 C302 1.19(3)
C302 C303 1.45(3)
C303 C304 1.41(3)
C303 C308 1.42(3)
C304 C305 1.37(3)
C305 C306 1.36(3)
C306 C307 1.38(3)
C307 C308 1.40(3)
C311 C312 1.18(3)
C312 C313 1.46(3)
C313 C314 1.41(3)
C313 C318 1.39(3)
C314 C315 1.40(3)
C315 C316 1.41(3)
C316 C317 1.38(3)
C317 C318 1.37(3)
C321 C322 1.25(3)
C322 C323 1.41(3)
C323 C324 1.38(3)
C323 C328 1.42(3)
C324 C325 1.41(3)
C325 C326 1.38(3)
C326 C327 1.39(3)
C327 C328 1.41(3)
C331 C332 1.22(3)
C332 C333 1.45(4)
C333 C334 1.33(4)
C333 C338 1.41(4)
C334 C335 1.43(4)
C335 C336 1.40(5)
C336 C337 1.41(5)
C337 C338 1.42(5)
C341 C342 1.20(3)
C342 C343 1.43(3)
C343 C344 1.39(3)
C343 C348 1.37(3)
C344 C345 1.40(3)
C345 C346 1.39(4)
C346 C347 1.31(4)
C347 C348 1.41(4)
C351 C352 1.19(3)
C352 C353 1.46(3)
C353 C354 1.36(3)
C353 C358 1.43(3)
C354 C355 1.42(4)
C355 C356 1.37(4)
C356 C357 1.36(4)
C357 C358 1.42(4)
C361 C362 1.24(3)
C362 C363 1.43(3)
C363 C364 1.37(3)
C363 C368 1.42(3)
C364 C365 1.40(3)
C365 C366 1.40(3)
C366 C367 1.42(3)
C367 C368 1.39(3)
C371 C372 1.22(3)
C372 C373 1.42(3)
C373 C374 1.37(4)
C373 C378 1.41(3)
C374 C375 1.40(4)
C375 C376 1.36(4)
C376 C377 1.27(4)
C377 C378 1.43(4)
C381 C382 1.21(3)
C382 C383 1.43(3)
C383 C384 1.40(3)
C383 C388 1.45(3)
C384 C385 1.42(3)
C385 C386 1.41(3)
C386 C387 1.36(3)
C387 C388 1.40(3)
C391 C392 1.22(3)
C392 C393 1.41(3)
C393 C394 1.44(3)
C393 C398 1.39(3)
C394 C395 1.37(3)
C395 C396 1.39(4)
C396 C397 1.38(4)
C397 C398 1.42(4)
C401 C402 1.16(3)
C402 C403 1.40(3)
C403 C404 1.40(4)
C403 C408 1.41(4)
C404 C405 1.36(5)
C405 C406 1.29(5)
C406 C407 1.40(5)
C407 C408 1.47(5)
C411 C412 1.15(3)
C412 C413 1.49(3)
C413 C414 1.41(4)
C413 C418 1.36(3)
C414 C415 1.46(4)
C415 C416 1.39(5)
C416 C417 1.36(4)
C417 C418 1.45(4)
C421 C422 1.17(3)
C422 C423 1.49(4)
C423 C424 1.37(4)
C423 C428 1.49(4)
C424 C425 1.42(4)
C425 C426 1.41(4)
C426 C427 1.46(5)
C427 C428 1.40(5)
Ag26 Ag27 2.891(2)
Ag26 Ag28 2.918(2)
Ag26 Ag29 2.861(2)
Ag26 Ag30 3.175(2)
Ag26 Ag31 3.372(2)
Ag26 Ag32 3.188(2)
Ag26 Ag33 3.349(2)
Ag26 Ag34 3.211(3)
Ag26 Ag36 2.868(2)
Ag26 Ag37 2.868(2)
Ag26 Ag38 2.921(2)
Ag27 Ag28 2.9182(19)
Ag27 Ag29 2.903(2)
Ag27 Ag34 3.071(3)
Ag27 Ag35 3.0877(19)
Ag27 C591 2.270(19)
Ag27 C621 2.33(3)
Ag27 C631 2.34(2)
Ag28 Ag29 2.884(2)
Ag28 Ag30 2.997(2)
Ag28 Ag31 3.232(2)
Ag28 C571 2.33(2)
Ag28 C591 2.247(19)
Ag28 C601 2.393(19)
Ag29 Ag32 3.093(2)
Ag29 Ag33 3.084(2)
Ag29 C561 2.38(2)
Ag29 C581 2.33(2)
Ag29 C591 2.253(19)
Ag30 Ag31 3.288(2)
Ag30 Ag35 3.299(2)
Ag30 Ag37 3.141(2)
Ag30 Ag43 3.024(2)
Ag30 Ag44 2.927(2)
Ag30 C601 2.081(19)
Ag30 C661 2.11(2)
Ag31 Ag32 3.348(2)
Ag31 Ag37 3.006(2)
Ag31 Ag47 3.099(2)
Ag31 Ag48 3.001(2)
Ag31 Ag49 3.363(2)
Ag31 C571 2.08(2)
Ag31 C681 2.08(2)
Ag32 Ag33 3.267(2)
Ag32 Ag38 2.943(2)
Ag32 Ag47 2.972(2)
Ag32 Ag48 2.971(2)
Ag32 C561 2.08(2)
Ag32 C721 2.11(2)
Ag33 Ag34 3.321(2)
Ag33 Ag38 3.114(2)
Ag33 Ag39 2.987(2)
Ag33 Ag40 2.994(2)
Ag33 Ag41 3.175(2)
Ag33 C581 2.10(2)
Ag33 C731 2.06(2)
Ag34 Ag35 3.205(2)
Ag34 Ag36 3.056(2)
Ag34 Ag39 3.023(3)
Ag34 Ag40 3.021(3)
Ag34 C621 2.07(2)
Ag34 C701 2.12(3)
Ag35 Ag36 3.245(2)
Ag35 Ag43 3.143(2)
Ag35 Ag44 3.143(2)
Ag35 Ag45 3.020(2)
Ag35 C631 2.10(2)
Ag35 C671 2.09(2)
Ag36 Ag37 2.868(2)
Ag36 Ag38 2.901(2)
Ag36 C671 2.39(2)
Ag36 C672 2.67(2)
Ag36 C691 2.26(2)
Ag36 C701 2.34(3)
Ag37 Ag38 2.977(2)
Ag37 C661 2.39(2)
Ag37 C681 2.36(2)
Ag37 C691 2.25(2)
Ag38 C691 2.28(2)
Ag38 C721 2.33(2)
Ag38 C731 2.37(2)
Ag39 Ag41 3.029(2)
Ag39 Ag42 3.064(2)
Ag39 C2X 2.39(6)
Ag39 C701 2.34(3)
Ag39 C731 2.37(2)
Ag39 C741 2.03(7)
Ag39 C742 2.61(10)
Ag40 Ag41 2.869(3)
Ag40 Ag42 3.014(3)
Ag40 C581 2.40(2)
Ag40 C611 2.25(3)
Ag40 C621 2.30(2)
Ag40 C622 2.59(3)
Ag41 Ag42 2.766(2)
Ag41 P7 2.392(6)
Ag41 C611 2.30(3)
Ag41 C741 2.36(8)
Ag42 P12 2.431(6)
Ag42 C2X 2.46(5)
Ag42 C611 2.28(2)
Ag42 C741 2.14(7)
Ag43 Ag45 2.945(2)
Ag43 Ag46 2.893(2)
Ag43 C651 2.11(2)
Ag43 C661 2.26(2)
Ag43 C671 2.43(2)
Ag44 Ag45 3.021(2)
Ag44 Ag46 2.981(2)
Ag44 C601 2.244(19)
Ag44 C631 2.51(2)
Ag44 C641 2.10(2)
Ag45 Ag46 3.197(2)
Ag45 P11 2.423(6)
Ag45 C641 2.38(2)
Ag45 C651 2.418(19)
Ag46 P10 2.377(6)
Ag46 C641 2.45(2)
Ag46 C651 2.30(2)
Ag47 Ag49 2.915(3)
Ag47 Ag50 3.064(3)
Ag47 C681 2.41(2)
Ag47 C711 2.18(3)
Ag47 C721 2.29(2)
Ag47 C722 2.71(3)
Ag48 Ag49 3.160(2)
Ag48 Ag50 2.932(3)
Ag48 C551 2.14(3)
Ag48 C561 2.23(2)
Ag48 C571 2.45(2)
Ag49 Ag50 2.838(3)
Ag49 P9 2.402(6)
Ag49 C551 2.46(3)
Ag49 C711 2.23(3)
Ag50 P8 2.383(8)
Ag50 C551 2.26(3)
Ag50 C711 2.36(3)
P7 C16 1.84(2)
P7 C431 1.84(2)
P7 C441 1.85(2)
P8 C20 1.82(3)
P8 C451 1.81(3)
P8 C461 1.87(3)
P9 C21 1.84(2)
P9 C471 1.84(2)
P9 C481 1.81(2)
P10 C25 1.83(2)
P10 C491 1.81(2)
P10 C501 1.81(2)
P11 C26 1.85(2)
P11 C511 1.83(2)
P11 C521 1.803(19)
P12 C30 1.85(2)
P12 C531 1.82(3)
P12 C541 1.81(2)
O21 C556 1.41(3)
O21 C559 1.44(3)
O22 C566 1.44(4)
O22 C569 1.35(4)
O23 C576 1.39(3)
O23 C579 1.44(3)
O24 C586 1.37(6)
O24 C589 1.54(4)
O24A C1A 1.40(10)
O24A C589 1.45(7)
O25 C1G 1.38(6)
O25 C599 1.52(6)
O25A C596 1.55(4)
O25A C599 1.64(6)
O26 C1J 1.49(7)
O26 C606 1.34(3)
O26 C609 1.41(5)
O27 C616 1.36(4)
O27 C619 1.62(6)
O27A C1O 1.46(7)
O27A C619 0.96(7)
O28 C626 1.41(6)
O28 C629 1.38(6)
O28A C1U 1.44(6)
O28A C1X 1.48(5)
O29 C636 1.38(3)
O29 C639 1.49(4)
O30 C646 1.37(3)
O30 C649 1.44(3)
O31 C656 1.38(3)
O31 C659 1.47(3)
O32 C666 1.52(4)
O32 C669 1.45(4)
O33 C676 1.44(4)
O33 C679 1.53(7)
O34 C686 1.34(6)
O34 C689 1.46(2)
O34A C2B 1.38(6)
O34A C2D 1.452(10)
O35 C696 1.41(6)
O35 C699 1.55(10)
O35A C2H 1.46(2)
O35A C2K 1.46(2)
O36 C706 1.434(19)
O36 C709 1.466(14)
O37 C716 1.56(6)
O37 C719 1.43(6)
O37A C2O 1.510(6)
O37A C2R 1.40(19)
O38 C726 1.41(4)
O38 C729 1.49(5)
O39 C736 1.43(3)
O39 C739 1.57(5)
O39A C2U 1.518(14)
O39A C739 1.27(5)
O40 C746 1.49(6)
O40 C749 1.59(4)
O40A C33 1.48(6)
O40A C749 1.57(4)
C1A C1B 1.46(11)
C1A C585 1.29(10)
C1B C1C 1.37(10)
C1C C583 1.44(8)
C1D C1E 1.28(6)
C1D C1I 1.38(7)
C1D C592 1.51(4)
C1E C1F 1.49(6)
C1EB C732 1.46(3)
C1EB C738 1.398(12)
C1EB C734 1.397(11)
C2S C2T 1.3900
C2S C733 1.36(4)
C2T C2U 1.3900
C2U C2V 1.3900
C2V C2W 1.3900
C2W C733 1.41(4)
C1F C1G 1.44(7)
C1G C1H 1.34(7)
C1H C1I 1.52(7)
C1K C1L 1.51(5)
C1K C611 1.23(4)
C1L C1Q 1.3900
C1L C1M 1.3900
C1Q C1P 1.3900
C1P C1O 1.3900
C1O C1N 1.3900
C1N C1M 1.3900
C1R C1S 1.38(7)
C1R C1W 1.40(7)
C1R C622 1.36(5)
C1S C1T 1.49(8)
C1T C1U 1.32(7)
C1U C1V 1.39(7)
C1V C1W 1.43(7)
C1Y C1Z 1.30(9)
C1Y C682 1.56(8)
C1Y C688 1.45(8)
C1Z C2A 1.34(7)
C2A C2B 1.39(8)
C2B C2C 1.42(9)
C2C C688 1.51(8)
C2E C2J 1.3900
C2E C2F 1.3900
C2E C692 1.80(6)
C2J C2I 1.3900
C2I C2H 1.3900
C2H C2G 1.3900
C2G C2F 1.3900
C2M C2L 1.3900
C2M C2N 1.3900
C2L C2Q 1.3900
C2L C712 1.52(5)
C2Q C2P 1.3900
C2P C2O 1.3900
C2O C2N 1.3900
C2X C2Y 1.16(8)
C2Y C2Z 1.35(8)
C2Z C31 1.48(8)
C2Z C35 1.42(8)
C16 C17 1.56(3)
C17 C18 1.47(3)
C18 C19 1.54(3)
C19 C20 1.51(4)
C21 C22 1.56(3)
C22 C23 1.54(3)
C23 C24 1.53(3)
C24 C25 1.58(3)
C26 C27 1.53(3)
C27 C28 1.53(3)
C28 C29 1.52(3)
C29 C30 1.53(3)
C31 C32 1.42(8)
C32 C33 1.34(8)
C33 C34 1.41(9)
C34 C35 1.41(9)
C431 C432 1.39(3)
C431 C436 1.38(3)
C432 C433 1.43(4)
C433 C434 1.35(4)
C434 C435 1.45(4)
C435 C436 1.39(4)
C441 C442 1.40(4)
C441 C446 1.39(3)
C442 C443 1.44(4)
C443 C444 1.35(4)
C444 C445 1.43(4)
C445 C446 1.42(4)
C451 C452 1.3900
C451 C456 1.3900
C452 C453 1.3900
C453 C454 1.3900
C454 C455 1.3900
C455 C456 1.3900
C461 C462 1.39(5)
C461 C466 1.35(4)
C462 C463 1.66(5)
C463 C464 1.20(5)
C464 C465 1.37(5)
C465 C466 1.44(4)
C471 C472 1.38(3)
C471 C476 1.39(3)
C472 C473 1.38(4)
C473 C474 1.41(4)
C474 C475 1.41(3)
C475 C476 1.38(3)
C481 C482 1.38(3)
C481 C486 1.43(3)
C482 C483 1.41(4)
C483 C484 1.37(4)
C484 C485 1.38(3)
C485 C486 1.42(3)
C491 C492 1.40(4)
C491 C496 1.40(4)
C492 C493 1.49(5)
C493 C494 1.39(5)
C494 C495 1.30(4)
C495 C496 1.41(4)
C501 C502 1.40(3)
C501 C506 1.41(3)
C502 C503 1.45(4)
C503 C504 1.38(4)
C504 C505 1.38(4)
C505 C506 1.39(3)
C511 C512 1.43(3)
C511 C516 1.37(3)
C512 C513 1.37(4)
C513 C514 1.34(4)
C514 C515 1.36(4)
C515 C516 1.53(4)
C521 C522 1.41(3)
C521 C526 1.46(3)
C522 C523 1.40(3)
C523 C524 1.40(3)
C524 C525 1.37(3)
C525 C526 1.40(3)
C531 C532 1.41(4)
C531 C536 1.39(4)
C532 C533 1.42(4)
C533 C534 1.34(5)
C534 C535 1.35(5)
C535 C536 1.45(5)
C541 C542 1.40(3)
C541 C546 1.36(4)
C542 C543 1.41(4)
C543 C544 1.35(4)
C544 C545 1.39(5)
C545 C546 1.45(5)
C551 C552 1.23(3)
C552 C553 1.43(3)
C553 C554 1.41(3)
C553 C558 1.35(3)
C554 C555 1.39(4)
C555 C556 1.37(4)
C556 C557 1.40(3)
C557 C558 1.42(3)
C561 C562 1.20(3)
C562 C563 1.46(3)
C563 C564 1.38(3)
C563 C568 1.41(3)
C564 C565 1.40(4)
C565 C566 1.28(4)
C566 C567 1.45(4)
C567 C568 1.38(4)
C571 C572 1.18(3)
C572 C573 1.45(3)
C573 C574 1.39(3)
C573 C578 1.41(3)
C574 C575 1.41(3)
C575 C576 1.39(3)
C576 C577 1.41(4)
C577 C578 1.36(4)
C581 C582 1.19(3)
C582 C583 1.39(4)
C583 C584 1.40(4)
C583 C588 1.66(6)
C584 C585 1.35(3)
C585 C586 1.51(6)
C586 C587 1.36(7)
C587 C588 1.46(7)
C591 C592 1.22(3)
C592 C593 1.38(4)
C596 C595 1.3900
C596 C597 1.3900
C595 C594 1.3900
C594 C593 1.3900
C593 C598 1.3900
C598 C597 1.3900
C601 C602 1.22(3)
C602 C603 1.47(3)
C603 C604 1.37(3)
C603 C608 1.41(3)
C604 C605 1.39(3)
C605 C606 1.38(3)
C606 C607 1.37(3)
C607 C608 1.44(3)
C611 C612 1.22(4)
C612 C613 1.36(4)
C613 C618 1.3900
C613 C614 1.3900
C618 C617 1.3900
C617 C616 1.3900
C616 C615 1.3900
C615 C614 1.3900
C621 C622 1.19(4)
C622 C623 1.64(5)
C623 C624 1.33(6)
C623 C628 1.44(6)
C624 C625 1.43(6)
C625 C626 1.43(7)
C626 C627 1.36(8)
C627 C628 1.35(7)
C631 C632 1.20(3)
C632 C633 1.46(3)
C633 C634 1.40(3)
C633 C638 1.40(3)
C634 C635 1.38(3)
C635 C636 1.42(4)
C636 C637 1.41(4)
C637 C638 1.42(3)
C641 C642 1.23(3)
C642 C643 1.44(3)
C643 C644 1.36(3)
C643 C648 1.40(3)
C644 C645 1.40(3)
C645 C646 1.37(3)
C646 C647 1.39(3)
C647 C648 1.38(4)
C651 C652 1.21(3)
C652 C653 1.48(3)
C653 C654 1.38(3)
C653 C658 1.40(3)
C654 C655 1.38(3)
C655 C656 1.39(3)
C656 C657 1.38(3)
C657 C658 1.43(4)
C661 C662 1.19(3)
C662 C663 1.41(4)
C663 C664 1.46(5)
C663 C668 1.28(5)
C664 C665 1.42(6)
C665 C666 1.40(6)
C666 C667 1.28(5)
C667 C668 1.69(6)
C671 C672 1.21(3)
C672 C673 1.43(3)
C673 C678 1.3900
C673 C674 1.3900
C678 C677 1.3900
C677 C676 1.3900
C676 C675 1.3900
C675 C674 1.3900
C681 C682 1.20(3)
C682 C683 1.41(6)
C683 C684 1.44(8)
C683 C688 1.39(6)
C684 C685 1.40(8)
C685 C686 1.41(8)
C686 C687 1.40(8)
C687 C688 1.35(7)
C691 C692 1.17(4)
C692 C693 1.54(4)
C693 C698 1.3900
C693 C694 1.3900
C698 C697 1.3900
C697 C696 1.3900
C696 C695 1.3900
C695 C694 1.3900
C701 C702 1.11(4)
C702 C703 1.42(4)
C707 C706 1.3900
C707 C708 1.3900
C706 C705 1.3900
C705 C704 1.3900
C704 C703 1.3900
C703 C708 1.3900
C711 C712 1.21(4)
C712 C713 1.56(6)
C713 C714 1.60(7)
C713 C718 1.18(7)
C714 C715 1.44(7)
C715 C716 1.28(7)
C716 C717 1.29(7)
C717 C718 1.72(7)
C721 C722 1.21(3)
C722 C723 1.48(4)
C723 C724 1.43(5)
C723 C728 1.36(5)
C724 C725 1.43(5)
C725 C726 1.39(5)
C726 C727 1.43(5)
C727 C728 1.47(6)
C731 C732 1.21(3)
C732 C733 1.47(3)
C738 C737 1.3900
C737 C736 1.3900
C736 C735 1.3900
C735 C734 1.3900
C741 C742 1.21(11)
C742 C743 1.46(13)
C743 C744 1.41(11)
C743 C748 1.41(10)
C744 C745 1.39(12)
C745 C746 1.50(12)
C746 C747 1.47(9)
C747 C748 1.41(7)
Cl1S C36 2.03(2)
Cl2S C36 1.72(3)
Cl3S C37 1.74(3)
Cl4S C37 1.71(3)
